data_4338042
loop_
_publ_author_name
'Tanifuji, Kazuki'
'Yamada, Norihiro'
'Tajima, Tomoyuki'
'Sasamori, Takahiro'
'Tokitoh, Norihiro'
'Matsuo, Tsukasa'
'Tamao, Kohei'
'Ohki, Yasuhiro'
'Tatsumi, Kazuyuki'

_publ_section_title
;
 A convenient route to synthetic analogues of the oxidized form of
 high-potential iron-sulfur proteins.
;
_journal_issue 8
_journal_name_full 'Inorganic chemistry'
_journal_page_first 4000
_journal_page_last 4009
_journal_paper_doi 10.1021/ic402890k
_journal_volume 53
_journal_year 2014
_chemical_formula_moiety 'C107 H116 Fe4 Na O S8 '
_chemical_formula_sum 'C107 H116 Fe4 Na O S8'
_chemical_formula_weight 1920.95
_space_group_IT_number 2
_symmetry_cell_setting triclinic
_symmetry_Int_Tables_number 2
_symmetry_space_group_name_Hall '-P 1'
_symmetry_space_group_name_H-M 'P -1'
_cell_angle_alpha 82.580(7)
_cell_angle_beta 87.684(7)
_cell_angle_gamma 61.671(4)
_cell_formula_units_Z 2
_cell_length_a 14.4755(19)
_cell_length_b 15.3293(18)
_cell_length_c 25.520(4)
_cell_measurement_reflns_used 11705
_cell_measurement_temperature 173.1
_cell_measurement_theta_max 27.5
_cell_measurement_theta_min 3.0
_cell_volume 4941.5(12)
_computing_cell_refinement CrystalClear
_computing_data_collection CrystalClear
_computing_data_reduction CrystalStructure
_computing_publication_material 'CrystalStructure 3.8'
_computing_structure_refinement SHELXL
_computing_structure_solution SHELXS97
_diffrn_ambient_temperature 173
_diffrn_detector_area_resol_mean 7.31
_diffrn_measured_fraction_theta_full 0.912
_diffrn_measured_fraction_theta_max 0.912
_diffrn_measurement_device_type 'Rigaku Saturn'
_diffrn_measurement_method \w
_diffrn_radiation_type 'Mo K\a'
_diffrn_radiation_wavelength 0.71070
_diffrn_reflns_av_R_equivalents 0.048
_diffrn_reflns_limit_h_max 15
_diffrn_reflns_limit_h_min -18
_diffrn_reflns_limit_k_max 19
_diffrn_reflns_limit_k_min -18
_diffrn_reflns_limit_l_max 33
_diffrn_reflns_limit_l_min -33
_diffrn_reflns_number 38205
_diffrn_reflns_theta_full 27.49
_diffrn_reflns_theta_max 27.49
_exptl_absorpt_coefficient_mu 0.795
_exptl_absorpt_correction_T_max 0.853
_exptl_absorpt_correction_T_min 0.674
_exptl_absorpt_correction_type multi-scan
_exptl_absorpt_process_details 'Jacobson, R. (1998) Private communication'
_exptl_crystal_colour colorless
_exptl_crystal_density_diffrn 1.291
_exptl_crystal_density_method 'not measured'
_exptl_crystal_description prism
_exptl_crystal_F_000 2018.00
_exptl_crystal_size_max 0.20
_exptl_crystal_size_mid 0.20
_exptl_crystal_size_min 0.20
_refine_diff_density_max 1.58
_refine_diff_density_min -1.58
_refine_ls_extinction_method none
_refine_ls_goodness_of_fit_ref 1.069
_refine_ls_hydrogen_treatment refall
_refine_ls_number_parameters 1037
_refine_ls_number_reflns 20690
_refine_ls_R_factor_gt 0.0727
_refine_ls_shift/su_max 0.0010
_refine_ls_structure_factor_coef Fsqd
_refine_ls_weighting_details 'w = 1/[\s^2^(Fo^2^)+(0.1068P)^2^+7.6662P] where P=(Fo^2^+2Fc^2^)/3'
_refine_ls_weighting_scheme calc
_refine_ls_wR_factor_ref 0.2142
_reflns_number_gt 16067
_reflns_number_total 20690
_reflns_threshold_expression F^2^>2.0\s(F^2^)
_cod_data_source_file ic402890k_si_001.cif
_cod_data_source_block '[Na(THF)]_2a'
_cod_depositor_comments 'Adding full bibliography for 4338042--4338047.cif.'
_cod_original_cell_volume 4941.4(12)
_cod_original_formula_sum 'C107 H116 Fe4 Na O S8 '
_cod_database_code 4338042

loop_
_symmetry_equiv_pos_site_id
_symmetry_equiv_pos_as_xyz
1 +X,+Y,+Z
2 -X,-Y,-Z

loop_
_atom_site_label
_atom_site_type_symbol
_atom_site_fract_x
_atom_site_fract_y
_atom_site_fract_z
_atom_site_U_iso_or_equiv
_atom_site_adp_type
_atom_site_occupancy
_atom_site_symmetry_multiplicity
_atom_site_calc_flag
_atom_site_refinement_flags
Fe(1) Fe 0.64274(4) 0.55733(4) 0.22145(2) 0.02912(14) Uani 1.00 1 d .
Fe(2) Fe 0.80413(4) 0.55434(4) 0.27467(2) 0.03003(14) Uani 1.00 1 d .
Fe(3) Fe 0.71896(5) 0.69232(4) 0.18631(2) 0.03262(14) Uani 1.00 1 d .
Fe(4) Fe 0.60782(4) 0.71172(4) 0.27972(2) 0.03072(14) Uani 1.00 1 d .
S(1) S 0.80306(8) 0.52533(8) 0.18847(4) 0.0340(2) Uani 1.00 1 d .
S(2) S 0.65923(8) 0.55320(7) 0.31067(4) 0.0323(2) Uani 1.00 1 d .
S(4) S 0.75991(8) 0.71895(8) 0.26599(4) 0.0337(2) Uani 1.00 1 d .
S(3) S 0.54820(8) 0.72134(8) 0.19708(4) 0.0342(2) Uani 1.00 1 d .
S(5) S 0.61720(8) 0.43016(8) 0.20453(4) 0.0343(2) Uani 1.00 1 d .
S(6) S 0.94847(8) 0.41431(7) 0.30806(4) 0.0317(2) Uani 1.00 1 d .
S(7) S 0.69793(9) 0.80272(8) 0.11509(4) 0.0370(2) Uani 1.00 1 d .
S(8) S 0.50229(8) 0.79971(7) 0.33984(4) 0.0330(2) Uani 1.00 1 d .
Na(1) Na 0.8804(2) 0.30972(18) 0.24551(11) 0.0522(6) Uani 0.75 1 d P
Na(2) Na 0.7942(6) 0.3692(6) 0.1421(3) 0.0540(19) Uani 0.25 1 d P
O(1) O 0.9639(3) 0.2327(3) 0.17738(16) 0.0662 Uiso 0.75 1 d P
O(2) O 0.9250(9) 0.2896(9) 0.1188(5) 0.0686 Uiso 0.25 1 d P
C(1) C 0.4874(3) 0.4761(3) 0.17863(16) 0.0355(8) Uani 1.00 1 d .
C(2) C 0.4083(3) 0.4780(3) 0.21294(17) 0.0380(9) Uani 1.00 1 d .
C(3) C 0.3080(3) 0.5115(4) 0.1923(2) 0.0508(11) Uani 1.00 1 d .
C(4) C 0.2862(4) 0.5403(4) 0.1390(2) 0.0605(14) Uani 1.00 1 d .
C(5) C 0.3644(4) 0.5357(4) 0.1049(2) 0.0569(13) Uani 1.00 1 d .
C(6) C 0.4666(3) 0.5024(3) 0.12371(17) 0.0413(9) Uani 1.00 1 d .
C(7) C 0.4281(3) 0.4382(3) 0.27007(16) 0.0342(8) Uani 1.00 1 d .
C(8) C 0.4006(3) 0.5021(3) 0.30892(17) 0.0370(9) Uani 1.00 1 d .
C(9) C 0.4122(3) 0.4621(3) 0.36224(18) 0.0415(9) Uani 1.00 1 d .
C(10) C 0.4509(3) 0.3606(3) 0.37692(18) 0.0422(10) Uani 1.00 1 d .
C(11) C 0.4797(3) 0.2987(3) 0.33791(18) 0.0419(10) Uani 1.00 1 d .
C(12) C 0.4696(3) 0.3349(3) 0.28514(17) 0.0383(9) Uani 1.00 1 d .
C(13) C 0.3582(4) 0.6131(3) 0.2944(2) 0.0524(12) Uani 1.00 1 d .
C(14) C 0.4623(5) 0.3189(4) 0.4346(2) 0.0618(14) Uani 1.00 1 d .
C(15) C 0.5016(5) 0.2639(3) 0.2438(2) 0.0561(13) Uani 1.00 1 d .
C(16) C 0.5524(3) 0.4913(3) 0.08629(16) 0.0423(10) Uani 1.00 1 d .
C(17) C 0.6198(4) 0.3973(4) 0.07180(18) 0.0471(11) Uani 1.00 1 d .
C(18) C 0.7041(4) 0.3867(4) 0.04001(18) 0.0516(12) Uani 1.00 1 d .
C(19) C 0.7234(4) 0.4660(4) 0.02332(19) 0.0551(13) Uani 1.00 1 d .
C(20) C 0.6515(4) 0.5599(4) 0.03599(19) 0.0541(12) Uani 1.00 1 d .
C(21) C 0.5640(4) 0.5752(4) 0.06621(18) 0.0500(11) Uani 1.00 1 d .
C(22) C 0.6051(5) 0.3080(4) 0.0901(2) 0.0641(14) Uani 1.00 1 d .
C(23) C 0.8182(5) 0.4508(5) -0.0081(2) 0.0701(17) Uani 1.00 1 d .
C(24) C 0.4855(5) 0.6784(4) 0.0753(2) 0.0636(15) Uani 1.00 1 d .
C(25) C 0.9353(3) 0.3840(2) 0.37731(15) 0.0295(7) Uani 1.00 1 d .
C(26) C 0.9154(3) 0.3036(2) 0.39472(16) 0.0323(8) Uani 1.00 1 d .
C(27) C 0.9109(3) 0.2787(3) 0.44878(16) 0.0393(9) Uani 1.00 1 d .
C(28) C 0.9264(4) 0.3305(3) 0.48534(18) 0.0468(11) Uani 1.00 1 d .
C(29) C 0.9478(3) 0.4083(3) 0.46760(17) 0.0409(9) Uani 1.00 1 d .
C(30) C 0.9532(3) 0.4358(3) 0.41395(16) 0.0334(8) Uani 1.00 1 d .
C(31) C 0.9021(3) 0.2424(2) 0.35767(16) 0.0323(8) Uani 1.00 1 d .
C(32) C 0.8020(3) 0.2534(3) 0.34718(16) 0.0359(8) Uani 1.00 1 d .
C(33) C 0.7940(4) 0.1942(3) 0.31203(19) 0.0462(11) Uani 1.00 1 d .
C(34) C 0.8814(4) 0.1221(3) 0.28949(19) 0.0485(11) Uani 1.00 1 d .
C(35) C 0.9797(3) 0.1095(3) 0.30219(18) 0.0416(9) Uani 1.00 1 d .
C(36) C 0.9917(3) 0.1687(3) 0.33613(17) 0.0359(8) Uani 1.00 1 d .
C(37) C 0.7059(3) 0.3254(3) 0.3725(2) 0.0486(11) Uani 1.00 1 d .
C(38) C 0.8696(5) 0.0585(5) 0.2520(2) 0.0717(17) Uani 1.00 1 d .
C(39) C 1.0991(3) 0.1517(3) 0.3495(2) 0.0493(11) Uani 1.00 1 d .
C(40) C 0.9778(3) 0.5201(3) 0.39703(16) 0.0338(8) Uani 1.00 1 d .
C(41) C 1.0801(3) 0.4995(3) 0.38203(18) 0.0395(9) Uani 1.00 1 d .
C(42) C 1.0999(3) 0.5799(3) 0.36819(19) 0.0445(10) Uani 1.00 1 d .
C(43) C 1.0227(4) 0.6779(3) 0.36792(18) 0.0447(10) Uani 1.00 1 d .
C(44) C 0.9231(3) 0.6953(3) 0.38296(17) 0.0413(10) Uani 1.00 1 d .
C(45) C 0.8992(3) 0.6177(3) 0.39816(16) 0.0351(8) Uani 1.00 1 d .
C(46) C 1.1664(3) 0.3951(3) 0.3810(2) 0.0576(14) Uani 1.00 1 d .
C(47) C 1.0472(5) 0.7632(4) 0.3534(2) 0.0601(14) Uani 1.00 1 d .
C(48) C 0.7899(3) 0.6418(3) 0.4153(2) 0.0471(11) Uani 1.00 1 d .
C(49) C 0.7972(3) 0.8393(3) 0.10251(16) 0.0377(9) Uani 1.00 1 d .
C(50) C 0.7624(3) 0.9407(3) 0.08245(17) 0.0414(10) Uani 1.00 1 d .
C(51) C 0.8358(4) 0.9714(4) 0.0662(2) 0.0590(14) Uani 1.00 1 d .
C(52) C 0.9416(4) 0.9058(4) 0.0687(2) 0.0650(15) Uani 1.00 1 d .
C(53) C 0.9750(4) 0.8085(4) 0.0903(2) 0.0544(12) Uani 1.00 1 d .
C(54) C 0.9041(3) 0.7736(3) 0.10803(16) 0.0383(9) Uani 1.00 1 d .
C(55) C 0.6489(3) 1.0175(3) 0.07953(17) 0.0412(10) Uani 1.00 1 d .
C(56) C 0.5993(4) 1.0594(3) 0.1253(2) 0.0467(11) Uani 1.00 1 d .
C(57) C 0.4957(4) 1.1355(3) 0.1214(2) 0.0549(12) Uani 1.00 1 d .
C(58) C 0.4385(4) 1.1700(4) 0.0743(2) 0.0656(16) Uani 1.00 1 d .
C(59) C 0.4885(4) 1.1284(4) 0.0298(2) 0.0686(18) Uani 1.00 1 d .
C(60) C 0.5935(4) 1.0528(4) 0.03139(19) 0.0511(12) Uani 1.00 1 d .
C(61) C 0.6557(5) 1.0234(4) 0.1782(2) 0.0651(15) Uani 1.00 1 d .
C(62) C 0.3250(5) 1.2494(5) 0.0727(3) 0.095(2) Uani 1.00 1 d .
C(63) C 0.6447(5) 1.0099(6) -0.0178(2) 0.0780(19) Uani 1.00 1 d .
C(64) C 0.9515(3) 0.6669(3) 0.13244(18) 0.0418(10) Uani 1.00 1 d .
C(65) C 0.9941(3) 0.6412(4) 0.18352(19) 0.0476(11) Uani 1.00 1 d .
C(66) C 1.0493(3) 0.5400(4) 0.2034(2) 0.0565(14) Uani 1.00 1 d .
C(67) C 1.0674(3) 0.4647(4) 0.1733(2) 0.0598(15) Uani 1.00 1 d .
C(68) C 1.0242(4) 0.4921(4) 0.1231(2) 0.0562(13) Uani 1.00 1 d .
C(69) C 0.9655(3) 0.5923(3) 0.10185(19) 0.0445(10) Uani 1.00 1 d .
C(70) C 0.9838(4) 0.7199(5) 0.2172(2) 0.0613(15) Uani 1.00 1 d .
C(71) C 1.1328(5) 0.3581(5) 0.1960(3) 0.090(2) Uani 1.00 1 d .
C(72) C 0.9164(4) 0.6190(4) 0.0468(2) 0.0569(13) Uani 1.00 1 d .
C(73) C 0.4437(3) 0.9315(2) 0.32298(15) 0.0321(8) Uani 1.00 1 d .
C(74) C 0.4715(3) 0.9864(3) 0.35360(16) 0.0335(8) Uani 1.00 1 d .
C(75) C 0.4198(3) 1.0897(3) 0.34414(19) 0.0416(9) Uani 1.00 1 d .
C(76) C 0.3447(3) 1.1407(3) 0.3042(2) 0.0448(10) Uani 1.00 1 d .
C(77) C 0.3185(3) 1.0869(3) 0.27410(18) 0.0397(9) Uani 1.00 1 d .
C(78) C 0.3645(3) 0.9827(2) 0.28318(16) 0.0331(8) Uani 1.00 1 d .
C(79) C 0.5548(3) 0.9400(2) 0.39696(16) 0.0339(8) Uani 1.00 1 d .
C(80) C 0.5330(3) 0.9058(3) 0.44726(17) 0.0376(9) Uani 1.00 1 d .
C(81) C 0.6077(3) 0.8745(3) 0.48766(18) 0.0423(10) Uani 1.00 1 d .
C(82) C 0.7015(3) 0.8764(3) 0.48017(19) 0.0440(10) Uani 1.00 1 d .
C(83) C 0.7206(3) 0.9110(3) 0.43026(19) 0.0429(10) Uani 1.00 1 d .
C(84) C 0.6491(3) 0.9422(3) 0.38812(17) 0.0381(9) Uani 1.00 1 d .
C(85) C 0.4320(3) 0.9026(3) 0.45831(19) 0.0453(10) Uani 1.00 1 d .
C(86) C 0.7810(4) 0.8437(4) 0.5249(2) 0.0628(15) Uani 1.00 1 d .
C(87) C 0.6769(4) 0.9745(4) 0.33440(19) 0.0485(11) Uani 1.00 1 d .
C(88) C 0.3237(3) 0.9331(2) 0.25073(16) 0.0326(8) Uani 1.00 1 d .
C(89) C 0.3418(3) 0.9365(3) 0.19633(17) 0.0378(9) Uani 1.00 1 d .
C(90) C 0.2975(3) 0.8975(3) 0.16518(17) 0.0414(10) Uani 1.00 1 d .
C(91) C 0.2350(3) 0.8579(3) 0.1858(2) 0.0470(11) Uani 1.00 1 d .
C(92) C 0.2161(3) 0.8560(3) 0.23973(19) 0.0431(10) Uani 1.00 1 d .
C(93) C 0.2608(3) 0.8914(3) 0.27281(17) 0.0362(8) Uani 1.00 1 d .
C(94) C 0.4096(3) 0.9792(3) 0.17066(18) 0.0447(10) Uani 1.00 1 d .
C(95) C 0.1876(5) 0.8152(5) 0.1512(2) 0.0719(17) Uani 1.00 1 d .
C(96) C 0.2411(3) 0.8816(3) 0.33117(18) 0.0420(10) Uani 1.00 1 d .
C(97) C 0.8963(3) 0.2659(3) 0.1252(2) 0.0662 Uiso 0.75 1 d P
C(98) C 0.9652(4) 0.1984(4) 0.08315(16) 0.0662 Uiso 0.75 1 d P
C(99) C 1.0754(3) 0.1234(4) 0.1093(2) 0.0662 Uiso 0.75 1 d P
C(100) C 1.0746(3) 0.1446(4) 0.16753(19) 0.0662 Uiso 0.75 1 d P
C(101) C 1.0315(12) 0.2423(12) 0.0868(5) 0.0686 Uiso 0.25 1 d P
C(102) C 1.1113(10) 0.1402(11) 0.1206(7) 0.0686 Uiso 0.25 1 d P
C(103) C 1.0541(13) 0.1245(11) 0.1733(6) 0.0686 Uiso 0.25 1 d P
C(104) C 0.9390(12) 0.2168(12) 0.1722(5) 0.0686 Uiso 0.25 1 d P
C(105) C 1.0217(6) -0.0168(6) 0.4557(3) 0.088(2) Uiso 1.00 1 d .
C(106) C 0.9210(11) 0.0249(10) 0.4426(5) 0.077(3) Uiso 0.50 1 d P
C(107) C 0.8328(9) 0.0699(8) 0.4788(4) 0.128(3) Uiso 1.00 1 d .
C(108) C 0.8741(14) 0.0620(13) 0.5309(7) 0.095(4) Uiso 0.50 1 d P
C(109) C 0.9410(13) 0.0247(13) 0.4948(7) 0.099(4) Uiso 0.50 1 d P
C(110) C 0.4330(6) 0.5492(5) 0.4916(3) 0.125(6) Uiso 0.50 1 d P
C(111) C 0.5386(6) 0.5103(7) 0.4789(3) 0.067(3) Uiso 0.50 1 d P
C(112) C 0.6129(5) 0.4198(7) 0.5056(4) 0.129(7) Uiso 0.50 1 d P
C(113) C 0.5816(7) 0.3680(5) 0.5450(3) 0.094(4) Uiso 0.50 1 d P
C(114) C 0.4759(8) 0.4069(6) 0.5577(3) 0.065(2) Uiso 0.50 1 d P
C(115) C 0.4016(5) 0.4975(7) 0.5311(3) 0.133(7) Uiso 0.50 1 d P
C(116) C 0.3509(9) 0.6492(7) 0.4622(5) 0.112(5) Uiso 0.50 1 d P
H(1) H 0.2537 0.5145 0.2154 0.061 Uiso 1.00 1 c R
H(2) H 0.2171 0.5635 0.1256 0.073 Uiso 1.00 1 c R
H(3) H 0.3486 0.5553 0.0681 0.068 Uiso 1.00 1 c R
H(4) H 0.3930 0.5053 0.3888 0.050 Uiso 1.00 1 c R
H(5) H 0.5075 0.2288 0.3478 0.050 Uiso 1.00 1 c R
H(6) H 0.4165 0.6289 0.2918 0.063 Uiso 1.00 1 c R
H(7) H 0.3103 0.6485 0.3217 0.063 Uiso 1.00 1 c R
H(8) H 0.3203 0.6341 0.2603 0.063 Uiso 1.00 1 c R
H(9) H 0.5322 0.3014 0.4479 0.074 Uiso 1.00 1 c R
H(10) H 0.4531 0.2590 0.4386 0.074 Uiso 1.00 1 c R
H(11) H 0.4088 0.3691 0.4547 0.074 Uiso 1.00 1 c R
H(12) H 0.4416 0.2553 0.2346 0.067 Uiso 1.00 1 c R
H(13) H 0.5594 0.1990 0.2579 0.067 Uiso 1.00 1 c R
H(14) H 0.5244 0.2913 0.2122 0.067 Uiso 1.00 1 c R
H(15) H 0.7498 0.3231 0.0294 0.062 Uiso 1.00 1 c R
H(16) H 0.6624 0.6155 0.0237 0.065 Uiso 1.00 1 c R
H(17) H 0.6436 0.2748 0.1237 0.077 Uiso 1.00 1 c R
H(18) H 0.6318 0.2615 0.0636 0.077 Uiso 1.00 1 c R
H(19) H 0.5303 0.3294 0.0951 0.077 Uiso 1.00 1 c R
H(20) H 0.8769 0.4343 0.0160 0.084 Uiso 1.00 1 c R
H(21) H 0.8029 0.5122 -0.0316 0.084 Uiso 1.00 1 c R
H(22) H 0.8370 0.3960 -0.0292 0.084 Uiso 1.00 1 c R
H(23) H 0.4322 0.7076 0.0467 0.076 Uiso 1.00 1 c R
H(24) H 0.5207 0.7192 0.0760 0.076 Uiso 1.00 1 c R
H(25) H 0.4517 0.6762 0.1092 0.076 Uiso 1.00 1 c R
H(26) H 0.8970 0.2250 0.4610 0.047 Uiso 1.00 1 c R
H(27) H 0.9224 0.3128 0.5221 0.056 Uiso 1.00 1 c R
H(28) H 0.9590 0.4434 0.4926 0.049 Uiso 1.00 1 c R
H(29) H 0.7264 0.2037 0.3033 0.055 Uiso 1.00 1 c R
H(30) H 1.0402 0.0597 0.2876 0.050 Uiso 1.00 1 c R
H(31) H 0.6947 0.2920 0.4057 0.058 Uiso 1.00 1 c R
H(32) H 0.6451 0.3491 0.3486 0.058 Uiso 1.00 1 c R
H(33) H 0.7147 0.3822 0.3797 0.058 Uiso 1.00 1 c R
H(34) H 0.8740 -0.0023 0.2721 0.086 Uiso 1.00 1 c R
H(35) H 0.9258 0.0404 0.2262 0.086 Uiso 1.00 1 c R
H(36) H 0.8014 0.0964 0.2333 0.086 Uiso 1.00 1 c R
H(37) H 1.0980 0.2163 0.3488 0.059 Uiso 1.00 1 c R
H(38) H 1.1488 0.1135 0.3236 0.059 Uiso 1.00 1 c R
H(39) H 1.1207 0.1144 0.3849 0.059 Uiso 1.00 1 c R
H(40) H 1.1689 0.5669 0.3586 0.053 Uiso 1.00 1 c R
H(41) H 0.8692 0.7623 0.3830 0.050 Uiso 1.00 1 c R
H(42) H 1.2031 0.3700 0.4155 0.069 Uiso 1.00 1 c R
H(43) H 1.2160 0.3945 0.3535 0.069 Uiso 1.00 1 c R
H(44) H 1.1367 0.3523 0.3733 0.069 Uiso 1.00 1 c R
H(45) H 1.0683 0.7793 0.3853 0.072 Uiso 1.00 1 c R
H(46) H 0.9848 0.8218 0.3371 0.072 Uiso 1.00 1 c R
H(47) H 1.1046 0.7437 0.3283 0.072 Uiso 1.00 1 c R
H(48) H 0.7471 0.6494 0.3846 0.057 Uiso 1.00 1 c R
H(49) H 0.7586 0.7042 0.4313 0.057 Uiso 1.00 1 c R
H(50) H 0.7928 0.5875 0.4413 0.057 Uiso 1.00 1 c R
H(51) H 0.8125 1.0395 0.0529 0.071 Uiso 1.00 1 c R
H(52) H 0.9908 0.9274 0.0558 0.078 Uiso 1.00 1 c R
H(53) H 1.0482 0.7636 0.0932 0.065 Uiso 1.00 1 c R
H(54) H 0.4633 1.1647 0.1522 0.066 Uiso 1.00 1 c R
H(55) H 0.4507 1.1516 -0.0030 0.082 Uiso 1.00 1 c R
H(56) H 0.6443 0.9688 0.1961 0.078 Uiso 1.00 1 c R
H(57) H 0.6284 1.0785 0.1998 0.078 Uiso 1.00 1 c R
H(58) H 0.7310 0.9993 0.1732 0.078 Uiso 1.00 1 c R
H(59) H 0.2800 1.2176 0.0788 0.114 Uiso 1.00 1 c R
H(60) H 0.3077 1.2898 0.0380 0.114 Uiso 1.00 1 c R
H(61) H 0.3137 1.2923 0.1002 0.114 Uiso 1.00 1 c R
H(62) H 0.6790 1.0476 -0.0349 0.094 Uiso 1.00 1 c R
H(63) H 0.5914 1.0141 -0.0420 0.094 Uiso 1.00 1 c R
H(64) H 0.6972 0.9398 -0.0087 0.094 Uiso 1.00 1 c R
H(65) H 1.0753 0.5223 0.2389 0.068 Uiso 1.00 1 c R
H(66) H 1.0345 0.4414 0.1021 0.067 Uiso 1.00 1 c R
H(67) H 1.0434 0.7333 0.2111 0.074 Uiso 1.00 1 c R
H(68) H 0.9831 0.6957 0.2546 0.074 Uiso 1.00 1 c R
H(69) H 0.9183 0.7815 0.2076 0.074 Uiso 1.00 1 c R
H(70) H 1.2067 0.3366 0.1878 0.108 Uiso 1.00 1 c R
H(71) H 1.1095 0.3162 0.1806 0.108 Uiso 1.00 1 c R
H(72) H 1.1252 0.3515 0.2344 0.108 Uiso 1.00 1 c R
H(73) H 0.8462 0.6243 0.0490 0.068 Uiso 1.00 1 c R
H(74) H 0.9603 0.5669 0.0249 0.068 Uiso 1.00 1 c R
H(75) H 0.9110 0.6830 0.0309 0.068 Uiso 1.00 1 c R
H(76) H 0.4364 1.1266 0.3658 0.050 Uiso 1.00 1 c R
H(77) H 0.3118 1.2116 0.2976 0.054 Uiso 1.00 1 c R
H(78) H 0.2676 1.1217 0.2463 0.048 Uiso 1.00 1 c R
H(79) H 0.5936 0.8510 0.5217 0.051 Uiso 1.00 1 c R
H(80) H 0.7845 0.9137 0.4245 0.051 Uiso 1.00 1 c R
H(81) H 0.3799 0.9660 0.4699 0.054 Uiso 1.00 1 c R
H(82) H 0.4441 0.8477 0.4862 0.054 Uiso 1.00 1 c R
H(83) H 0.4060 0.8921 0.4261 0.054 Uiso 1.00 1 c R
H(84) H 0.7669 0.9011 0.5431 0.075 Uiso 1.00 1 c R
H(85) H 0.8518 0.8167 0.5106 0.075 Uiso 1.00 1 c R
H(86) H 0.7760 0.7920 0.5499 0.075 Uiso 1.00 1 c R
H(87) H 0.7145 0.9162 0.3153 0.058 Uiso 1.00 1 c R
H(88) H 0.7218 1.0052 0.3383 0.058 Uiso 1.00 1 c R
H(89) H 0.6126 1.0231 0.3146 0.058 Uiso 1.00 1 c R
H(90) H 0.3110 0.8984 0.1284 0.050 Uiso 1.00 1 c R
H(91) H 0.1716 0.8297 0.2542 0.052 Uiso 1.00 1 c R
H(92) H 0.3661 1.0508 0.1594 0.054 Uiso 1.00 1 c R
H(93) H 0.4430 0.9454 0.1398 0.054 Uiso 1.00 1 c R
H(94) H 0.4638 0.9694 0.1960 0.054 Uiso 1.00 1 c R
H(95) H 0.1192 0.8680 0.1370 0.086 Uiso 1.00 1 c R
H(96) H 0.1787 0.7617 0.1722 0.086 Uiso 1.00 1 c R
H(97) H 0.2345 0.7882 0.1219 0.086 Uiso 1.00 1 c R
H(98) H 0.2949 0.8169 0.3481 0.050 Uiso 1.00 1 c R
H(99) H 0.1717 0.8861 0.3366 0.050 Uiso 1.00 1 c R
H(100) H 0.2440 0.9354 0.3468 0.050 Uiso 1.00 1 c R

loop_
_atom_site_aniso_label
_atom_site_aniso_U_11
_atom_site_aniso_U_22
_atom_site_aniso_U_33
_atom_site_aniso_U_12
_atom_site_aniso_U_13
_atom_site_aniso_U_23
Fe(1) 0.0270(3) 0.0334(2) 0.0304(2) -0.0180(2) -0.0031(2) 0.0011(2)
Fe(2) 0.0271(3) 0.0311(2) 0.0328(2) -0.0150(2) -0.0041(2) -0.0002(2)
Fe(3) 0.0345(3) 0.0372(3) 0.0305(2) -0.0221(2) -0.0023(2) 0.0031(2)
Fe(4) 0.0293(3) 0.0298(2) 0.0323(2) -0.0139(2) -0.0016(2) -0.0008(2)
S(1) 0.0298(5) 0.0438(5) 0.0338(4) -0.0216(4) 0.0048(3) -0.0071(4)
S(2) 0.0332(5) 0.0334(4) 0.0306(4) -0.0174(4) -0.0010(3) 0.0020(3)
S(4) 0.0340(5) 0.0359(5) 0.0373(5) -0.0217(4) -0.0034(3) -0.0018(3)
S(3) 0.0302(5) 0.0367(5) 0.0357(4) -0.0173(4) -0.0066(3) 0.0039(3)
S(5) 0.0328(5) 0.0355(5) 0.0392(5) -0.0205(4) -0.0063(4) 0.0001(3)
S(6) 0.0267(4) 0.0341(4) 0.0322(4) -0.0138(3) -0.0005(3) 0.0008(3)
S(7) 0.0379(5) 0.0450(5) 0.0349(4) -0.0278(4) -0.0054(4) 0.0083(4)
S(8) 0.0344(5) 0.0265(4) 0.0320(4) -0.0106(3) -0.0007(3) 0.0013(3)
Na(1) 0.0638(17) 0.0320(11) 0.0559(15) -0.0188(11) -0.0132(12) 0.0001(10)
Na(2) 0.059(5) 0.065(4) 0.045(4) -0.032(4) -0.005(3) -0.013(3)
C(1) 0.036(2) 0.040(2) 0.035(2) -0.0225(18) -0.0073(16) 0.0009(16)
C(2) 0.036(2) 0.043(2) 0.041(2) -0.0246(19) -0.0032(17) -0.0008(17)
C(3) 0.035(2) 0.070(3) 0.053(2) -0.031(2) -0.003(2) -0.002(2)
C(4) 0.041(2) 0.088(4) 0.057(3) -0.036(2) -0.011(2) 0.001(2)
C(5) 0.054(3) 0.082(3) 0.042(2) -0.041(2) -0.023(2) 0.014(2)
C(6) 0.044(2) 0.052(2) 0.036(2) -0.031(2) -0.0066(18) 0.0029(18)
C(7) 0.032(2) 0.041(2) 0.037(2) -0.0237(18) 0.0009(15) -0.0018(16)
C(8) 0.031(2) 0.037(2) 0.045(2) -0.0177(17) 0.0030(16) -0.0061(17)
C(9) 0.037(2) 0.051(2) 0.041(2) -0.025(2) 0.0067(18) -0.0095(19)
C(10) 0.040(2) 0.057(2) 0.040(2) -0.033(2) -0.0012(18) 0.0041(19)
C(11) 0.050(2) 0.041(2) 0.046(2) -0.033(2) -0.0015(19) 0.0034(18)
C(12) 0.042(2) 0.038(2) 0.042(2) -0.0251(19) 0.0048(17) -0.0069(17)
C(13) 0.049(2) 0.040(2) 0.061(3) -0.016(2) -0.001(2) -0.003(2)
C(14) 0.082(4) 0.078(3) 0.043(2) -0.056(3) -0.007(2) 0.010(2)
C(15) 0.083(4) 0.050(2) 0.050(2) -0.041(2) 0.010(2) -0.012(2)
C(16) 0.049(2) 0.061(2) 0.0286(19) -0.036(2) -0.0071(17) 0.0022(18)
C(17) 0.053(2) 0.065(3) 0.036(2) -0.040(2) -0.0043(19) 0.001(2)
C(18) 0.054(3) 0.070(3) 0.035(2) -0.034(2) -0.002(2) -0.003(2)
C(19) 0.055(3) 0.093(4) 0.037(2) -0.052(3) -0.002(2) -0.003(2)
C(20) 0.073(3) 0.067(3) 0.040(2) -0.051(3) 0.000(2) 0.004(2)
C(21) 0.065(3) 0.064(3) 0.033(2) -0.042(2) -0.004(2) 0.001(2)
C(22) 0.082(4) 0.063(3) 0.063(3) -0.047(3) 0.012(2) -0.010(2)
C(23) 0.073(4) 0.104(5) 0.054(3) -0.059(3) 0.015(2) -0.012(3)
C(24) 0.092(4) 0.060(3) 0.042(2) -0.042(3) 0.004(2) 0.003(2)
C(25) 0.0239(18) 0.0311(18) 0.0347(18) -0.0148(15) -0.0018(14) -0.0005(14)
C(26) 0.030(2) 0.0309(18) 0.0357(19) -0.0149(16) -0.0011(15) -0.0015(15)
C(27) 0.050(2) 0.043(2) 0.034(2) -0.031(2) -0.0029(17) 0.0024(17)
C(28) 0.065(3) 0.055(2) 0.031(2) -0.039(2) -0.0008(19) -0.0013(18)
C(29) 0.046(2) 0.047(2) 0.037(2) -0.028(2) -0.0046(18) -0.0040(17)
C(30) 0.032(2) 0.0341(19) 0.040(2) -0.0219(17) -0.0055(16) 0.0002(16)
C(31) 0.032(2) 0.0326(19) 0.0356(19) -0.0187(16) -0.0032(15) 0.0013(15)
C(32) 0.036(2) 0.039(2) 0.039(2) -0.0241(18) -0.0035(16) 0.0019(16)
C(33) 0.046(2) 0.060(2) 0.048(2) -0.039(2) -0.009(2) 0.005(2)
C(34) 0.067(3) 0.051(2) 0.042(2) -0.040(2) -0.006(2) -0.004(2)
C(35) 0.046(2) 0.037(2) 0.043(2) -0.0205(19) 0.0002(18) -0.0045(17)
C(36) 0.033(2) 0.0311(19) 0.041(2) -0.0135(16) -0.0051(16) -0.0014(16)
C(37) 0.035(2) 0.045(2) 0.066(3) -0.021(2) 0.002(2) 0.002(2)
C(38) 0.101(5) 0.087(4) 0.057(3) -0.064(4) 0.000(3) -0.026(3)
C(39) 0.029(2) 0.043(2) 0.069(3) -0.0109(19) -0.004(2) -0.007(2)
C(40) 0.035(2) 0.0330(19) 0.038(2) -0.0203(17) -0.0074(16) 0.0001(15)
C(41) 0.032(2) 0.039(2) 0.050(2) -0.0203(18) -0.0034(18) 0.0005(18)
C(42) 0.040(2) 0.052(2) 0.054(2) -0.031(2) 0.002(2) -0.007(2)
C(43) 0.059(3) 0.048(2) 0.042(2) -0.038(2) -0.004(2) -0.0006(19)
C(44) 0.052(2) 0.034(2) 0.040(2) -0.022(2) -0.0024(19) -0.0051(17)
C(45) 0.038(2) 0.037(2) 0.0330(19) -0.0188(18) -0.0021(16) -0.0070(15)
C(46) 0.026(2) 0.047(2) 0.100(4) -0.018(2) 0.001(2) -0.003(2)
C(47) 0.087(4) 0.055(3) 0.060(3) -0.052(3) 0.010(2) -0.008(2)
C(48) 0.040(2) 0.044(2) 0.059(2) -0.020(2) 0.004(2) -0.015(2)
C(49) 0.046(2) 0.049(2) 0.0312(19) -0.034(2) -0.0034(16) -0.0026(17)
C(50) 0.054(2) 0.048(2) 0.037(2) -0.037(2) -0.0031(18) 0.0019(18)
C(51) 0.066(3) 0.063(3) 0.068(3) -0.051(3) -0.007(2) 0.009(2)
C(52) 0.062(3) 0.080(3) 0.077(3) -0.057(3) -0.004(2) 0.009(3)
C(53) 0.052(3) 0.073(3) 0.060(3) -0.048(2) 0.002(2) -0.003(2)
C(54) 0.036(2) 0.055(2) 0.034(2) -0.030(2) -0.0005(16) -0.0041(17)
C(55) 0.056(2) 0.041(2) 0.039(2) -0.035(2) -0.0047(19) 0.0076(17)
C(56) 0.058(3) 0.044(2) 0.050(2) -0.034(2) -0.004(2) -0.000(2)
C(57) 0.064(3) 0.043(2) 0.064(3) -0.033(2) 0.007(2) -0.001(2)
C(58) 0.061(3) 0.053(3) 0.078(4) -0.031(2) -0.002(2) 0.025(2)
C(59) 0.067(3) 0.083(4) 0.061(3) -0.050(3) -0.027(2) 0.042(3)
C(60) 0.061(3) 0.062(3) 0.040(2) -0.041(2) -0.006(2) 0.015(2)
C(61) 0.076(4) 0.080(4) 0.045(2) -0.039(3) -0.003(2) -0.019(2)
C(62) 0.078(4) 0.074(4) 0.107(5) -0.025(3) 0.006(4) 0.030(4)
C(63) 0.088(4) 0.121(5) 0.038(2) -0.063(4) -0.002(2) 0.003(3)
C(64) 0.036(2) 0.057(2) 0.043(2) -0.032(2) -0.0034(17) 0.0009(19)
C(65) 0.034(2) 0.076(3) 0.045(2) -0.038(2) -0.0019(18) 0.001(2)
C(66) 0.031(2) 0.088(4) 0.051(2) -0.036(2) -0.004(2) 0.023(2)
C(67) 0.032(2) 0.061(3) 0.077(3) -0.020(2) 0.015(2) 0.011(2)
C(68) 0.038(2) 0.060(3) 0.074(3) -0.027(2) 0.020(2) -0.011(2)
C(69) 0.034(2) 0.056(2) 0.052(2) -0.028(2) 0.0084(19) -0.007(2)
C(70) 0.065(3) 0.106(4) 0.044(2) -0.067(3) -0.004(2) -0.003(2)
C(71) 0.054(3) 0.073(4) 0.106(5) -0.010(3) 0.023(3) 0.019(3)
C(72) 0.058(3) 0.072(3) 0.051(2) -0.036(2) 0.004(2) -0.021(2)
C(73) 0.031(2) 0.0338(19) 0.0317(18) -0.0172(16) 0.0027(15) 0.0010(15)
C(74) 0.032(2) 0.0330(19) 0.037(2) -0.0182(16) 0.0007(15) 0.0024(15)
C(75) 0.042(2) 0.033(2) 0.053(2) -0.0208(19) -0.0007(19) -0.0023(18)
C(76) 0.043(2) 0.029(2) 0.061(2) -0.0179(18) -0.005(2) 0.0041(18)
C(77) 0.038(2) 0.0290(19) 0.046(2) -0.0142(17) -0.0046(18) 0.0102(17)
C(78) 0.031(2) 0.0319(19) 0.037(2) -0.0180(16) -0.0004(15) 0.0042(15)
C(79) 0.037(2) 0.0303(18) 0.038(2) -0.0186(17) 0.0013(16) -0.0043(15)
C(80) 0.043(2) 0.035(2) 0.036(2) -0.0199(18) 0.0001(17) -0.0028(16)
C(81) 0.053(2) 0.038(2) 0.038(2) -0.025(2) -0.0065(19) 0.0034(17)
C(82) 0.047(2) 0.032(2) 0.050(2) -0.0154(19) -0.010(2) -0.0030(18)
C(83) 0.035(2) 0.038(2) 0.057(2) -0.0168(19) -0.0035(19) -0.0095(19)
C(84) 0.041(2) 0.038(2) 0.041(2) -0.0228(19) -0.0004(17) -0.0062(17)
C(85) 0.046(2) 0.050(2) 0.047(2) -0.029(2) 0.007(2) -0.006(2)
C(86) 0.064(3) 0.055(3) 0.060(3) -0.020(2) -0.027(2) 0.004(2)
C(87) 0.046(2) 0.060(2) 0.048(2) -0.032(2) 0.004(2) -0.003(2)
C(88) 0.0271(19) 0.0325(18) 0.0353(19) -0.0144(16) -0.0048(15) 0.0084(15)
C(89) 0.033(2) 0.038(2) 0.036(2) -0.0156(17) -0.0067(16) 0.0098(16)
C(90) 0.041(2) 0.048(2) 0.034(2) -0.022(2) -0.0098(17) 0.0043(17)
C(91) 0.045(2) 0.043(2) 0.055(2) -0.023(2) -0.018(2) 0.005(2)
C(92) 0.037(2) 0.038(2) 0.056(2) -0.0219(19) -0.0097(19) 0.0074(19)
C(93) 0.029(2) 0.0322(19) 0.043(2) -0.0132(16) -0.0047(16) 0.0064(16)
C(94) 0.047(2) 0.054(2) 0.041(2) -0.032(2) -0.0025(19) 0.0048(19)
C(95) 0.076(4) 0.085(4) 0.076(4) -0.054(3) -0.017(3) -0.011(3)
C(96) 0.041(2) 0.037(2) 0.047(2) -0.0195(19) 0.0078(18) 0.0000(18)

loop_
_atom_type_symbol
_atom_type_description
_atom_type_scat_dispersion_real
_atom_type_scat_dispersion_imag
_atom_type_scat_source
C C 0.003 0.002
;
International Tables for Crystallography
(1992, Vol. C, Tables 4.2.6.8 and 6.1.1.4)
;
Fe Fe 0.346 0.844
;
International Tables for Crystallography
(1992, Vol. C, Tables 4.2.6.8 and 6.1.1.4)
;
S S 0.125 0.123
;
International Tables for Crystallography
(1992, Vol. C, Tables 4.2.6.8 and 6.1.1.4)
;
Na Na 0.036 0.025
;
International Tables for Crystallography
(1992, Vol. C, Tables 4.2.6.8 and 6.1.1.4)
;
O O 0.011 0.006
;
International Tables for Crystallography
(1992, Vol. C, Tables 4.2.6.8 and 6.1.1.4)
;
H H 0.000 0.000
;
International Tables for Crystallography
(1992, Vol. C, Table 6.1.1.4)
;

loop_
_geom_angle_atom_site_label_1
_geom_angle_atom_site_label_2
_geom_angle_atom_site_label_3
_geom_angle
_geom_angle_publ_flag
_geom_angle_site_symmetry_1
_geom_angle_site_symmetry_3
Fe(2) Fe(1) Fe(4) 59.31(2) yes . .
Fe(2) Fe(1) S(1) 53.82(3) yes . .
Fe(2) Fe(1) S(2) 52.73(3) yes . .
Fe(2) Fe(1) S(3) 99.73(4) yes . .
Fe(2) Fe(1) S(5) 129.73(3) yes . .
Fe(4) Fe(1) S(1) 99.56(4) yes . .
Fe(4) Fe(1) S(2) 50.62(3) yes . .
Fe(4) Fe(1) S(3) 52.37(3) yes . .
Fe(4) Fe(1) S(5) 152.16(3) yes . .
S(1) Fe(1) S(2) 105.43(4) yes . .
S(1) Fe(1) S(3) 101.84(4) yes . .
S(1) Fe(1) S(5) 105.73(4) yes . .
S(2) Fe(1) S(3) 100.87(4) yes . .
S(2) Fe(1) S(5) 110.10(4) yes . .
S(3) Fe(1) S(5) 130.49(4) yes . .
Fe(1) Fe(2) Fe(3) 61.71(2) yes . .
Fe(1) Fe(2) Fe(4) 61.46(2) yes . .
Fe(1) Fe(2) S(1) 53.11(3) yes . .
Fe(1) Fe(2) S(2) 53.61(3) yes . .
Fe(1) Fe(2) S(4) 101.99(3) yes . .
Fe(1) Fe(2) S(6) 124.85(4) yes . .
Fe(3) Fe(2) Fe(4) 61.100(18) yes . .
Fe(3) Fe(2) S(1) 51.81(2) yes . .
Fe(3) Fe(2) S(2) 101.25(3) yes . .
Fe(3) Fe(2) S(4) 52.85(3) yes . .
Fe(3) Fe(2) S(6) 144.27(3) yes . .
Fe(4) Fe(2) S(1) 100.73(2) yes . .
Fe(4) Fe(2) S(2) 51.71(2) yes . .
Fe(4) Fe(2) S(4) 52.95(3) yes . .
Fe(4) Fe(2) S(6) 154.57(3) yes . .
S(1) Fe(2) S(2) 105.59(5) yes . .
S(1) Fe(2) S(4) 102.77(4) yes . .
S(1) Fe(2) S(6) 101.11(3) yes . .
S(2) Fe(2) S(4) 102.55(4) yes . .
S(2) Fe(2) S(6) 109.34(4) yes . .
S(4) Fe(2) S(6) 132.80(5) yes . .
Fe(2) Fe(3) Fe(4) 58.999(17) yes . .
Fe(2) Fe(3) S(1) 53.62(3) yes . .
Fe(2) Fe(3) S(4) 52.60(3) yes . .
Fe(2) Fe(3) S(3) 97.09(3) yes . .
Fe(2) Fe(3) S(7) 162.39(5) yes . .
Fe(4) Fe(3) S(1) 100.43(3) yes . .
Fe(4) Fe(3) S(4) 51.97(3) yes . .
Fe(4) Fe(3) S(3) 51.91(3) yes . .
Fe(4) Fe(3) S(7) 131.42(3) yes . .
S(1) Fe(3) S(4) 104.28(4) yes . .
S(1) Fe(3) S(3) 100.60(5) yes . .
S(1) Fe(3) S(7) 125.62(4) yes . .
S(4) Fe(3) S(3) 102.57(4) yes . .
S(4) Fe(3) S(7) 119.16(5) yes . .
S(3) Fe(3) S(7) 100.14(4) yes . .
Fe(1) Fe(4) Fe(2) 59.23(2) yes . .
Fe(1) Fe(4) Fe(3) 60.56(2) yes . .
Fe(1) Fe(4) S(2) 52.91(3) yes . .
Fe(1) Fe(4) S(4) 100.27(3) yes . .
Fe(1) Fe(4) S(3) 51.08(3) yes . .
Fe(1) Fe(4) S(8) 141.22(4) yes . .
Fe(2) Fe(4) Fe(3) 59.902(17) yes . .
Fe(2) Fe(4) S(2) 53.20(3) yes . .
Fe(2) Fe(4) S(4) 53.09(3) yes . .
Fe(2) Fe(4) S(3) 98.65(3) yes . .
Fe(2) Fe(4) S(8) 138.73(3) yes . .
Fe(3) Fe(4) S(2) 101.43(3) yes . .
Fe(3) Fe(4) S(4) 52.35(3) yes . .
Fe(3) Fe(4) S(3) 53.02(3) yes . .
Fe(3) Fe(4) S(8) 152.99(4) yes . .
S(2) Fe(4) S(4) 104.11(4) yes . .
S(2) Fe(4) S(3) 101.83(5) yes . .
S(2) Fe(4) S(8) 105.50(4) yes . .
S(4) Fe(4) S(3) 104.03(4) yes . .
S(4) Fe(4) S(8) 117.33(5) yes . .
S(3) Fe(4) S(8) 121.67(4) yes . .
Fe(1) S(1) Fe(2) 73.07(3) yes . .
Fe(1) S(1) Fe(3) 76.80(3) yes . .
Fe(1) S(1) Na(2) 85.56(19) yes . .
Fe(2) S(1) Fe(3) 74.57(3) yes . .
Fe(2) S(1) Na(2) 132.80(17) yes . .
Fe(3) S(1) Na(2) 141.00(15) yes . .
Fe(1) S(2) Fe(2) 73.66(3) yes . .
Fe(1) S(2) Fe(4) 76.47(3) yes . .
Fe(2) S(2) Fe(4) 75.10(4) yes . .
Fe(2) S(4) Fe(3) 74.55(4) yes . .
Fe(2) S(4) Fe(4) 73.97(4) yes . .
Fe(3) S(4) Fe(4) 75.67(4) yes . .
Fe(1) S(3) Fe(3) 76.60(3) yes . .
Fe(1) S(3) Fe(4) 76.54(3) yes . .
Fe(3) S(3) Fe(4) 75.07(4) yes . .
Fe(1) S(5) Na(2) 88.0(2) yes . .
Fe(1) S(5) C(1) 110.33(17) yes . .
Na(2) S(5) C(1) 123.5(2) yes . .
Fe(2) S(6) Na(1) 85.92(5) yes . .
Fe(2) S(6) C(25) 110.80(11) yes . .
Na(1) S(6) C(25) 110.93(18) yes . .
Fe(3) S(7) C(49) 117.91(13) yes . .
Fe(4) S(8) C(73) 114.83(13) yes . .
S(6) Na(1) Na(2) 128.3(2) yes . .
S(6) Na(1) O(1) 125.4(2) yes . .
S(6) Na(1) C(104) 138.5(5) yes . .
Na(2) Na(1) O(1) 57.07(19) yes . .
Na(2) Na(1) C(104) 52.7(3) yes . .
O(1) Na(1) C(104) 13.1(5) yes . .
S(1) Na(2) S(5) 79.5(2) yes . .
S(1) Na(2) Na(1) 66.5(2) yes . .
S(1) Na(2) O(1) 97.2(3) yes . .
S(1) Na(2) O(2) 107.7(7) yes . .
S(1) Na(2) C(97) 126.5(5) yes . .
S(1) Na(2) C(104) 109.1(6) yes . .
S(5) Na(2) Na(1) 77.1(2) yes . .
S(5) Na(2) O(1) 120.2(3) yes . .
S(5) Na(2) O(2) 159.3(6) yes . .
S(5) Na(2) C(97) 141.0(5) yes . .
S(5) Na(2) C(104) 116.4(5) yes . .
Na(1) Na(2) O(1) 49.01(17) yes . .
Na(1) Na(2) O(2) 87.9(5) yes . .
Na(1) Na(2) C(97) 87.3(3) yes . .
Na(1) Na(2) C(104) 54.1(4) yes . .
O(1) Na(2) O(2) 40.8(4) yes . .
O(1) Na(2) C(97) 39.0(2) yes . .
O(1) Na(2) C(104) 12.9(5) yes . .
O(2) Na(2) C(97) 21.6(5) yes . .
O(2) Na(2) C(104) 43.1(5) yes . .
C(97) Na(2) C(104) 33.9(4) yes . .
Na(1) O(1) Na(2) 73.9(2) yes . .
Na(1) O(1) O(2) 118.7(4) yes . .
Na(1) O(1) C(97) 115.0(2) yes . .
Na(1) O(1) C(100) 136.5(3) yes . .
Na(1) O(1) C(103) 132.3(6) yes . .
Na(1) O(1) C(104) 101.2(16) yes . .
Na(2) O(1) O(2) 48.0(4) yes . .
Na(2) O(1) C(97) 42.1(2) yes . .
Na(2) O(1) C(100) 149.4(3) yes . .
Na(2) O(1) C(103) 147.1(7) yes . .
Na(2) O(1) C(104) 71.0(15) yes . .
O(2) O(1) C(97) 24.5(6) yes . .
O(2) O(1) C(100) 102.4(5) yes . .
O(2) O(1) C(103) 108.8(7) yes . .
O(2) O(1) C(104) 79.6(16) yes . .
C(97) O(1) C(100) 108.2(3) yes . .
C(97) O(1) C(103) 106.3(7) yes . .
C(97) O(1) C(104) 55.4(15) yes . .
C(100) O(1) C(103) 19.3(8) yes . .
C(100) O(1) C(104) 99.6(16) yes . .
C(103) O(1) C(104) 82.9(17) yes . .
Na(2) O(2) O(1) 91.2(7) yes . .
Na(2) O(2) C(97) 65.9(10) yes . .
Na(2) O(2) C(98) 130.5(11) yes . .
Na(2) O(2) C(101) 165.8(10) yes . .
Na(2) O(2) C(104) 85.8(8) yes . .
O(1) O(2) C(97) 74.3(12) yes . .
O(1) O(2) C(98) 102.9(7) yes . .
O(1) O(2) C(101) 101.8(7) yes . .
O(1) O(2) C(104) 19.8(8) yes . .
C(97) O(2) C(98) 72.7(13) yes . .
C(97) O(2) C(101) 123.0(16) yes . .
C(97) O(2) C(104) 54.8(12) yes . .
C(98) O(2) C(101) 52.3(9) yes . .
C(98) O(2) C(104) 92.1(9) yes . .
C(101) O(2) C(104) 108.4(9) yes . .
S(5) C(1) C(2) 119.3(3) yes . .
S(5) C(1) C(6) 120.3(3) yes . .
C(2) C(1) C(6) 120.3(4) yes . .
C(1) C(2) C(3) 119.0(4) yes . .
C(1) C(2) C(7) 123.1(4) yes . .
C(3) C(2) C(7) 117.7(4) yes . .
C(2) C(3) C(4) 121.0(5) yes . .
C(3) C(4) C(5) 120.2(5) yes . .
C(4) C(5) C(6) 120.9(4) yes . .
C(1) C(6) C(5) 118.5(4) yes . .
C(1) C(6) C(16) 120.8(4) yes . .
C(5) C(6) C(16) 120.6(4) yes . .
C(2) C(7) C(8) 121.2(3) yes . .
C(2) C(7) C(12) 119.2(4) yes . .
C(8) C(7) C(12) 119.5(3) yes . .
C(7) C(8) C(9) 119.1(4) yes . .
C(7) C(8) C(13) 121.2(3) yes . .
C(9) C(8) C(13) 119.7(4) yes . .
C(8) C(9) C(10) 121.2(4) yes . .
C(9) C(10) C(11) 118.7(4) yes . .
C(9) C(10) C(14) 120.4(4) yes . .
C(11) C(10) C(14) 121.0(4) yes . .
C(10) C(11) C(12) 122.1(4) yes . .
C(7) C(12) C(11) 119.4(4) yes . .
C(7) C(12) C(15) 120.6(3) yes . .
C(11) C(12) C(15) 120.0(4) yes . .
C(6) C(16) C(17) 119.2(5) yes . .
C(6) C(16) C(21) 119.9(4) yes . .
C(17) C(16) C(21) 121.0(4) yes . .
C(16) C(17) C(18) 118.5(6) yes . .
C(16) C(17) C(22) 121.9(5) yes . .
C(18) C(17) C(22) 119.6(4) yes . .
C(17) C(18) C(19) 122.0(5) yes . .
C(18) C(19) C(20) 118.1(5) yes . .
C(18) C(19) C(23) 120.7(5) yes . .
C(20) C(19) C(23) 121.2(7) yes . .
C(19) C(20) C(21) 122.0(6) yes . .
C(16) C(21) C(20) 118.0(4) yes . .
C(16) C(21) C(24) 122.2(5) yes . .
C(20) C(21) C(24) 119.7(6) yes . .
S(6) C(25) C(26) 119.8(3) yes . .
S(6) C(25) C(30) 119.5(3) yes . .
C(26) C(25) C(30) 120.5(3) yes . .
C(25) C(26) C(27) 118.5(4) yes . .
C(25) C(26) C(31) 122.7(3) yes . .
C(27) C(26) C(31) 118.7(4) yes . .
C(26) C(27) C(28) 121.5(5) yes . .
C(27) C(28) C(29) 119.3(4) yes . .
C(28) C(29) C(30) 121.3(5) yes . .
C(25) C(30) C(29) 118.9(4) yes . .
C(25) C(30) C(40) 122.2(3) yes . .
C(29) C(30) C(40) 118.9(4) yes . .
C(26) C(31) C(32) 120.7(3) yes . .
C(26) C(31) C(36) 119.0(4) yes . .
C(32) C(31) C(36) 120.2(4) yes . .
C(31) C(32) C(33) 118.3(3) yes . .
C(31) C(32) C(37) 122.0(4) yes . .
C(33) C(32) C(37) 119.7(4) yes . .
C(32) C(33) C(34) 122.3(5) yes . .
C(33) C(34) C(35) 118.4(5) yes . .
C(33) C(34) C(38) 120.7(6) yes . .
C(35) C(34) C(38) 120.8(4) yes . .
C(34) C(35) C(36) 121.5(4) yes . .
C(31) C(36) C(35) 119.2(4) yes . .
C(31) C(36) C(39) 120.9(4) yes . .
C(35) C(36) C(39) 119.9(3) yes . .
C(30) C(40) C(41) 120.0(3) yes . .
C(30) C(40) C(45) 119.0(4) yes . .
C(41) C(40) C(45) 121.0(4) yes . .
C(40) C(41) C(42) 118.0(3) yes . .
C(40) C(41) C(46) 122.0(5) yes . .
C(42) C(41) C(46) 120.0(4) yes . .
C(41) C(42) C(43) 122.4(5) yes . .
C(42) C(43) C(44) 118.0(5) yes . .
C(42) C(43) C(47) 120.9(5) yes . .
C(44) C(43) C(47) 121.1(4) yes . .
C(43) C(44) C(45) 122.2(3) yes . .
C(40) C(45) C(44) 118.5(4) yes . .
C(40) C(45) C(48) 122.1(4) yes . .
C(44) C(45) C(48) 119.4(3) yes . .
S(7) C(49) C(50) 116.3(3) yes . .
S(7) C(49) C(54) 123.9(4) yes . .
C(50) C(49) C(54) 119.7(5) yes . .
C(49) C(50) C(51) 119.1(4) yes . .
C(49) C(50) C(55) 122.6(5) yes . .
C(51) C(50) C(55) 118.2(4) yes . .
C(50) C(51) C(52) 121.6(5) yes . .
C(51) C(52) C(53) 119.0(7) yes . .
C(52) C(53) C(54) 121.8(5) yes . .
C(49) C(54) C(53) 118.6(4) yes . .
C(49) C(54) C(64) 125.2(5) yes . .
C(53) C(54) C(64) 116.1(3) yes . .
C(50) C(55) C(56) 119.7(4) yes . .
C(50) C(55) C(60) 120.8(3) yes . .
C(56) C(55) C(60) 119.4(4) yes . .
C(55) C(56) C(57) 119.2(4) yes . .
C(55) C(56) C(61) 121.3(4) yes . .
C(57) C(56) C(61) 119.5(4) yes . .
C(56) C(57) C(58) 122.4(5) yes . .
C(57) C(58) C(59) 117.6(4) yes . .
C(57) C(58) C(62) 120.4(5) yes . .
C(59) C(58) C(62) 122.0(6) yes . .
C(58) C(59) C(60) 122.2(5) yes . .
C(55) C(60) C(59) 119.2(4) yes . .
C(55) C(60) C(63) 120.3(4) yes . .
C(59) C(60) C(63) 120.4(4) yes . .
C(54) C(64) C(65) 119.2(5) yes . .
C(54) C(64) C(69) 120.1(4) yes . .
C(65) C(64) C(69) 120.1(4) yes . .
C(64) C(65) C(66) 118.6(5) yes . .
C(64) C(65) C(70) 121.6(4) yes . .
C(66) C(65) C(70) 119.8(4) yes . .
C(65) C(66) C(67) 122.4(4) yes . .
C(66) C(67) C(68) 117.8(5) yes . .
C(66) C(67) C(71) 119.6(5) yes . .
C(68) C(67) C(71) 122.6(6) yes . .
C(67) C(68) C(69) 122.0(6) yes . .
C(64) C(69) C(68) 119.0(4) yes . .
C(64) C(69) C(72) 120.8(4) yes . .
C(68) C(69) C(72) 120.1(5) yes . .
S(8) C(73) C(74) 118.3(2) yes . .
S(8) C(73) C(78) 121.8(3) yes . .
C(74) C(73) C(78) 119.6(3) yes . .
C(73) C(74) C(75) 119.1(3) yes . .
C(73) C(74) C(79) 124.3(3) yes . .
C(75) C(74) C(79) 116.6(4) yes . .
C(74) C(75) C(76) 122.0(5) yes . .
C(75) C(76) C(77) 118.7(4) yes . .
C(76) C(77) C(78) 122.1(3) yes . .
C(73) C(78) C(77) 118.4(4) yes . .
C(73) C(78) C(88) 124.3(3) yes . .
C(77) C(78) C(88) 117.2(3) yes . .
C(74) C(79) C(80) 120.5(4) yes . .
C(74) C(79) C(84) 118.7(3) yes . .
C(80) C(79) C(84) 120.4(4) yes . .
C(79) C(80) C(81) 118.4(5) yes . .
C(79) C(80) C(85) 121.9(4) yes . .
C(81) C(80) C(85) 119.7(4) yes . .
C(80) C(81) C(82) 122.5(4) yes . .
C(81) C(82) C(83) 117.9(4) yes . .
C(81) C(82) C(86) 121.7(4) yes . .
C(83) C(82) C(86) 120.5(5) yes . .
C(82) C(83) C(84) 122.2(5) yes . .
C(79) C(84) C(83) 118.7(4) yes . .
C(79) C(84) C(87) 121.9(4) yes . .
C(83) C(84) C(87) 119.4(5) yes . .
C(78) C(88) C(89) 118.5(4) yes . .
C(78) C(88) C(93) 121.4(3) yes . .
C(89) C(88) C(93) 119.9(4) yes . .
C(88) C(89) C(90) 119.0(4) yes . .
C(88) C(89) C(94) 122.1(4) yes . .
C(90) C(89) C(94) 118.9(4) yes . .
C(89) C(90) C(91) 122.0(4) yes . .
C(90) C(91) C(92) 118.7(5) yes . .
C(90) C(91) C(95) 121.2(5) yes . .
C(92) C(91) C(95) 120.0(5) yes . .
C(91) C(92) C(93) 121.6(5) yes . .
C(88) C(93) C(92) 118.8(4) yes . .
C(88) C(93) C(96) 122.9(4) yes . .
C(92) C(93) C(96) 118.3(4) yes . .
Na(2) C(97) O(1) 98.9(4) yes . .
Na(2) C(97) O(2) 92.5(11) yes . .
Na(2) C(97) C(98) 151.8(4) yes . .
Na(2) C(97) C(104) 101.8(7) yes . .
O(1) C(97) O(2) 81.2(12) yes . .
O(1) C(97) C(98) 107.7(3) yes . .
O(1) C(97) C(104) 19.9(10) yes . .
O(2) C(97) C(98) 83.0(12) yes . .
O(2) C(97) C(104) 100.7(15) yes . .
C(98) C(97) C(104) 106.4(6) yes . .
O(2) C(98) C(97) 24.3(6) yes . .
O(2) C(98) C(99) 101.9(6) yes . .
O(2) C(98) C(101) 62.9(8) yes . .
C(97) C(98) C(99) 108.2(3) yes . .
C(97) C(98) C(101) 86.4(7) yes . .
C(99) C(98) C(101) 66.7(6) yes . .
C(98) C(99) C(100) 108.0(3) yes . .
C(98) C(99) C(101) 52.4(7) yes . .
C(98) C(99) C(102) 122.9(11) yes . .
C(98) C(99) C(103) 103.8(6) yes . .
C(100) C(99) C(101) 91.6(6) yes . .
C(100) C(99) C(102) 55.2(13) yes . .
C(100) C(99) C(103) 18.6(8) yes . .
C(101) C(99) C(102) 72.4(13) yes . .
C(101) C(99) C(103) 103.4(7) yes . .
C(102) C(99) C(103) 73.1(15) yes . .
O(1) C(100) C(99) 107.9(3) yes . .
O(1) C(100) C(102) 119.0(6) yes . .
O(1) C(100) C(103) 80.0(15) yes . .
O(1) C(100) C(104) 18.1(7) yes . .
C(99) C(100) C(102) 29.0(9) yes . .
C(99) C(100) C(103) 90.4(19) yes . .
C(99) C(100) C(104) 97.4(6) yes . .
C(102) C(100) C(103) 118(2) yes . .
C(102) C(100) C(104) 116.2(7) yes . .
C(103) C(100) C(104) 64.6(16) yes . .
O(2) C(101) C(98) 64.7(9) yes . .
O(2) C(101) C(99) 99.5(11) yes . .
O(2) C(101) C(102) 107.6(11) yes . .
C(98) C(101) C(99) 60.9(8) yes . .
C(98) C(101) C(102) 87.1(12) yes . .
C(99) C(101) C(102) 27.1(8) yes . .
C(99) C(102) C(100) 95.8(16) yes . .
C(99) C(102) C(101) 80.5(13) yes . .
C(99) C(102) C(103) 79.9(15) yes . .
C(100) C(102) C(101) 105.5(9) yes . .
C(100) C(102) C(103) 16.8(8) yes . .
C(101) C(102) C(103) 108.2(10) yes . .
O(1) C(103) C(99) 103.7(8) yes . .
O(1) C(103) C(100) 80.7(16) yes . .
O(1) C(103) C(102) 102.2(10) yes . .
O(1) C(103) C(104) 20.1(8) yes . .
C(99) C(103) C(100) 71.0(17) yes . .
C(99) C(103) C(102) 27.0(7) yes . .
C(99) C(103) C(104) 100.1(9) yes . .
C(100) C(103) C(102) 45.2(16) yes . .
C(100) C(103) C(104) 98.1(18) yes . .
C(102) C(103) C(104) 108.1(10) yes . .
Na(1) C(104) Na(2) 73.2(4) yes . .
Na(1) C(104) O(1) 65.7(15) yes . .
Na(1) C(104) O(2) 110.4(10) yes . .
Na(1) C(104) C(97) 116.5(9) yes . .
Na(1) C(104) C(100) 116.2(9) yes . .
Na(1) C(104) C(103) 120.0(10) yes . .
Na(2) C(104) O(1) 96.1(18) yes . .
Na(2) C(104) O(2) 51.2(6) yes . .
Na(2) C(104) C(97) 44.3(5) yes . .
Na(2) C(104) C(100) 144.2(10) yes . .
Na(2) C(104) C(103) 158.8(11) yes . .
O(1) C(104) O(2) 80.7(19) yes . .
O(1) C(104) C(97) 105(2) yes . .
O(1) C(104) C(100) 62.3(14) yes . .
O(1) C(104) C(103) 77.1(16) yes . .
O(2) C(104) C(97) 24.4(7) yes . .
O(2) C(104) C(100) 95.2(9) yes . .
O(2) C(104) C(103) 107.7(11) yes . .
C(97) C(104) C(100) 110.4(9) yes . .
C(97) C(104) C(103) 117.4(11) yes . .
C(100) C(104) C(103) 17.3(8) yes . .
C(106) C(105) C(108) 178.6(14) yes . 2_756
C(106) C(105) C(109) 58.9(10) yes . .
C(106) C(105) C(109) 124.2(11) yes . 2_756
C(108) C(105) C(109) 121.4(12) yes 2_756 .
C(108) C(105) C(109) 56.2(11) yes 2_756 2_756
C(109) C(105) C(109) 65.2(11) yes . 2_756
C(105) C(106) C(107) 125.6(12) yes . .
C(105) C(106) C(109) 65.6(10) yes . .
C(107) C(106) C(109) 60.1(10) yes . .
C(106) C(107) C(108) 109.2(12) yes . .
C(106) C(107) C(109) 56.3(10) yes . .
C(108) C(107) C(109) 53.0(11) yes . .
C(105) C(108) C(107) 124.7(13) yes 2_756 .
C(105) C(108) C(109) 61.8(12) yes 2_756 .
C(107) C(108) C(109) 62.9(12) yes . .
C(105) C(109) C(105) 114.8(13) yes . 2_756
C(105) C(109) C(106) 55.5(10) yes . .
C(105) C(109) C(107) 119.2(14) yes . .
C(105) C(109) C(108) 176(2) yes . .
C(105) C(109) C(109) 54.3(10) yes . 2_756
C(105) C(109) C(106) 170.3(16) yes 2_756 .
C(105) C(109) C(107) 126.1(14) yes 2_756 .
C(105) C(109) C(108) 62.0(12) yes 2_756 .
C(105) C(109) C(109) 60.5(11) yes 2_756 2_756
C(106) C(109) C(107) 63.7(11) yes . .
C(106) C(109) C(108) 127.8(17) yes . .
C(106) C(109) C(109) 109.8(15) yes . 2_756
C(107) C(109) C(108) 64.1(12) yes . .
C(107) C(109) C(109) 173.4(17) yes . 2_756
C(108) C(109) C(109) 122.5(18) yes . 2_756
C(110) C(110) C(111) 34.0(4) yes 2_666 .
C(110) C(110) C(111) 49.2(6) yes 2_666 2_666
C(110) C(110) C(112) 160.0(14) yes 2_666 2_666
C(110) C(110) C(113) 118.4(7) yes 2_666 2_666
C(110) C(110) C(115) 86.2(5) yes 2_666 .
C(110) C(110) C(116) 153.6(8) yes 2_666 .
C(111) C(110) C(111) 83.2(7) yes . 2_666
C(111) C(110) C(112) 159.3(17) yes . 2_666
C(111) C(110) C(113) 85.0(7) yes . 2_666
C(111) C(110) C(115) 120.0(6) yes . .
C(111) C(110) C(116) 120.0(8) yes . .
C(111) C(110) C(112) 113.7(15) yes 2_666 2_666
C(111) C(110) C(113) 164.5(12) yes 2_666 2_666
C(111) C(110) C(115) 37.2(7) yes 2_666 .
C(111) C(110) C(116) 156.2(10) yes 2_666 .
C(112) C(110) C(113) 76.1(12) yes 2_666 2_666
C(112) C(110) C(115) 78.6(13) yes 2_666 .
C(112) C(110) C(116) 42.5(12) yes 2_666 .
C(113) C(110) C(115) 154.7(7) yes 2_666 .
C(113) C(110) C(116) 35.2(6) yes 2_666 .
C(115) C(110) C(116) 120.0(8) yes . .
C(110) C(111) C(110) 96.8(9) yes . 2_666
C(110) C(111) C(111) 38.8(4) yes . 2_666
C(110) C(111) C(112) 120.0(9) yes . .
C(110) C(111) C(114) 95.0(7) yes . 2_666
C(110) C(111) C(115) 165.1(13) yes . 2_666
C(110) C(111) C(111) 58.1(7) yes 2_666 2_666
C(110) C(111) C(112) 23.8(6) yes 2_666 .
C(110) C(111) C(114) 164.5(13) yes 2_666 2_666
C(110) C(111) C(115) 95.5(10) yes 2_666 2_666
C(111) C(111) C(112) 81.4(6) yes 2_666 .
C(111) C(111) C(114) 133.0(7) yes 2_666 2_666
C(111) C(111) C(115) 152.5(10) yes 2_666 2_666
C(112) C(111) C(114) 144.8(9) yes . 2_666
C(112) C(111) C(115) 73.3(8) yes . 2_666
C(114) C(111) C(115) 71.5(10) yes 2_666 2_666
C(110) C(112) C(111) 42.5(11) yes 2_666 .
C(110) C(112) C(113) 78.6(13) yes 2_666 .
C(110) C(112) C(115) 76.1(12) yes 2_666 2_666
C(110) C(112) C(116) 116.6(16) yes 2_666 2_666
C(111) C(112) C(113) 120.0(7) yes . .
C(111) C(112) C(115) 35.2(5) yes . 2_666
C(111) C(112) C(116) 159.1(10) yes . 2_666
C(113) C(112) C(115) 154.7(6) yes . 2_666
C(113) C(112) C(116) 40.0(8) yes . 2_666
C(115) C(112) C(116) 162.6(11) yes 2_666 2_666
C(110) C(113) C(112) 25.3(4) yes 2_666 .
C(110) C(113) C(114) 95.0(6) yes 2_666 .
C(110) C(113) C(116) 80.4(10) yes 2_666 2_666
C(112) C(113) C(114) 120.0(6) yes . .
C(112) C(113) C(116) 56.0(9) yes . 2_666
C(114) C(113) C(116) 172.2(13) yes . 2_666
C(111) C(114) C(113) 85.0(8) yes 2_666 .
C(111) C(114) C(115) 35.2(5) yes 2_666 .
C(113) C(114) C(115) 120.0(9) yes . .
C(110) C(115) C(111) 47.2(8) yes . 2_666
C(110) C(115) C(112) 25.3(4) yes . 2_666
C(110) C(115) C(114) 120.0(7) yes . .
C(111) C(115) C(112) 71.5(9) yes 2_666 2_666
C(111) C(115) C(114) 73.3(9) yes 2_666 .
C(112) C(115) C(114) 144.8(9) yes 2_666 .
C(110) C(116) C(112) 20.9(5) yes . 2_666
C(110) C(116) C(113) 64.4(8) yes . 2_666
C(112) C(116) C(113) 84.0(9) yes 2_666 2_666
C(2) C(3) H(1) 119.5 no . .
C(4) C(3) H(1) 119.5 no . .
C(3) C(4) H(2) 119.9 no . .
C(5) C(4) H(2) 119.9 no . .
C(4) C(5) H(3) 119.5 no . .
C(6) C(5) H(3) 119.6 no . .
C(8) C(9) H(4) 119.4 no . .
C(10) C(9) H(4) 119.4 no . .
C(10) C(11) H(5) 119.0 no . .
C(12) C(11) H(5) 119.0 no . .
C(8) C(13) H(6) 109.5 no . .
C(8) C(13) H(7) 109.5 no . .
C(8) C(13) H(8) 109.5 no . .
H(6) C(13) H(7) 109.5 no . .
H(6) C(13) H(8) 109.5 no . .
H(7) C(13) H(8) 109.5 no . .
C(10) C(14) H(9) 109.5 no . .
C(10) C(14) H(10) 109.5 no . .
C(10) C(14) H(11) 109.5 no . .
H(9) C(14) H(10) 109.5 no . .
H(9) C(14) H(11) 109.5 no . .
H(10) C(14) H(11) 109.5 no . .
C(12) C(15) H(12) 109.5 no . .
C(12) C(15) H(13) 109.5 no . .
C(12) C(15) H(14) 109.5 no . .
H(12) C(15) H(13) 109.5 no . .
H(12) C(15) H(14) 109.5 no . .
H(13) C(15) H(14) 109.5 no . .
C(17) C(18) H(15) 119.0 no . .
C(19) C(18) H(15) 119.0 no . .
C(19) C(20) H(16) 119.0 no . .
C(21) C(20) H(16) 119.0 no . .
C(17) C(22) H(17) 109.5 no . .
C(17) C(22) H(18) 109.5 no . .
C(17) C(22) H(19) 109.5 no . .
H(17) C(22) H(18) 109.5 no . .
H(17) C(22) H(19) 109.5 no . .
H(18) C(22) H(19) 109.5 no . .
C(19) C(23) H(20) 109.5 no . .
C(19) C(23) H(21) 109.5 no . .
C(19) C(23) H(22) 109.5 no . .
H(20) C(23) H(21) 109.5 no . .
H(20) C(23) H(22) 109.5 no . .
H(21) C(23) H(22) 109.5 no . .
C(21) C(24) H(23) 109.5 no . .
C(21) C(24) H(24) 109.5 no . .
C(21) C(24) H(25) 109.5 no . .
H(23) C(24) H(24) 109.5 no . .
H(23) C(24) H(25) 109.5 no . .
H(24) C(24) H(25) 109.5 no . .
C(26) C(27) H(26) 119.2 no . .
C(28) C(27) H(26) 119.3 no . .
C(27) C(28) H(27) 120.4 no . .
C(29) C(28) H(27) 120.4 no . .
C(28) C(29) H(28) 119.4 no . .
C(30) C(29) H(28) 119.4 no . .
C(32) C(33) H(29) 118.9 no . .
C(34) C(33) H(29) 118.9 no . .
C(34) C(35) H(30) 119.3 no . .
C(36) C(35) H(30) 119.2 no . .
C(32) C(37) H(31) 109.5 no . .
C(32) C(37) H(32) 109.5 no . .
C(32) C(37) H(33) 109.5 no . .
H(31) C(37) H(32) 109.5 no . .
H(31) C(37) H(33) 109.5 no . .
H(32) C(37) H(33) 109.5 no . .
C(34) C(38) H(34) 109.5 no . .
C(34) C(38) H(35) 109.5 no . .
C(34) C(38) H(36) 109.5 no . .
H(34) C(38) H(35) 109.5 no . .
H(34) C(38) H(36) 109.5 no . .
H(35) C(38) H(36) 109.5 no . .
C(36) C(39) H(37) 109.5 no . .
C(36) C(39) H(38) 109.5 no . .
C(36) C(39) H(39) 109.5 no . .
H(37) C(39) H(38) 109.5 no . .
H(37) C(39) H(39) 109.5 no . .
H(38) C(39) H(39) 109.5 no . .
C(41) C(42) H(40) 118.8 no . .
C(43) C(42) H(40) 118.8 no . .
C(43) C(44) H(41) 118.9 no . .
C(45) C(44) H(41) 118.9 no . .
C(41) C(46) H(42) 109.5 no . .
C(41) C(46) H(43) 109.5 no . .
C(41) C(46) H(44) 109.5 no . .
H(42) C(46) H(43) 109.5 no . .
H(42) C(46) H(44) 109.5 no . .
H(43) C(46) H(44) 109.5 no . .
C(43) C(47) H(45) 109.5 no . .
C(43) C(47) H(46) 109.5 no . .
C(43) C(47) H(47) 109.5 no . .
H(45) C(47) H(46) 109.5 no . .
H(45) C(47) H(47) 109.5 no . .
H(46) C(47) H(47) 109.5 no . .
C(45) C(48) H(48) 109.5 no . .
C(45) C(48) H(49) 109.5 no . .
C(45) C(48) H(50) 109.5 no . .
H(48) C(48) H(49) 109.5 no . .
H(48) C(48) H(50) 109.5 no . .
H(49) C(48) H(50) 109.5 no . .
C(50) C(51) H(51) 119.2 no . .
C(52) C(51) H(51) 119.2 no . .
C(51) C(52) H(52) 120.5 no . .
C(53) C(52) H(52) 120.5 no . .
C(52) C(53) H(53) 119.1 no . .
C(54) C(53) H(53) 119.1 no . .
C(56) C(57) H(54) 118.8 no . .
C(58) C(57) H(54) 118.8 no . .
C(58) C(59) H(55) 118.9 no . .
C(60) C(59) H(55) 118.9 no . .
C(56) C(61) H(56) 109.5 no . .
C(56) C(61) H(57) 109.5 no . .
C(56) C(61) H(58) 109.5 no . .
H(56) C(61) H(57) 109.5 no . .
H(56) C(61) H(58) 109.5 no . .
H(57) C(61) H(58) 109.5 no . .
C(58) C(62) H(59) 109.5 no . .
C(58) C(62) H(60) 109.5 no . .
C(58) C(62) H(61) 109.5 no . .
H(59) C(62) H(60) 109.5 no . .
H(59) C(62) H(61) 109.5 no . .
H(60) C(62) H(61) 109.5 no . .
C(60) C(63) H(62) 109.5 no . .
C(60) C(63) H(63) 109.5 no . .
C(60) C(63) H(64) 109.5 no . .
H(62) C(63) H(63) 109.5 no . .
H(62) C(63) H(64) 109.5 no . .
H(63) C(63) H(64) 109.5 no . .
C(65) C(66) H(65) 118.8 no . .
C(67) C(66) H(65) 118.8 no . .
C(67) C(68) H(66) 119.0 no . .
C(69) C(68) H(66) 119.0 no . .
C(65) C(70) H(67) 109.5 no . .
C(65) C(70) H(68) 109.5 no . .
C(65) C(70) H(69) 109.5 no . .
H(67) C(70) H(68) 109.5 no . .
H(67) C(70) H(69) 109.5 no . .
H(68) C(70) H(69) 109.5 no . .
C(67) C(71) H(70) 109.5 no . .
C(67) C(71) H(71) 109.5 no . .
C(67) C(71) H(72) 109.5 no . .
H(70) C(71) H(71) 109.5 no . .
H(70) C(71) H(72) 109.5 no . .
H(71) C(71) H(72) 109.5 no . .
C(69) C(72) H(73) 109.5 no . .
C(69) C(72) H(74) 109.5 no . .
C(69) C(72) H(75) 109.5 no . .
H(73) C(72) H(74) 109.5 no . .
H(73) C(72) H(75) 109.5 no . .
H(74) C(72) H(75) 109.5 no . .
C(74) C(75) H(76) 119.0 no . .
C(76) C(75) H(76) 119.0 no . .
C(75) C(76) H(77) 120.7 no . .
C(77) C(76) H(77) 120.6 no . .
C(76) C(77) H(78) 118.9 no . .
C(78) C(77) H(78) 119.0 no . .
C(80) C(81) H(79) 118.8 no . .
C(82) C(81) H(79) 118.8 no . .
C(82) C(83) H(80) 118.9 no . .
C(84) C(83) H(80) 118.9 no . .
C(80) C(85) H(81) 109.5 no . .
C(80) C(85) H(82) 109.5 no . .
C(80) C(85) H(83) 109.5 no . .
H(81) C(85) H(82) 109.5 no . .
H(81) C(85) H(83) 109.5 no . .
H(82) C(85) H(83) 109.5 no . .
C(82) C(86) H(84) 109.5 no . .
C(82) C(86) H(85) 109.5 no . .
C(82) C(86) H(86) 109.5 no . .
H(84) C(86) H(85) 109.5 no . .
H(84) C(86) H(86) 109.5 no . .
H(85) C(86) H(86) 109.5 no . .
C(84) C(87) H(87) 109.5 no . .
C(84) C(87) H(88) 109.5 no . .
C(84) C(87) H(89) 109.5 no . .
H(87) C(87) H(88) 109.5 no . .
H(87) C(87) H(89) 109.5 no . .
H(88) C(87) H(89) 109.5 no . .
C(89) C(90) H(90) 119.0 no . .
C(91) C(90) H(90) 119.0 no . .
C(91) C(92) H(91) 119.2 no . .
C(93) C(92) H(91) 119.2 no . .
C(89) C(94) H(92) 109.5 no . .
C(89) C(94) H(93) 109.5 no . .
C(89) C(94) H(94) 109.5 no . .
H(92) C(94) H(93) 109.5 no . .
H(92) C(94) H(94) 109.5 no . .
H(93) C(94) H(94) 109.5 no . .
C(91) C(95) H(95) 109.5 no . .
C(91) C(95) H(96) 109.5 no . .
C(91) C(95) H(97) 109.5 no . .
H(95) C(95) H(96) 109.5 no . .
H(95) C(95) H(97) 109.5 no . .
H(96) C(95) H(97) 109.5 no . .
C(93) C(96) H(98) 109.5 no . .
C(93) C(96) H(99) 109.5 no . .
C(93) C(96) H(100) 109.5 no . .
H(98) C(96) H(99) 109.5 no . .
H(98) C(96) H(100) 109.5 no . .
H(99) C(96) H(100) 109.5 no . .

loop_
_geom_bond_atom_site_label_1
_geom_bond_atom_site_label_2
_geom_bond_distance
_geom_bond_publ_flag
_geom_bond_site_symmetry_2
Fe(1) Fe(2) 2.7282(8) yes .
Fe(1) Fe(4) 2.7894(8) yes .
Fe(1) S(1) 2.2810(12) yes .
Fe(1) S(2) 2.2885(11) yes .
Fe(1) S(3) 2.2316(11) yes .
Fe(1) S(5) 2.2445(15) yes .
Fe(2) Fe(3) 2.7561(6) yes .
Fe(2) Fe(4) 2.7306(6) yes .
Fe(2) S(1) 2.3020(12) yes .
Fe(2) S(2) 2.2625(13) yes .
Fe(2) S(4) 2.2716(13) yes .
Fe(2) S(6) 2.2615(9) yes .
Fe(3) Fe(4) 2.7889(7) yes .
Fe(3) S(1) 2.2471(12) yes .
Fe(3) S(4) 2.2791(13) yes .
Fe(3) S(3) 2.3057(13) yes .
Fe(3) S(7) 2.2408(11) yes .
Fe(4) S(2) 2.2177(11) yes .
Fe(4) S(4) 2.2674(14) yes .
Fe(4) S(3) 2.2716(12) yes .
Fe(4) S(8) 2.2128(10) yes .
S(1) Na(2) 2.859(11) yes .
S(5) Na(2) 2.785(8) yes .
S(5) C(1) 1.785(4) yes .
S(6) Na(1) 2.894(3) yes .
S(6) C(25) 1.794(3) yes .
S(7) C(49) 1.778(6) yes .
S(8) C(73) 1.779(4) yes .
Na(1) Na(2) 2.813(8) yes .
Na(1) O(1) 2.210(5) yes .
Na(1) C(104) 2.379(16) yes .
Na(2) O(1) 2.457(8) yes .
Na(2) O(2) 1.826(14) yes .
Na(2) C(97) 1.668(8) yes .
Na(2) C(104) 2.337(15) yes .
O(1) O(2) 1.605(13) yes .
O(1) C(97) 1.564(6) yes .
O(1) C(100) 1.567(5) yes .
O(1) C(103) 1.564(14) yes .
O(1) C(104) 0.55(2) yes .
O(2) C(97) 0.673(18) yes .
O(2) C(98) 1.624(15) yes .
O(2) C(101) 1.599(19) yes .
O(2) C(104) 1.60(2) yes .
C(1) C(2) 1.405(6) yes .
C(1) C(6) 1.411(5) yes .
C(2) C(3) 1.389(7) yes .
C(2) C(7) 1.489(5) yes .
C(3) C(4) 1.377(7) yes .
C(4) C(5) 1.379(8) yes .
C(5) C(6) 1.400(7) yes .
C(6) C(16) 1.492(7) yes .
C(7) C(8) 1.397(6) yes .
C(7) C(12) 1.405(6) yes .
C(8) C(9) 1.401(6) yes .
C(8) C(13) 1.507(6) yes .
C(9) C(10) 1.383(7) yes .
C(10) C(11) 1.378(7) yes .
C(10) C(14) 1.510(6) yes .
C(11) C(12) 1.374(6) yes .
C(12) C(15) 1.514(7) yes .
C(16) C(17) 1.393(6) yes .
C(16) C(21) 1.405(9) yes .
C(17) C(18) 1.392(8) yes .
C(17) C(22) 1.496(10) yes .
C(18) C(19) 1.385(10) yes .
C(19) C(20) 1.390(7) yes .
C(19) C(23) 1.495(9) yes .
C(20) C(21) 1.393(8) yes .
C(21) C(24) 1.489(7) yes .
C(25) C(26) 1.408(7) yes .
C(25) C(30) 1.407(6) yes .
C(26) C(27) 1.391(5) yes .
C(26) C(31) 1.493(7) yes .
C(27) C(28) 1.388(8) yes .
C(28) C(29) 1.386(8) yes .
C(29) C(30) 1.390(5) yes .
C(30) C(40) 1.505(7) yes .
C(31) C(32) 1.410(7) yes .
C(31) C(36) 1.404(5) yes .
C(32) C(33) 1.400(8) yes .
C(32) C(37) 1.491(5) yes .
C(33) C(34) 1.390(6) yes .
C(34) C(35) 1.387(8) yes .
C(34) C(38) 1.520(10) yes .
C(35) C(36) 1.403(7) yes .
C(36) C(39) 1.496(7) yes .
C(40) C(41) 1.407(6) yes .
C(40) C(45) 1.388(5) yes .
C(41) C(42) 1.394(8) yes .
C(41) C(46) 1.494(5) yes .
C(42) C(43) 1.383(6) yes .
C(43) C(44) 1.383(8) yes .
C(43) C(47) 1.509(10) yes .
C(44) C(45) 1.395(8) yes .
C(45) C(48) 1.504(7) yes .
C(49) C(50) 1.416(6) yes .
C(49) C(54) 1.390(5) yes .
C(50) C(51) 1.382(10) yes .
C(50) C(55) 1.497(6) yes .
C(51) C(52) 1.375(7) yes .
C(52) C(53) 1.373(9) yes .
C(53) C(54) 1.403(9) yes .
C(54) C(64) 1.497(6) yes .
C(55) C(56) 1.407(6) yes .
C(55) C(60) 1.393(6) yes .
C(56) C(57) 1.393(6) yes .
C(56) C(61) 1.505(7) yes .
C(57) C(58) 1.382(8) yes .
C(58) C(59) 1.381(8) yes .
C(58) C(62) 1.508(8) yes .
C(59) C(60) 1.405(7) yes .
C(60) C(63) 1.494(7) yes .
C(64) C(65) 1.392(6) yes .
C(64) C(69) 1.398(8) yes .
C(65) C(66) 1.398(7) yes .
C(65) C(70) 1.517(9) yes .
C(66) C(67) 1.385(9) yes .
C(67) C(68) 1.374(8) yes .
C(67) C(71) 1.495(8) yes .
C(68) C(69) 1.400(7) yes .
C(69) C(72) 1.518(7) yes .
C(73) C(74) 1.413(7) yes .
C(73) C(78) 1.413(5) yes .
C(74) C(75) 1.385(5) yes .
C(74) C(79) 1.508(5) yes .
C(75) C(76) 1.382(6) yes .
C(76) C(77) 1.378(8) yes .
C(77) C(78) 1.398(5) yes .
C(78) C(88) 1.496(7) yes .
C(79) C(80) 1.405(6) yes .
C(79) C(84) 1.389(7) yes .
C(80) C(81) 1.391(6) yes .
C(80) C(85) 1.500(8) yes .
C(81) C(82) 1.376(8) yes .
C(82) C(83) 1.385(6) yes .
C(82) C(86) 1.514(8) yes .
C(83) C(84) 1.394(6) yes .
C(84) C(87) 1.502(6) yes .
C(88) C(89) 1.401(5) yes .
C(88) C(93) 1.405(7) yes .
C(89) C(90) 1.389(8) yes .
C(89) C(94) 1.506(8) yes .
C(90) C(91) 1.366(8) yes .
C(91) C(92) 1.392(7) yes .
C(91) C(95) 1.517(11) yes .
C(92) C(93) 1.387(8) yes .
C(93) C(96) 1.507(6) yes .
C(97) C(98) 1.562(6) yes .
C(97) C(104) 1.331(14) yes .
C(98) C(99) 1.568(6) yes .
C(98) C(101) 1.42(2) yes .
C(99) C(100) 1.560(7) yes .
C(99) C(101) 1.648(17) yes .
C(99) C(102) 0.76(2) yes .
C(99) C(103) 1.650(16) yes .
C(100) C(102) 1.288(17) yes .
C(100) C(103) 0.53(2) yes .
C(100) C(104) 1.745(15) yes .
C(101) C(102) 1.593(18) yes .
C(102) C(103) 1.60(2) yes .
C(103) C(104) 1.592(19) yes .
C(105) C(106) 1.322(17) yes .
C(105) C(108) 1.36(2) yes 2_756
C(105) C(109) 1.460(19) yes .
C(105) C(109) 1.36(2) yes 2_756
C(106) C(107) 1.480(18) yes .
C(106) C(109) 1.37(2) yes .
C(107) C(108) 1.45(2) yes .
C(107) C(109) 1.43(2) yes .
C(108) C(109) 1.28(2) yes .
C(109) C(109) 1.52(2) yes 2_756
C(110) C(110) 1.829(9) yes 2_666
C(110) C(111) 1.395(12) yes .
C(110) C(111) 1.029(11) yes 2_666
C(110) C(112) 0.615(9) yes 2_666
C(110) C(113) 1.409(12) yes 2_666
C(110) C(115) 1.395(13) yes .
C(110) C(116) 1.540(11) yes .
C(111) C(111) 1.632(14) yes 2_666
C(111) C(112) 1.395(11) yes .
C(111) C(114) 1.409(13) yes 2_666
C(111) C(115) 0.848(13) yes 2_666
C(112) C(113) 1.395(14) yes .
C(112) C(115) 1.409(14) yes 2_666
C(112) C(116) 1.163(14) yes 2_666
C(113) C(114) 1.395(14) yes .
C(113) C(116) 0.901(16) yes 2_666
C(114) C(115) 1.395(11) yes .
C(3) H(1) 0.950 no .
C(4) H(2) 0.950 no .
C(5) H(3) 0.950 no .
C(9) H(4) 0.950 no .
C(11) H(5) 0.950 no .
C(13) H(6) 0.980 no .
C(13) H(7) 0.980 no .
C(13) H(8) 0.980 no .
C(14) H(9) 0.980 no .
C(14) H(10) 0.980 no .
C(14) H(11) 0.980 no .
C(15) H(12) 0.980 no .
C(15) H(13) 0.980 no .
C(15) H(14) 0.980 no .
C(18) H(15) 0.950 no .
C(20) H(16) 0.950 no .
C(22) H(17) 0.980 no .
C(22) H(18) 0.980 no .
C(22) H(19) 0.980 no .
C(23) H(20) 0.980 no .
C(23) H(21) 0.980 no .
C(23) H(22) 0.980 no .
C(24) H(23) 0.980 no .
C(24) H(24) 0.980 no .
C(24) H(25) 0.980 no .
C(27) H(26) 0.950 no .
C(28) H(27) 0.950 no .
C(29) H(28) 0.950 no .
C(33) H(29) 0.950 no .
C(35) H(30) 0.950 no .
C(37) H(31) 0.980 no .
C(37) H(32) 0.980 no .
C(37) H(33) 0.980 no .
C(38) H(34) 0.980 no .
C(38) H(35) 0.980 no .
C(38) H(36) 0.980 no .
C(39) H(37) 0.980 no .
C(39) H(38) 0.980 no .
C(39) H(39) 0.980 no .
C(42) H(40) 0.950 no .
C(44) H(41) 0.950 no .
C(46) H(42) 0.980 no .
C(46) H(43) 0.980 no .
C(46) H(44) 0.980 no .
C(47) H(45) 0.980 no .
C(47) H(46) 0.980 no .
C(47) H(47) 0.980 no .
C(48) H(48) 0.980 no .
C(48) H(49) 0.980 no .
C(48) H(50) 0.980 no .
C(51) H(51) 0.950 no .
C(52) H(52) 0.950 no .
C(53) H(53) 0.950 no .
C(57) H(54) 0.950 no .
C(59) H(55) 0.950 no .
C(61) H(56) 0.980 no .
C(61) H(57) 0.980 no .
C(61) H(58) 0.980 no .
C(62) H(59) 0.980 no .
C(62) H(60) 0.980 no .
C(62) H(61) 0.980 no .
C(63) H(62) 0.980 no .
C(63) H(63) 0.980 no .
C(63) H(64) 0.980 no .
C(66) H(65) 0.950 no .
C(68) H(66) 0.950 no .
C(70) H(67) 0.980 no .
C(70) H(68) 0.980 no .
C(70) H(69) 0.980 no .
C(71) H(70) 0.980 no .
C(71) H(71) 0.980 no .
C(71) H(72) 0.980 no .
C(72) H(73) 0.980 no .
C(72) H(74) 0.980 no .
C(72) H(75) 0.980 no .
C(75) H(76) 0.950 no .
C(76) H(77) 0.950 no .
C(77) H(78) 0.950 no .
C(81) H(79) 0.950 no .
C(83) H(80) 0.950 no .
C(85) H(81) 0.980 no .
C(85) H(82) 0.980 no .
C(85) H(83) 0.980 no .
C(86) H(84) 0.980 no .
C(86) H(85) 0.980 no .
C(86) H(86) 0.980 no .
C(87) H(87) 0.980 no .
C(87) H(88) 0.980 no .
C(87) H(89) 0.980 no .
C(90) H(90) 0.950 no .
C(92) H(91) 0.950 no .
C(94) H(92) 0.980 no .
C(94) H(93) 0.980 no .
C(94) H(94) 0.980 no .
C(95) H(95) 0.980 no .
C(95) H(96) 0.980 no .
C(95) H(97) 0.980 no .
C(96) H(98) 0.980 no .
C(96) H(99) 0.980 no .
C(96) H(100) 0.980 no .

loop_
_geom_contact_atom_site_label_1
_geom_contact_atom_site_label_2
_geom_contact_distance
_geom_contact_site_symmetry_2
C(3) C(66) 3.562(8) 1_455
C(5) C(19) 3.565(8) 2_665
C(19) C(5) 3.565(8) 2_665
C(23) C(72) 3.598(9) 2_765
C(39) C(77) 3.433(6) 1_645
C(53) C(95) 3.553(11) 1_655
C(59) C(63) 3.520(13) 2_675
C(63) C(59) 3.520(13) 2_675
C(66) C(3) 3.562(8) 1_655
C(72) C(23) 3.598(9) 2_765
C(77) C(39) 3.433(6) 1_465
C(80) C(81) 3.593(6) 2_676
C(81) C(80) 3.593(6) 2_676
C(82) C(85) 3.548(6) 2_676
C(85) C(82) 3.548(6) 2_676
C(90) C(99) 3.590(5) 1_465
C(90) C(102) 3.470(13) 1_465
C(95) C(53) 3.553(11) 1_455
C(99) C(90) 3.590(5) 1_645
C(102) C(90) 3.470(13) 1_645
S(7) H(55) 3.442 2_675
C(3) H(65) 3.462 1_455
C(4) H(21) 3.416 2_665
C(4) H(22) 3.167 2_665
C(5) H(21) 3.508 2_665
C(5) H(22) 3.218 2_665
C(8) H(40) 3.265 1_455
C(9) H(40) 3.099 1_455
C(9) H(43) 3.478 1_455
C(10) H(43) 3.256 1_455
C(11) H(43) 3.406 1_455
C(11) H(76) 2.985 1_545
C(11) H(77) 3.520 1_545
C(12) H(77) 3.575 1_545
C(13) H(40) 3.445 1_455
C(13) H(47) 3.383 1_455
C(14) H(42) 3.491 1_455
C(14) H(79) 3.138 2_666
C(14) H(82) 2.837 2_666
C(15) H(54) 3.146 1_545
C(15) H(57) 2.900 1_545
C(15) H(77) 3.402 1_545
C(15) H(89) 3.514 1_545
C(18) H(3) 2.806 2_665
C(19) H(3) 2.712 2_665
C(20) H(3) 3.375 2_665
C(20) H(60) 3.048 2_675
C(23) H(2) 3.116 2_665
C(23) H(3) 2.956 2_665
C(23) H(60) 3.488 2_675
C(23) H(74) 3.103 2_765
C(23) H(75) 3.522 2_765
C(24) H(55) 3.458 2_675
C(27) H(85) 3.184 2_766
C(28) H(45) 3.493 2_766
C(28) H(85) 2.915 2_766
C(29) H(28) 3.412 2_766
C(29) H(85) 3.279 2_766
C(33) H(88) 3.501 1_545
C(35) H(99) 3.257 1_645
C(35) H(100) 3.597 1_645
C(38) H(58) 3.379 1_545
C(38) H(88) 3.304 1_545
C(39) H(78) 3.439 1_645
C(39) H(84) 3.209 2_766
C(39) H(100) 2.974 1_645
C(40) H(28) 3.191 2_766
C(41) H(28) 3.381 2_766
C(42) H(27) 3.355 2_766
C(43) H(27) 2.986 2_766
C(44) H(27) 3.314 2_766
C(44) H(28) 3.573 2_766
C(45) H(28) 3.291 2_766
C(46) H(77) 3.527 1_645
C(46) H(86) 2.928 2_766
C(47) H(7) 3.466 1_655
C(47) H(27) 3.212 2_766
C(47) H(91) 3.375 1_655
C(47) H(99) 3.152 1_655
C(52) H(95) 2.944 1_655
C(53) H(22) 3.532 2_765
C(53) H(95) 2.983 1_655
C(53) H(96) 3.418 1_655
C(55) H(18) 3.599 1_565
C(56) H(18) 3.515 1_565
C(57) H(12) 3.485 1_565
C(57) H(18) 3.525 1_565
C(57) H(19) 3.225 1_565
C(58) H(16) 3.579 2_675
C(58) H(19) 3.390 1_565
C(58) H(63) 3.259 2_675
C(59) H(16) 3.573 2_675
C(59) H(23) 3.569 2_675
C(59) H(24) 3.297 2_675
C(59) H(63) 2.898 2_675
C(59) H(64) 3.395 2_675
C(60) H(63) 3.281 2_675
C(61) H(13) 3.310 1_565
C(61) H(36) 3.252 1_565
C(62) H(16) 3.062 2_675
C(62) H(21) 3.261 2_675
C(62) H(70) 3.432 1_465
C(63) H(55) 3.341 2_675
C(63) H(90) 3.169 2_675
C(63) H(93) 3.274 2_675
C(64) H(2) 3.400 1_655
C(65) H(1) 3.387 1_655
C(65) H(2) 3.231 1_655
C(66) H(1) 2.819 1_655
C(66) H(2) 3.198 1_655
C(67) H(1) 3.377 1_655
C(67) H(2) 3.301 1_655
C(68) H(2) 3.454 1_655
C(68) H(21) 3.336 2_765
C(69) H(2) 3.522 1_655
C(69) H(21) 3.490 2_765
C(69) H(22) 3.407 2_765
C(70) H(96) 3.308 1_655
C(71) H(61) 3.385 1_645
C(71) H(77) 3.463 1_645
C(71) H(78) 3.299 1_645
C(72) H(20) 3.133 2_765
C(72) H(22) 3.481 2_765
C(72) H(60) 3.555 2_675
C(72) H(74) 3.302 2_765
C(75) H(5) 2.966 1_565
C(76) H(5) 3.497 1_565
C(76) H(12) 3.088 1_565
C(76) H(37) 3.388 1_465
C(76) H(38) 3.069 1_465
C(76) H(72) 3.596 1_465
C(77) H(37) 3.497 1_465
C(77) H(38) 2.594 1_465
C(78) H(38) 3.027 1_465
C(80) H(10) 3.545 2_666
C(80) H(79) 3.471 2_676
C(81) H(10) 3.015 2_666
C(81) H(81) 2.881 2_676
C(82) H(81) 2.612 2_676
C(83) H(81) 3.241 2_676
C(85) H(9) 3.522 2_666
C(85) H(10) 3.253 2_666
C(85) H(84) 3.017 2_676
C(86) H(37) 3.529 2_766
C(86) H(39) 3.042 2_766
C(86) H(42) 3.335 2_766
C(86) H(44) 3.469 2_766
C(86) H(81) 2.753 2_676
C(87) H(5) 3.541 1_565
C(87) H(13) 3.396 1_565
C(87) H(34) 3.353 1_565
C(88) H(38) 3.438 1_465
C(90) H(62) 3.368 2_675
C(92) H(30) 3.303 1_465
C(92) H(47) 3.465 1_455
C(93) H(30) 3.054 1_465
C(93) H(38) 3.410 1_465
C(94) H(63) 3.272 2_675
C(95) H(52) 3.439 1_455
C(95) H(53) 2.991 1_455
C(95) H(67) 3.163 1_455
C(96) H(30) 3.015 1_465
C(96) H(38) 3.129 1_465
C(96) H(39) 3.580 1_465
C(96) H(47) 3.521 1_455
C(99) H(90) 3.507 1_645
C(100) H(78) 3.363 1_645
C(101) H(59) 3.434 1_645
C(101) H(75) 3.294 2_765
C(102) H(59) 3.274 1_645
C(102) H(90) 3.438 1_645
C(102) H(92) 3.408 1_645
C(105) H(26) 3.282 .
C(105) H(26) 3.314 2_756
C(105) H(39) 3.308 .
C(105) H(45) 3.579 1_545
C(106) H(26) 3.015 .
C(106) H(80) 3.240 1_545
C(107) H(26) 2.916 .
C(107) H(31) 3.358 .
C(107) H(80) 3.266 1_545
C(107) H(81) 3.548 2_666
C(107) H(84) 3.380 1_545
C(108) H(26) 3.019 .
C(108) H(39) 3.203 2_756
C(108) H(84) 3.462 1_545
C(108) H(99) 3.540 2_666
C(108) H(100) 3.495 2_666
C(109) H(26) 2.843 .
C(109) H(26) 3.465 2_756
C(110) H(4) 2.936 .
C(110) H(9) 3.154 2_666
C(110) H(11) 3.200 .
C(110) H(11) 3.479 2_666
C(111) H(4) 3.213 .
C(111) H(4) 3.504 2_666
C(111) H(9) 3.439 .
C(111) H(9) 3.361 2_666
C(111) H(11) 3.591 .
C(111) H(11) 3.019 2_666
C(111) H(33) 3.572 .
C(112) H(4) 3.046 2_666
C(112) H(9) 3.108 .
C(112) H(11) 3.384 2_666
C(112) H(31) 3.253 .
C(112) H(33) 3.478 .
C(113) H(4) 2.887 2_666
C(113) H(9) 3.030 .
C(113) H(11) 3.461 .
C(113) H(98) 3.501 2_666
C(114) H(4) 3.221 2_666
C(114) H(9) 3.297 .
C(114) H(11) 3.053 .
C(115) H(11) 2.908 .
C(115) H(31) 3.444 2_666
C(115) H(33) 3.040 2_666
C(116) H(4) 2.905 .
C(116) H(9) 3.268 2_666
C(116) H(31) 3.559 2_666
C(116) H(98) 3.467 .
H(1) C(65) 3.387 1_455
H(1) C(66) 2.819 1_455
H(1) C(67) 3.377 1_455
H(1) H(65) 2.577 1_455
H(1) H(67) 3.282 1_455
H(1) H(70) 3.270 1_455
H(2) C(23) 3.116 2_665
H(2) C(64) 3.400 1_455
H(2) C(65) 3.231 1_455
H(2) C(66) 3.198 1_455
H(2) C(67) 3.301 1_455
H(2) C(68) 3.454 1_455
H(2) C(69) 3.522 1_455
H(2) H(21) 2.879 2_665
H(2) H(22) 2.520 2_665
H(2) H(53) 2.908 1_455
H(2) H(67) 3.559 1_455
H(3) C(18) 2.806 2_665
H(3) C(19) 2.712 2_665
H(3) C(20) 3.375 2_665
H(3) C(23) 2.956 2_665
H(3) H(15) 2.875 2_665
H(3) H(21) 3.053 2_665
H(3) H(22) 2.623 2_665
H(4) C(110) 2.936 .
H(4) C(111) 3.213 .
H(4) C(111) 3.504 2_666
H(4) C(112) 3.046 2_666
H(4) C(113) 2.887 2_666
H(4) C(114) 3.221 2_666
H(4) C(116) 2.905 .
H(4) H(40) 3.019 1_455
H(5) C(75) 2.966 1_545
H(5) C(76) 3.497 1_545
H(5) C(87) 3.541 1_545
H(5) H(76) 2.243 1_545
H(5) H(77) 3.290 1_545
H(5) H(88) 3.391 1_545
H(5) H(89) 3.002 1_545
H(7) C(47) 3.466 1_455
H(7) H(40) 2.933 1_455
H(7) H(45) 3.556 1_455
H(7) H(47) 2.631 1_455
H(8) H(47) 3.304 1_455
H(9) C(85) 3.522 2_666
H(9) C(110) 3.154 2_666
H(9) C(111) 3.439 .
H(9) C(111) 3.361 2_666
H(9) C(112) 3.108 .
H(9) C(113) 3.030 .
H(9) C(114) 3.297 .
H(9) C(116) 3.268 2_666
H(9) H(79) 3.582 2_666
H(9) H(82) 2.546 2_666
H(10) C(80) 3.545 2_666
H(10) C(81) 3.015 2_666
H(10) C(85) 3.253 2_666
H(10) H(42) 3.226 1_455
H(10) H(76) 3.018 1_545
H(10) H(79) 2.216 2_666
H(10) H(82) 2.384 2_666
H(11) C(110) 3.200 .
H(11) C(110) 3.479 2_666
H(11) C(111) 3.591 .
H(11) C(111) 3.019 2_666
H(11) C(112) 3.384 2_666
H(11) C(113) 3.461 .
H(11) C(114) 3.053 .
H(11) C(115) 2.908 .
H(11) H(42) 3.174 1_455
H(11) H(79) 3.366 2_666
H(11) H(82) 3.178 2_666
H(12) C(57) 3.485 1_545
H(12) C(76) 3.088 1_545
H(12) H(54) 2.593 1_545
H(12) H(57) 2.986 1_545
H(12) H(70) 3.235 1_455
H(12) H(77) 2.690 1_545
H(13) C(61) 3.310 1_545
H(13) C(87) 3.396 1_545
H(13) H(54) 3.294 1_545
H(13) H(57) 2.334 1_545
H(13) H(76) 3.559 1_545
H(13) H(88) 3.279 1_545
H(13) H(89) 2.659 1_545
H(14) H(54) 3.065 1_545
H(14) H(57) 2.928 1_545
H(15) H(3) 2.875 2_665
H(15) H(23) 3.573 2_665
H(16) C(58) 3.579 2_675
H(16) C(59) 3.573 2_675
H(16) C(62) 3.062 2_675
H(16) H(55) 3.121 2_675
H(16) H(60) 2.173 2_675
H(16) H(61) 3.367 2_675
H(17) H(57) 3.459 1_545
H(18) C(55) 3.599 1_545
H(18) C(56) 3.515 1_545
H(18) C(57) 3.525 1_545
H(18) H(23) 2.908 2_665
H(18) H(51) 3.198 1_545
H(19) C(57) 3.225 1_545
H(19) C(58) 3.390 1_545
H(19) H(54) 3.270 1_545
H(19) H(61) 3.436 1_545
H(20) C(72) 3.133 2_765
H(20) H(74) 2.531 2_765
H(20) H(75) 3.019 2_765
H(21) C(4) 3.416 2_665
H(21) C(5) 3.508 2_665
H(21) C(62) 3.261 2_675
H(21) C(68) 3.336 2_765
H(21) C(69) 3.490 2_765
H(21) H(2) 2.879 2_665
H(21) H(3) 3.053 2_665
H(21) H(60) 2.662 2_675
H(21) H(61) 2.998 2_675
H(21) H(66) 3.193 2_765
H(21) H(74) 3.049 2_765
H(22) C(4) 3.167 2_665
H(22) C(5) 3.218 2_665
H(22) C(53) 3.532 2_765
H(22) C(69) 3.407 2_765
H(22) C(72) 3.481 2_765
H(22) H(2) 2.520 2_665
H(22) H(3) 2.623 2_665
H(22) H(53) 2.892 2_765
H(22) H(74) 3.252 2_765
H(22) H(75) 3.253 2_765
H(23) C(59) 3.569 2_675
H(23) H(15) 3.573 2_665
H(23) H(18) 2.908 2_665
H(23) H(55) 3.387 2_675
H(23) H(62) 3.283 2_675
H(24) C(59) 3.297 2_675
H(24) H(55) 2.707 2_675
H(24) H(62) 3.422 2_675
H(26) C(105) 3.282 .
H(26) C(105) 3.314 2_756
H(26) C(106) 3.015 .
H(26) C(107) 2.916 .
H(26) C(108) 3.019 .
H(26) C(109) 2.843 .
H(26) C(109) 3.465 2_756
H(26) H(85) 3.471 2_766
H(27) C(42) 3.355 2_766
H(27) C(43) 2.986 2_766
H(27) C(44) 3.314 2_766
H(27) C(47) 3.212 2_766
H(27) H(41) 3.587 2_766
H(27) H(45) 2.565 2_766
H(27) H(85) 3.061 2_766
H(28) C(29) 3.412 2_766
H(28) C(40) 3.191 2_766
H(28) C(41) 3.381 2_766
H(28) C(44) 3.573 2_766
H(28) C(45) 3.291 2_766
H(28) H(28) 2.593 2_766
H(29) H(88) 3.090 1_545
H(30) C(92) 3.303 1_645
H(30) C(93) 3.054 1_645
H(30) C(96) 3.015 1_645
H(30) H(91) 3.323 1_645
H(30) H(99) 2.606 1_645
H(30) H(100) 2.983 1_645
H(31) C(107) 3.358 .
H(31) C(112) 3.253 .
H(31) C(115) 3.444 2_666
H(31) C(116) 3.559 2_666
H(33) C(111) 3.572 .
H(33) C(112) 3.478 .
H(33) C(115) 3.040 2_666
H(34) C(87) 3.353 1_545
H(34) H(46) 2.748 1_545
H(34) H(58) 3.319 1_545
H(34) H(87) 3.206 1_545
H(34) H(88) 2.688 1_545
H(35) H(58) 3.522 1_545
H(35) H(91) 3.507 1_645
H(36) C(61) 3.252 1_545
H(36) H(57) 2.822 1_545
H(36) H(58) 2.787 1_545
H(36) H(88) 3.282 1_545
H(37) C(76) 3.388 1_645
H(37) C(77) 3.497 1_645
H(37) C(86) 3.529 2_766
H(37) H(77) 3.283 1_645
H(37) H(78) 3.472 1_645
H(37) H(84) 3.237 2_766
H(37) H(86) 3.177 2_766
H(38) C(76) 3.069 1_645
H(38) C(77) 2.594 1_645
H(38) C(78) 3.027 1_645
H(38) C(88) 3.438 1_645
H(38) C(93) 3.410 1_645
H(38) C(96) 3.129 1_645
H(38) H(77) 3.355 1_645
H(38) H(78) 2.594 1_645
H(38) H(99) 3.314 1_645
H(38) H(100) 2.404 1_645
H(39) C(86) 3.042 2_766
H(39) C(96) 3.580 1_645
H(39) C(105) 3.308 .
H(39) C(108) 3.203 2_756
H(39) H(84) 2.417 2_766
H(39) H(85) 3.098 2_766
H(39) H(86) 3.149 2_766
H(39) H(99) 3.591 1_645
H(39) H(100) 2.749 1_645
H(40) C(8) 3.265 1_655
H(40) C(9) 3.099 1_655
H(40) C(13) 3.445 1_655
H(40) H(4) 3.019 1_655
H(40) H(7) 2.933 1_655
H(41) H(27) 3.587 2_766
H(42) C(14) 3.491 1_655
H(42) C(86) 3.335 2_766
H(42) H(10) 3.226 1_655
H(42) H(11) 3.174 1_655
H(42) H(79) 3.496 2_766
H(42) H(86) 2.404 2_766
H(43) C(9) 3.478 1_655
H(43) C(10) 3.256 1_655
H(43) C(11) 3.406 1_655
H(43) H(77) 3.001 1_645
H(43) H(86) 3.485 2_766
H(44) C(86) 3.469 2_766
H(44) H(77) 3.210 1_645
H(44) H(86) 2.600 2_766
H(45) C(28) 3.493 2_766
H(45) C(105) 3.579 1_565
H(45) H(7) 3.556 1_655
H(45) H(27) 2.565 2_766
H(45) H(99) 2.849 1_655
H(46) H(34) 2.748 1_565
H(46) H(91) 3.404 1_655
H(46) H(99) 3.289 1_655
H(47) C(13) 3.383 1_655
H(47) C(92) 3.465 1_655
H(47) C(96) 3.521 1_655
H(47) H(7) 2.631 1_655
H(47) H(8) 3.304 1_655
H(47) H(91) 2.583 1_655
H(47) H(98) 3.507 1_655
H(47) H(99) 2.811 1_655
H(51) H(18) 3.198 1_565
H(52) C(95) 3.439 1_655
H(52) H(52) 3.465 2_775
H(52) H(95) 2.606 1_655
H(52) H(97) 3.500 1_655
H(53) C(95) 2.991 1_655
H(53) H(2) 2.908 1_655
H(53) H(22) 2.892 2_765
H(53) H(95) 2.643 1_655
H(53) H(96) 2.806 1_655
H(53) H(97) 3.024 1_655
H(54) C(15) 3.146 1_565
H(54) H(12) 2.593 1_565
H(54) H(13) 3.294 1_565
H(54) H(14) 3.065 1_565
H(54) H(19) 3.270 1_565
H(54) H(70) 3.552 1_465
H(55) S(7) 3.442 2_675
H(55) C(24) 3.458 2_675
H(55) C(63) 3.341 2_675
H(55) H(16) 3.121 2_675
H(55) H(23) 3.387 2_675
H(55) H(24) 2.707 2_675
H(55) H(63) 2.968 2_675
H(55) H(64) 3.053 2_675
H(57) C(15) 2.900 1_565
H(57) H(12) 2.986 1_565
H(57) H(13) 2.334 1_565
H(57) H(14) 2.928 1_565
H(57) H(17) 3.459 1_565
H(57) H(36) 2.822 1_565
H(58) C(38) 3.379 1_565
H(58) H(34) 3.319 1_565
H(58) H(35) 3.522 1_565
H(58) H(36) 2.787 1_565
H(59) C(101) 3.434 1_465
H(59) C(102) 3.274 1_465
H(59) H(63) 3.378 2_675
H(59) H(64) 3.072 2_675
H(59) H(70) 3.380 1_465
H(59) H(71) 3.477 1_465
H(60) C(20) 3.048 2_675
H(60) C(23) 3.488 2_675
H(60) C(72) 3.555 2_675
H(60) H(16) 2.173 2_675
H(60) H(21) 2.662 2_675
H(60) H(73) 2.913 2_675
H(60) H(75) 3.507 2_675
H(61) C(71) 3.385 1_465
H(61) H(16) 3.367 2_675
H(61) H(19) 3.436 1_565
H(61) H(21) 2.998 2_675
H(61) H(66) 3.578 1_465
H(61) H(70) 2.640 1_465
H(61) H(71) 3.429 1_465
H(62) C(90) 3.368 2_675
H(62) H(23) 3.283 2_675
H(62) H(24) 3.422 2_675
H(62) H(90) 2.446 2_675
H(62) H(93) 3.229 2_675
H(63) C(58) 3.259 2_675
H(63) C(59) 2.898 2_675
H(63) C(60) 3.281 2_675
H(63) C(94) 3.272 2_675
H(63) H(55) 2.968 2_675
H(63) H(59) 3.378 2_675
H(63) H(63) 3.490 2_675
H(63) H(90) 3.071 2_675
H(63) H(92) 3.223 2_675
H(63) H(93) 2.504 2_675
H(64) C(59) 3.395 2_675
H(64) H(55) 3.053 2_675
H(64) H(59) 3.072 2_675
H(65) C(3) 3.462 1_655
H(65) H(1) 2.577 1_655
H(66) H(21) 3.193 2_765
H(66) H(61) 3.578 1_645
H(66) H(74) 3.255 2_765
H(67) C(95) 3.163 1_655
H(67) H(1) 3.282 1_655
H(67) H(2) 3.559 1_655
H(67) H(91) 3.166 1_655
H(67) H(95) 3.165 1_655
H(67) H(96) 2.355 1_655
H(70) C(62) 3.432 1_645
H(70) H(1) 3.270 1_655
H(70) H(12) 3.235 1_655
H(70) H(54) 3.552 1_645
H(70) H(59) 3.380 1_645
H(70) H(61) 2.640 1_645
H(70) H(77) 3.167 1_645
H(70) H(78) 3.154 1_645
H(71) H(59) 3.477 1_645
H(71) H(61) 3.429 1_645
H(71) H(78) 3.079 1_645
H(72) C(76) 3.596 1_645
H(72) H(77) 2.908 1_645
H(72) H(78) 3.104 1_645
H(73) H(60) 2.913 2_675
H(74) C(23) 3.103 2_765
H(74) C(72) 3.302 2_765
H(74) H(20) 2.531 2_765
H(74) H(21) 3.049 2_765
H(74) H(22) 3.252 2_765
H(74) H(66) 3.255 2_765
H(74) H(74) 2.335 2_765
H(75) C(23) 3.522 2_765
H(75) C(101) 3.294 2_765
H(75) H(20) 3.019 2_765
H(75) H(22) 3.253 2_765
H(75) H(60) 3.507 2_675
H(76) C(11) 2.985 1_565
H(76) H(5) 2.243 1_565
H(76) H(10) 3.018 1_565
H(76) H(13) 3.559 1_565
H(76) H(79) 2.926 2_676
H(76) H(86) 3.486 2_676
H(77) C(11) 3.520 1_565
H(77) C(12) 3.575 1_565
H(77) C(15) 3.402 1_565
H(77) C(46) 3.527 1_465
H(77) C(71) 3.463 1_465
H(77) H(5) 3.290 1_565
H(77) H(12) 2.690 1_565
H(77) H(37) 3.283 1_465
H(77) H(38) 3.355 1_465
H(77) H(43) 3.001 1_465
H(77) H(44) 3.210 1_465
H(77) H(70) 3.167 1_465
H(77) H(72) 2.908 1_465
H(78) C(39) 3.439 1_465
H(78) C(71) 3.299 1_465
H(78) C(100) 3.363 1_465
H(78) H(37) 3.472 1_465
H(78) H(38) 2.594 1_465
H(78) H(70) 3.154 1_465
H(78) H(71) 3.079 1_465
H(78) H(72) 3.104 1_465
H(79) C(14) 3.138 2_666
H(79) C(80) 3.471 2_676
H(79) H(9) 3.582 2_666
H(79) H(10) 2.216 2_666
H(79) H(11) 3.366 2_666
H(79) H(42) 3.496 2_766
H(79) H(76) 2.926 2_676
H(79) H(81) 3.042 2_676
H(80) C(106) 3.240 1_565
H(80) C(107) 3.266 1_565
H(80) H(81) 3.595 2_676
H(81) C(81) 2.881 2_676
H(81) C(82) 2.612 2_676
H(81) C(83) 3.241 2_676
H(81) C(86) 2.753 2_676
H(81) C(107) 3.548 2_666
H(81) H(79) 3.042 2_676
H(81) H(80) 3.595 2_676
H(81) H(84) 2.132 2_676
H(81) H(85) 3.505 2_676
H(81) H(86) 3.282 2_676
H(82) C(14) 2.837 2_666
H(82) H(9) 2.546 2_666
H(82) H(10) 2.384 2_666
H(82) H(11) 3.178 2_666
H(83) H(84) 3.144 2_676
H(84) C(39) 3.209 2_766
H(84) C(85) 3.017 2_676
H(84) C(107) 3.380 1_565
H(84) C(108) 3.462 1_565
H(84) H(37) 3.237 2_766
H(84) H(39) 2.417 2_766
H(84) H(81) 2.132 2_676
H(84) H(83) 3.144 2_676
H(85) C(27) 3.184 2_766
H(85) C(28) 2.915 2_766
H(85) C(29) 3.279 2_766
H(85) H(26) 3.471 2_766
H(85) H(27) 3.061 2_766
H(85) H(39) 3.098 2_766
H(85) H(81) 3.505 2_676
H(86) C(46) 2.928 2_766
H(86) H(37) 3.177 2_766
H(86) H(39) 3.149 2_766
H(86) H(42) 2.404 2_766
H(86) H(43) 3.485 2_766
H(86) H(44) 2.600 2_766
H(86) H(76) 3.486 2_676
H(86) H(81) 3.282 2_676
H(87) H(34) 3.206 1_565
H(88) C(33) 3.501 1_565
H(88) C(38) 3.304 1_565
H(88) H(5) 3.391 1_565
H(88) H(13) 3.279 1_565
H(88) H(29) 3.090 1_565
H(88) H(34) 2.688 1_565
H(88) H(36) 3.282 1_565
H(89) C(15) 3.514 1_565
H(89) H(5) 3.002 1_565
H(89) H(13) 2.659 1_565
H(90) C(63) 3.169 2_675
H(90) C(99) 3.507 1_465
H(90) C(102) 3.438 1_465
H(90) H(62) 2.446 2_675
H(90) H(63) 3.071 2_675
H(91) C(47) 3.375 1_455
H(91) H(30) 3.323 1_465
H(91) H(35) 3.507 1_465
H(91) H(46) 3.404 1_455
H(91) H(47) 2.583 1_455
H(91) H(67) 3.166 1_455
H(92) C(102) 3.408 1_465
H(92) H(63) 3.223 2_675
H(93) C(63) 3.274 2_675
H(93) H(62) 3.229 2_675
H(93) H(63) 2.504 2_675
H(95) C(52) 2.944 1_455
H(95) C(53) 2.983 1_455
H(95) H(52) 2.606 1_455
H(95) H(53) 2.643 1_455
H(95) H(67) 3.165 1_455
H(96) C(53) 3.418 1_455
H(96) C(70) 3.308 1_455
H(96) H(53) 2.806 1_455
H(96) H(67) 2.355 1_455
H(97) H(52) 3.500 1_455
H(97) H(53) 3.024 1_455
H(98) C(113) 3.501 2_666
H(98) C(116) 3.467 .
H(98) H(47) 3.507 1_455
H(99) C(35) 3.257 1_465
H(99) C(47) 3.152 1_455
H(99) C(108) 3.540 2_666
H(99) H(30) 2.606 1_465
H(99) H(38) 3.314 1_465
H(99) H(39) 3.591 1_465
H(99) H(45) 2.849 1_455
H(99) H(46) 3.289 1_455
H(99) H(47) 2.811 1_455
H(100) C(35) 3.597 1_465
H(100) C(39) 2.974 1_465
H(100) C(108) 3.495 2_666
H(100) H(30) 2.983 1_465
H(100) H(38) 2.404 1_465
H(100) H(39) 2.749 1_465
Fe(1) Fe(3) 2.8127(10) .

loop_
_geom_torsion_atom_site_label_1
_geom_torsion_atom_site_label_2
_geom_torsion_atom_site_label_3
_geom_torsion_atom_site_label_4
_geom_torsion
_geom_torsion_site_symmetry_1
_geom_torsion_site_symmetry_3
_geom_torsion_site_symmetry_4
Fe(2) Fe(1) Fe(4) Fe(3) 70.48(2) . . .
Fe(2) Fe(1) Fe(4) S(2) -64.92(4) . . .
Fe(2) Fe(1) Fe(4) S(4) 35.08(3) . . .
Fe(2) Fe(1) Fe(4) S(3) 134.88(4) . . .
Fe(2) Fe(1) Fe(4) S(8) -130.96(5) . . .
Fe(4) Fe(1) Fe(2) Fe(3) -70.61(2) . . .
Fe(4) Fe(1) Fe(2) S(1) -132.31(4) . . .
Fe(4) Fe(1) Fe(2) S(2) 61.61(3) . . .
Fe(4) Fe(1) Fe(2) S(4) -35.24(3) . . .
Fe(4) Fe(1) Fe(2) S(6) 150.93(4) . . .
Fe(2) Fe(1) S(1) Fe(3) -77.63(3) . . .
Fe(2) Fe(1) S(1) Na(2) 137.39(15) . . .
S(1) Fe(1) Fe(2) Fe(3) 61.71(3) . . .
S(1) Fe(1) Fe(2) Fe(4) 132.31(4) . . .
S(1) Fe(1) Fe(2) S(2) -166.08(5) . . .
S(1) Fe(1) Fe(2) S(4) 97.07(4) . . .
S(1) Fe(1) Fe(2) S(6) -76.76(5) . . .
Fe(2) Fe(1) S(2) Fe(4) 78.17(3) . . .
S(2) Fe(1) Fe(2) Fe(3) -132.22(3) . . .
S(2) Fe(1) Fe(2) Fe(4) -61.61(3) . . .
S(2) Fe(1) Fe(2) S(1) 166.08(5) . . .
S(2) Fe(1) Fe(2) S(4) -96.85(4) . . .
S(2) Fe(1) Fe(2) S(6) 89.32(5) . . .
Fe(2) Fe(1) S(3) Fe(3) 39.38(3) . . .
Fe(2) Fe(1) S(3) Fe(4) -38.19(3) . . .
S(3) Fe(1) Fe(2) Fe(3) -35.90(3) . . .
S(3) Fe(1) Fe(2) Fe(4) 34.71(3) . . .
S(3) Fe(1) Fe(2) S(1) -97.61(4) . . .
S(3) Fe(1) Fe(2) S(2) 96.32(4) . . .
S(3) Fe(1) Fe(2) S(4) -0.54(4) . . .
S(3) Fe(1) Fe(2) S(6) -174.37(4) . . .
Fe(2) Fe(1) S(5) Na(2) -65.25(15) . . .
Fe(2) Fe(1) S(5) C(1) 169.59(14) . . .
S(5) Fe(1) Fe(2) Fe(3) 141.85(4) . . .
S(5) Fe(1) Fe(2) Fe(4) -147.54(4) . . .
S(5) Fe(1) Fe(2) S(1) 80.14(5) . . .
S(5) Fe(1) Fe(2) S(2) -85.93(5) . . .
S(5) Fe(1) Fe(2) S(4) 177.21(5) . . .
S(5) Fe(1) Fe(2) S(6) 3.38(6) . . .
Fe(4) Fe(1) S(1) Fe(2) 40.15(3) . . .
Fe(4) Fe(1) S(1) Fe(3) -37.48(3) . . .
Fe(4) Fe(1) S(1) Na(2) 177.55(14) . . .
S(1) Fe(1) Fe(4) Fe(2) -37.25(3) . . .
S(1) Fe(1) Fe(4) Fe(3) 33.23(2) . . .
S(1) Fe(1) Fe(4) S(2) -102.17(4) . . .
S(1) Fe(1) Fe(4) S(4) -2.17(4) . . .
S(1) Fe(1) Fe(4) S(3) 97.63(5) . . .
S(1) Fe(1) Fe(4) S(8) -168.21(5) . . .
Fe(4) Fe(1) S(2) Fe(2) -78.17(3) . . .
S(2) Fe(1) Fe(4) Fe(2) 64.92(4) . . .
S(2) Fe(1) Fe(4) Fe(3) 135.40(4) . . .
S(2) Fe(1) Fe(4) S(4) 100.00(4) . . .
S(2) Fe(1) Fe(4) S(3) -160.20(6) . . .
S(2) Fe(1) Fe(4) S(8) -66.04(6) . . .
Fe(4) Fe(1) S(3) Fe(3) 77.57(3) . . .
S(3) Fe(1) Fe(4) Fe(2) -134.88(4) . . .
S(3) Fe(1) Fe(4) Fe(3) -64.40(4) . . .
S(3) Fe(1) Fe(4) S(2) 160.20(6) . . .
S(3) Fe(1) Fe(4) S(4) -99.80(5) . . .
S(3) Fe(1) Fe(4) S(8) 94.16(6) . . .
Fe(4) Fe(1) S(5) Na(2) -164.04(16) . . .
Fe(4) Fe(1) S(5) C(1) 70.79(16) . . .
S(5) Fe(1) Fe(4) Fe(2) 117.90(7) . . .
S(5) Fe(1) Fe(4) Fe(3) -171.61(7) . . .
S(5) Fe(1) Fe(4) S(2) 52.99(7) . . .
S(5) Fe(1) Fe(4) S(4) 152.99(6) . . .
S(5) Fe(1) Fe(4) S(3) -107.21(8) . . .
S(5) Fe(1) Fe(4) S(8) -13.05(9) . . .
S(1) Fe(1) S(2) Fe(2) 11.62(4) . . .
S(1) Fe(1) S(2) Fe(4) 89.79(4) . . .
S(2) Fe(1) S(1) Fe(2) -11.46(4) . . .
S(2) Fe(1) S(1) Fe(3) -89.09(4) . . .
S(2) Fe(1) S(1) Na(2) 125.94(15) . . .
S(1) Fe(1) S(3) Fe(3) -15.45(4) . . .
S(1) Fe(1) S(3) Fe(4) -93.02(4) . . .
S(3) Fe(1) S(1) Fe(2) 93.48(4) . . .
S(3) Fe(1) S(1) Fe(3) 15.85(4) . . .
S(3) Fe(1) S(1) Na(2) -129.13(15) . . .
S(1) Fe(1) S(5) Na(2) -9.54(15) . . .
S(1) Fe(1) S(5) C(1) -134.71(15) . . .
S(5) Fe(1) S(1) Fe(2) -128.08(3) . . .
S(5) Fe(1) S(1) Fe(3) 154.29(3) . . .
S(5) Fe(1) S(1) Na(2) 9.31(15) . . .
S(2) Fe(1) S(3) Fe(3) 93.03(4) . . .
S(2) Fe(1) S(3) Fe(4) 15.46(5) . . .
S(3) Fe(1) S(2) Fe(2) -94.02(4) . . .
S(3) Fe(1) S(2) Fe(4) -15.86(5) . . .
S(2) Fe(1) S(5) Na(2) -122.95(15) . . .
S(2) Fe(1) S(5) C(1) 111.88(15) . . .
S(5) Fe(1) S(2) Fe(2) 125.23(3) . . .
S(5) Fe(1) S(2) Fe(4) -156.61(4) . . .
S(3) Fe(1) S(5) Na(2) 111.83(15) . . .
S(3) Fe(1) S(5) C(1) -13.33(16) . . .
S(5) Fe(1) S(3) Fe(3) -138.34(5) . . .
S(5) Fe(1) S(3) Fe(4) 144.09(5) . . .
Fe(1) Fe(2) Fe(3) Fe(4) 71.18(2) . . .
Fe(1) Fe(2) Fe(3) S(1) -63.65(4) . . .
Fe(1) Fe(2) Fe(3) S(4) 134.74(4) . . .
Fe(1) Fe(2) Fe(3) S(3) 34.31(3) . . .
Fe(1) Fe(2) Fe(3) S(7) -157.68(13) . . .
Fe(1) Fe(2) Fe(4) Fe(3) -71.57(2) . . .
Fe(1) Fe(2) Fe(4) S(2) 64.46(4) . . .
Fe(1) Fe(2) Fe(4) S(4) -134.98(3) . . .
Fe(1) Fe(2) Fe(4) S(3) -33.89(4) . . .
Fe(1) Fe(2) Fe(4) S(8) 134.18(7) . . .
Fe(1) Fe(2) S(1) Fe(3) 80.58(3) . . .
Fe(1) Fe(2) S(1) Na(2) -66.9(2) . . .
Fe(1) Fe(2) S(2) Fe(4) -79.96(3) . . .
Fe(1) Fe(2) S(4) Fe(3) -39.75(3) . . .
Fe(1) Fe(2) S(4) Fe(4) 39.44(3) . . .
Fe(1) Fe(2) S(6) Na(1) 12.62(7) . . .
Fe(1) Fe(2) S(6) C(25) -98.23(18) . . .
Fe(3) Fe(2) Fe(4) Fe(1) 71.57(2) . . .
Fe(3) Fe(2) Fe(4) S(2) 136.03(4) . . .
Fe(3) Fe(2) Fe(4) S(4) -63.41(3) . . .
Fe(3) Fe(2) Fe(4) S(3) 37.68(4) . . .
Fe(3) Fe(2) Fe(4) S(8) -154.24(7) . . .
Fe(4) Fe(2) Fe(3) S(1) -134.83(5) . . .
Fe(4) Fe(2) Fe(3) S(4) 63.56(4) . . .
Fe(4) Fe(2) Fe(3) S(3) -36.87(3) . . .
Fe(4) Fe(2) Fe(3) S(7) 131.14(13) . . .
Fe(3) Fe(2) S(1) Fe(1) -80.58(3) . . .
Fe(3) Fe(2) S(1) Na(2) -147.5(2) . . .
S(1) Fe(2) Fe(3) Fe(4) 134.83(5) . . .
S(1) Fe(2) Fe(3) S(4) -161.61(6) . . .
S(1) Fe(2) Fe(3) S(3) 97.96(5) . . .
S(1) Fe(2) Fe(3) S(7) -94.03(13) . . .
Fe(3) Fe(2) S(2) Fe(1) 41.67(3) . . .
Fe(3) Fe(2) S(2) Fe(4) -38.29(3) . . .
S(2) Fe(2) Fe(3) Fe(4) 33.75(3) . . .
S(2) Fe(2) Fe(3) S(1) -101.08(5) . . .
S(2) Fe(2) Fe(3) S(4) 97.31(5) . . .
S(2) Fe(2) Fe(3) S(3) -3.12(5) . . .
S(2) Fe(2) Fe(3) S(7) 164.89(13) . . .
Fe(3) Fe(2) S(4) Fe(4) 79.18(3) . . .
S(4) Fe(2) Fe(3) Fe(4) -63.56(4) . . .
S(4) Fe(2) Fe(3) S(1) 161.61(6) . . .
S(4) Fe(2) Fe(3) S(3) -100.43(5) . . .
S(4) Fe(2) Fe(3) S(7) 67.58(13) . . .
Fe(3) Fe(2) S(6) Na(1) -76.16(10) . . .
Fe(3) Fe(2) S(6) C(25) 172.98(18) . . .
S(6) Fe(2) Fe(3) Fe(4) -177.54(8) . . .
S(6) Fe(2) Fe(3) S(1) 47.63(9) . . .
S(6) Fe(2) Fe(3) S(4) -113.98(9) . . .
S(6) Fe(2) Fe(3) S(3) 145.59(8) . . .
S(6) Fe(2) Fe(3) S(7) -46.40(17) . . .
Fe(4) Fe(2) S(1) Fe(1) -41.39(3) . . .
Fe(4) Fe(2) S(1) Fe(3) 39.19(4) . . .
Fe(4) Fe(2) S(1) Na(2) -108.3(2) . . .
S(1) Fe(2) Fe(4) Fe(1) 37.01(4) . . .
S(1) Fe(2) Fe(4) Fe(3) -34.56(4) . . .
S(1) Fe(2) Fe(4) S(2) 101.47(5) . . .
S(1) Fe(2) Fe(4) S(4) -97.97(5) . . .
S(1) Fe(2) Fe(4) S(3) 3.12(5) . . .
S(1) Fe(2) Fe(4) S(8) 171.19(7) . . .
Fe(4) Fe(2) S(2) Fe(1) 79.96(3) . . .
S(2) Fe(2) Fe(4) Fe(1) -64.46(4) . . .
S(2) Fe(2) Fe(4) Fe(3) -136.03(4) . . .
S(2) Fe(2) Fe(4) S(4) 160.55(5) . . .
S(2) Fe(2) Fe(4) S(3) -98.35(5) . . .
S(2) Fe(2) Fe(4) S(8) 69.72(7) . . .
Fe(4) Fe(2) S(4) Fe(3) -79.18(3) . . .
S(4) Fe(2) Fe(4) Fe(1) 134.98(3) . . .
S(4) Fe(2) Fe(4) Fe(3) 63.41(3) . . .
S(4) Fe(2) Fe(4) S(2) -160.55(5) . . .
S(4) Fe(2) Fe(4) S(3) 101.09(5) . . .
S(4) Fe(2) Fe(4) S(8) -90.83(7) . . .
Fe(4) Fe(2) S(6) Na(1) 108.85(12) . . .
Fe(4) Fe(2) S(6) C(25) -2.0(2) . . .
S(6) Fe(2) Fe(4) Fe(1) -111.77(11) . . .
S(6) Fe(2) Fe(4) Fe(3) 176.66(11) . . .
S(6) Fe(2) Fe(4) S(2) -47.31(11) . . .
S(6) Fe(2) Fe(4) S(4) 113.25(12) . . .
S(6) Fe(2) Fe(4) S(3) -145.66(11) . . .
S(6) Fe(2) Fe(4) S(8) 22.42(15) . . .
S(1) Fe(2) S(2) Fe(1) -11.53(3) . . .
S(1) Fe(2) S(2) Fe(4) -91.49(4) . . .
S(2) Fe(2) S(1) Fe(1) 11.60(4) . . .
S(2) Fe(2) S(1) Fe(3) 92.18(4) . . .
S(2) Fe(2) S(1) Na(2) -55.3(2) . . .
S(1) Fe(2) S(4) Fe(3) 14.73(4) . . .
S(1) Fe(2) S(4) Fe(4) 93.91(4) . . .
S(4) Fe(2) S(1) Fe(1) -95.52(4) . . .
S(4) Fe(2) S(1) Fe(3) -14.94(5) . . .
S(4) Fe(2) S(1) Na(2) -162.4(2) . . .
S(1) Fe(2) S(6) Na(1) -39.89(7) . . .
S(1) Fe(2) S(6) C(25) -150.74(19) . . .
S(6) Fe(2) S(1) Fe(1) 125.50(4) . . .
S(6) Fe(2) S(1) Fe(3) -153.92(5) . . .
S(6) Fe(2) S(1) Na(2) 58.6(2) . . .
S(2) Fe(2) S(4) Fe(3) -94.71(4) . . .
S(2) Fe(2) S(4) Fe(4) -15.53(4) . . .
S(4) Fe(2) S(2) Fe(1) 95.76(4) . . .
S(4) Fe(2) S(2) Fe(4) 15.79(4) . . .
S(2) Fe(2) S(6) Na(1) 71.16(7) . . .
S(2) Fe(2) S(6) C(25) -39.69(19) . . .
S(6) Fe(2) S(2) Fe(1) -119.58(4) . . .
S(6) Fe(2) S(2) Fe(4) 160.46(4) . . .
S(4) Fe(2) S(6) Na(1) -159.14(7) . . .
S(4) Fe(2) S(6) C(25) 90.01(19) . . .
S(6) Fe(2) S(4) Fe(3) 133.35(5) . . .
S(6) Fe(2) S(4) Fe(4) -147.47(5) . . .
Fe(2) Fe(3) Fe(4) Fe(1) -69.40(2) . . .
Fe(2) Fe(3) Fe(4) S(2) -34.55(4) . . .
Fe(2) Fe(3) Fe(4) S(4) 64.56(3) . . .
Fe(2) Fe(3) Fe(4) S(3) -130.85(4) . . .
Fe(2) Fe(3) Fe(4) S(8) 140.87(9) . . .
Fe(2) Fe(3) S(1) Fe(1) 75.78(3) . . .
Fe(2) Fe(3) S(1) Na(2) 141.2(3) . . .
Fe(2) Fe(3) S(4) Fe(4) -76.99(3) . . .
Fe(2) Fe(3) S(3) Fe(1) -38.59(3) . . .
Fe(2) Fe(3) S(3) Fe(4) 40.80(3) . . .
Fe(2) Fe(3) S(7) C(49) -7.7(2) . . .
Fe(4) Fe(3) S(1) Fe(1) 37.60(3) . . .
Fe(4) Fe(3) S(1) Fe(2) -38.18(3) . . .
Fe(4) Fe(3) S(1) Na(2) 103.0(3) . . .
S(1) Fe(3) Fe(4) Fe(1) -33.91(3) . . .
S(1) Fe(3) Fe(4) Fe(2) 35.49(4) . . .
S(1) Fe(3) Fe(4) S(2) 0.94(5) . . .
S(1) Fe(3) Fe(4) S(4) 100.05(5) . . .
S(1) Fe(3) Fe(4) S(3) -95.35(5) . . .
S(1) Fe(3) Fe(4) S(8) 176.36(9) . . .
Fe(4) Fe(3) S(4) Fe(2) 76.99(3) . . .
S(4) Fe(3) Fe(4) Fe(1) -133.95(3) . . .
S(4) Fe(3) Fe(4) Fe(2) -64.56(3) . . .
S(4) Fe(3) Fe(4) S(2) -99.11(5) . . .
S(4) Fe(3) Fe(4) S(3) 164.60(5) . . .
S(4) Fe(3) Fe(4) S(8) 76.31(10) . . .
Fe(4) Fe(3) S(3) Fe(1) -79.39(3) . . .
S(3) Fe(3) Fe(4) Fe(1) 61.45(4) . . .
S(3) Fe(3) Fe(4) Fe(2) 130.85(4) . . .
S(3) Fe(3) Fe(4) S(2) 96.30(5) . . .
S(3) Fe(3) Fe(4) S(4) -164.60(5) . . .
S(3) Fe(3) Fe(4) S(8) -88.28(10) . . .
Fe(4) Fe(3) S(7) C(49) 112.91(17) . . .
S(7) Fe(3) Fe(4) Fe(1) 128.29(6) . . .
S(7) Fe(3) Fe(4) Fe(2) -162.31(7) . . .
S(7) Fe(3) Fe(4) S(2) 163.14(7) . . .
S(7) Fe(3) Fe(4) S(4) -97.75(7) . . .
S(7) Fe(3) Fe(4) S(3) 66.85(7) . . .
S(7) Fe(3) Fe(4) S(8) -21.44(13) . . .
S(1) Fe(3) S(4) Fe(2) -15.19(5) . . .
S(1) Fe(3) S(4) Fe(4) -92.18(4) . . .
S(4) Fe(3) S(1) Fe(1) 90.77(4) . . .
S(4) Fe(3) S(1) Fe(2) 14.99(5) . . .
S(4) Fe(3) S(1) Na(2) 156.2(3) . . .
S(1) Fe(3) S(3) Fe(1) 15.62(4) . . .
S(1) Fe(3) S(3) Fe(4) 95.01(4) . . .
S(3) Fe(3) S(1) Fe(1) -15.26(4) . . .
S(3) Fe(3) S(1) Fe(2) -91.04(4) . . .
S(3) Fe(3) S(1) Na(2) 50.1(3) . . .
S(1) Fe(3) S(7) C(49) -88.79(18) . . .
S(7) Fe(3) S(1) Fe(1) -126.02(6) . . .
S(7) Fe(3) S(1) Fe(2) 158.20(6) . . .
S(7) Fe(3) S(1) Na(2) -60.6(3) . . .
S(4) Fe(3) S(3) Fe(1) -91.77(4) . . .
S(4) Fe(3) S(3) Fe(4) -12.38(4) . . .
S(3) Fe(3) S(4) Fe(2) 89.35(4) . . .
S(3) Fe(3) S(4) Fe(4) 12.37(4) . . .
S(4) Fe(3) S(7) C(49) 49.56(17) . . .
S(7) Fe(3) S(4) Fe(2) -161.32(4) . . .
S(7) Fe(3) S(4) Fe(4) 121.69(4) . . .
S(3) Fe(3) S(7) C(49) 160.23(17) . . .
S(7) Fe(3) S(3) Fe(1) 145.07(4) . . .
S(7) Fe(3) S(3) Fe(4) -135.54(4) . . .
Fe(1) Fe(4) S(2) Fe(2) 76.39(3) . . .
Fe(1) Fe(4) S(4) Fe(2) -38.14(3) . . .
Fe(1) Fe(4) S(4) Fe(3) 39.58(2) . . .
Fe(1) Fe(4) S(3) Fe(3) -79.46(3) . . .
Fe(1) Fe(4) S(8) C(73) -127.65(18) . . .
Fe(2) Fe(4) S(2) Fe(1) -76.39(3) . . .
Fe(2) Fe(4) S(4) Fe(3) 77.72(3) . . .
Fe(2) Fe(4) S(3) Fe(1) 38.01(3) . . .
Fe(2) Fe(4) S(3) Fe(3) -41.45(3) . . .
Fe(2) Fe(4) S(8) C(73) 131.99(18) . . .
Fe(3) Fe(4) S(2) Fe(1) -38.60(3) . . .
Fe(3) Fe(4) S(2) Fe(2) 37.79(3) . . .
Fe(3) Fe(4) S(4) Fe(2) -77.72(3) . . .
Fe(3) Fe(4) S(3) Fe(1) 79.46(3) . . .
Fe(3) Fe(4) S(8) C(73) 7.9(2) . . .
S(2) Fe(4) S(4) Fe(2) 15.95(4) . . .
S(2) Fe(4) S(4) Fe(3) 93.67(4) . . .
S(4) Fe(4) S(2) Fe(1) -92.32(4) . . .
S(4) Fe(4) S(2) Fe(2) -15.93(4) . . .
S(2) Fe(4) S(3) Fe(1) -16.03(4) . . .
S(2) Fe(4) S(3) Fe(3) -95.49(4) . . .
S(3) Fe(4) S(2) Fe(1) 15.62(4) . . .
S(3) Fe(4) S(2) Fe(2) 92.01(4) . . .
S(2) Fe(4) S(8) C(73) -176.80(18) . . .
S(8) Fe(4) S(2) Fe(1) 143.56(4) . . .
S(8) Fe(4) S(2) Fe(2) -140.05(4) . . .
S(4) Fe(4) S(3) Fe(1) 91.98(4) . . .
S(4) Fe(4) S(3) Fe(3) 12.52(4) . . .
S(3) Fe(4) S(4) Fe(2) -90.35(4) . . .
S(3) Fe(4) S(4) Fe(3) -12.63(4) . . .
S(4) Fe(4) S(8) C(73) 67.85(19) . . .
S(8) Fe(4) S(4) Fe(2) 132.06(3) . . .
S(8) Fe(4) S(4) Fe(3) -150.21(3) . . .
S(3) Fe(4) S(8) C(73) -61.9(2) . . .
S(8) Fe(4) S(3) Fe(1) -132.78(5) . . .
S(8) Fe(4) S(3) Fe(3) 147.76(5) . . .
Fe(1) S(1) Na(2) S(5) -7.34(11) . . .
Fe(1) S(1) Na(2) Na(1) -87.72(14) . . .
Fe(1) S(1) Na(2) O(1) -126.8(2) . . .
Fe(1) S(1) Na(2) O(2) -167.3(5) . . .
Fe(1) S(1) Na(2) C(97) -155.1(5) . . .
Fe(1) S(1) Na(2) C(104) -121.8(5) . . .
Fe(2) S(1) Na(2) S(5) 54.6(2) . . .
Fe(2) S(1) Na(2) Na(1) -25.8(2) . . .
Fe(2) S(1) Na(2) O(1) -64.9(3) . . .
Fe(2) S(1) Na(2) O(2) -105.3(5) . . .
Fe(2) S(1) Na(2) C(97) -93.1(5) . . .
Fe(2) S(1) Na(2) C(104) -59.8(6) . . .
Fe(3) S(1) Na(2) S(5) -69.9(3) . . .
Fe(3) S(1) Na(2) Na(1) -150.33(16) . . .
Fe(3) S(1) Na(2) O(1) 170.58(14) . . .
Fe(3) S(1) Na(2) O(2) 130.1(4) . . .
Fe(3) S(1) Na(2) C(97) 142.3(3) . . .
Fe(3) S(1) Na(2) C(104) 175.6(4) . . .
Fe(1) S(5) Na(2) S(1) 7.44(11) . . .
Fe(1) S(5) Na(2) Na(1) 75.51(19) . . .
Fe(1) S(5) Na(2) O(1) 99.7(4) . . .
Fe(1) S(5) Na(2) O(2) 120(2) . . .
Fe(1) S(5) Na(2) C(97) 144.4(8) . . .
Fe(1) S(5) Na(2) C(104) 113.7(7) . . .
Fe(1) S(5) C(1) C(2) -96.5(4) . . .
Fe(1) S(5) C(1) C(6) 88.6(4) . . .
Na(2) S(5) C(1) C(2) 161.9(4) . . .
Na(2) S(5) C(1) C(6) -13.0(5) . . .
C(1) S(5) Na(2) S(1) 120.7(2) . . .
C(1) S(5) Na(2) Na(1) -171.3(2) . . .
C(1) S(5) Na(2) O(1) -147.1(4) . . .
C(1) S(5) Na(2) O(2) -127(2) . . .
C(1) S(5) Na(2) C(97) -102.4(7) . . .
C(1) S(5) Na(2) C(104) -133.1(6) . . .
Fe(2) S(6) Na(1) Na(2) 40.4(2) . . .
Fe(2) S(6) Na(1) O(1) 113.63(16) . . .
Fe(2) S(6) Na(1) C(104) 114.6(5) . . .
Fe(2) S(6) C(25) C(26) 105.7(2) . . .
Fe(2) S(6) C(25) C(30) -79.2(3) . . .
Na(1) S(6) C(25) C(26) 12.1(3) . . .
Na(1) S(6) C(25) C(30) -172.9(2) . . .
C(25) S(6) Na(1) Na(2) 151.2(2) . . .
C(25) S(6) Na(1) O(1) -135.65(19) . . .
C(25) S(6) Na(1) C(104) -134.7(5) . . .
Fe(3) S(7) C(49) C(50) -142.5(2) . . .
Fe(3) S(7) C(49) C(54) 41.7(4) . . .
Fe(4) S(8) C(73) C(74) -114.2(3) . . .
Fe(4) S(8) C(73) C(78) 71.3(3) . . .
S(6) Na(1) Na(2) S(1) -12.5(2) . . .
S(6) Na(1) Na(2) S(5) -96.5(2) . . .
S(6) Na(1) Na(2) O(1) 111.5(2) . . .
S(6) Na(1) Na(2) O(2) 97.9(6) . . .
S(6) Na(1) Na(2) C(97) 119.5(4) . . .
S(6) Na(1) Na(2) C(104) 126.7(6) . . .
S(6) Na(1) O(1) Na(2) -116.5(3) . . .
S(6) Na(1) O(1) O(2) -98.6(7) . . .
S(6) Na(1) O(1) C(97) -125.8(4) . . .
S(6) Na(1) O(1) C(100) 60.2(6) . . .
S(6) Na(1) O(1) C(103) 86.7(12) . . .
S(6) Na(1) O(1) C(104) 177.3(15) . . .
S(6) Na(1) C(104) Na(2) -108.3(5) . . .
S(6) Na(1) C(104) O(1) -3.4(19) . . .
S(6) Na(1) C(104) O(2) -72.4(11) . . .
S(6) Na(1) C(104) C(97) -98.3(12) . . .
S(6) Na(1) C(104) C(100) 34.4(13) . . .
S(6) Na(1) C(104) C(103) 53.6(17) . . .
Na(2) Na(1) O(1) O(2) 17.8(8) . . .
Na(2) Na(1) O(1) C(97) -9.4(4) . . .
Na(2) Na(1) O(1) C(100) 176.6(7) . . .
Na(2) Na(1) O(1) C(103) -156.8(12) . . .
Na(2) Na(1) O(1) C(104) -66.3(16) . . .
O(1) Na(1) Na(2) S(1) -124.0(3) . . .
O(1) Na(1) Na(2) S(5) 152.0(3) . . .
O(1) Na(1) Na(2) O(2) -13.7(5) . . .
O(1) Na(1) Na(2) C(97) 8.0(3) . . .
O(1) Na(1) Na(2) C(104) 15.1(6) . . .
Na(2) Na(1) C(104) O(1) 105.0(17) . . .
Na(2) Na(1) C(104) O(2) 35.9(8) . . .
Na(2) Na(1) C(104) C(97) 10.1(9) . . .
Na(2) Na(1) C(104) C(100) 142.8(13) . . .
Na(2) Na(1) C(104) C(103) 162.0(18) . . .
C(104) Na(1) Na(2) S(1) -139.2(7) . . .
C(104) Na(1) Na(2) S(5) 136.8(7) . . .
C(104) Na(1) Na(2) O(1) -15.1(6) . . .
C(104) Na(1) Na(2) O(2) -28.8(8) . . .
C(104) Na(1) Na(2) C(97) -7.2(7) . . .
O(1) Na(1) C(104) Na(2) -105.0(17) . . .
O(1) Na(1) C(104) O(2) -69.1(19) . . .
O(1) Na(1) C(104) C(97) -95(2) . . .
O(1) Na(1) C(104) C(100) 37.8(11) . . .
O(1) Na(1) C(104) C(103) 57.0(15) . . .
C(104) Na(1) O(1) Na(2) 66.3(16) . . .
C(104) Na(1) O(1) O(2) 84.1(17) . . .
C(104) Na(1) O(1) C(97) 56.9(15) . . .
C(104) Na(1) O(1) C(100) -117.1(17) . . .
C(104) Na(1) O(1) C(103) -91(2) . . .
S(1) Na(2) O(1) Na(1) 50.0(2) . . .
S(1) Na(2) O(1) O(2) -108.8(9) . . .
S(1) Na(2) O(1) C(97) -142.7(6) . . .
S(1) Na(2) O(1) C(100) -125.5(9) . . .
S(1) Na(2) O(1) C(103) -162.4(14) . . .
S(1) Na(2) O(1) C(104) 158.2(16) . . .
S(1) Na(2) O(2) O(1) 80.3(7) . . .
S(1) Na(2) O(2) C(97) 152.5(11) . . .
S(1) Na(2) O(2) C(98) -171.5(8) . . .
S(1) Na(2) O(2) C(101) -76(5) . . .
S(1) Na(2) O(2) C(104) 99.3(10) . . .
S(1) Na(2) C(97) O(1) 48.3(6) . . .
S(1) Na(2) C(97) O(2) -33.1(13) . . .
S(1) Na(2) C(97) C(98) -112.9(12) . . .
S(1) Na(2) C(97) C(104) 68.4(11) . . .
S(1) Na(2) C(104) Na(1) 39.4(5) . . .
S(1) Na(2) C(104) O(1) -23.0(17) . . .
S(1) Na(2) C(104) O(2) -95.8(10) . . .
S(1) Na(2) C(104) C(97) -127.7(9) . . .
S(1) Na(2) C(104) C(100) -72.3(17) . . .
S(1) Na(2) C(104) C(103) -93(4) . . .
S(5) Na(2) O(1) Na(1) -32.0(4) . . .
S(5) Na(2) O(1) O(2) 169.2(10) . . .
S(5) Na(2) O(1) C(97) 135.3(7) . . .
S(5) Na(2) O(1) C(100) 152.6(8) . . .
S(5) Na(2) O(1) C(103) 115.6(14) . . .
S(5) Na(2) O(1) C(104) 76.2(17) . . .
S(5) Na(2) O(2) O(1) -27(2) . . .
S(5) Na(2) O(2) C(97) 45(2) . . .
S(5) Na(2) O(2) C(98) 81(2) . . .
S(5) Na(2) O(2) C(101) 176(4) . . .
S(5) Na(2) O(2) C(104) -8(2) . . .
S(5) Na(2) C(97) O(1) -75.1(9) . . .
S(5) Na(2) C(97) O(2) -156.6(14) . . .
S(5) Na(2) C(97) C(98) 123.7(11) . . .
S(5) Na(2) C(97) C(104) -55.1(13) . . .
S(5) Na(2) C(104) Na(1) -48.1(7) . . .
S(5) Na(2) C(104) O(1) -110.4(16) . . .
S(5) Na(2) C(104) O(2) 176.8(10) . . .
S(5) Na(2) C(104) C(97) 144.9(9) . . .
S(5) Na(2) C(104) C(100) -159.8(15) . . .
S(5) Na(2) C(104) C(103) 180(3) . . .
Na(1) Na(2) O(1) O(2) -158.8(9) . . .
Na(1) Na(2) O(1) C(97) 167.3(6) . . .
Na(1) Na(2) O(1) C(100) -175.5(10) . . .
Na(1) Na(2) O(1) C(103) 147.6(15) . . .
Na(1) Na(2) O(1) C(104) 108.2(16) . . .
Na(1) Na(2) O(2) O(1) 15.8(6) . . .
Na(1) Na(2) O(2) C(97) 88.0(12) . . .
Na(1) Na(2) O(2) C(98) 124.0(10) . . .
Na(1) Na(2) O(2) C(101) -141(5) . . .
Na(1) Na(2) O(2) C(104) 34.9(9) . . .
Na(1) Na(2) C(97) O(1) -9.6(4) . . .
Na(1) Na(2) C(97) O(2) -91.1(13) . . .
Na(1) Na(2) C(97) C(98) -170.8(12) . . .
Na(1) Na(2) C(97) C(104) 10.5(10) . . .
Na(1) Na(2) C(104) O(1) -62.3(15) . . .
Na(1) Na(2) C(104) O(2) -135.1(12) . . .
Na(1) Na(2) C(104) C(97) -167.1(13) . . .
Na(1) Na(2) C(104) C(100) -112(2) . . .
Na(1) Na(2) C(104) C(103) -132(4) . . .
O(1) Na(2) O(2) C(97) 72.2(11) . . .
O(1) Na(2) O(2) C(98) 108.2(13) . . .
O(1) Na(2) O(2) C(101) -156(6) . . .
O(1) Na(2) O(2) C(104) 19.0(8) . . .
O(2) Na(2) O(1) Na(1) 158.8(9) . . .
O(2) Na(2) O(1) C(97) -33.9(9) . . .
O(2) Na(2) O(1) C(100) -16.6(13) . . .
O(2) Na(2) O(1) C(103) -53.6(17) . . .
O(2) Na(2) O(1) C(104) -93.0(18) . . .
O(1) Na(2) C(97) O(2) -81.5(13) . . .
O(1) Na(2) C(97) C(98) -161.2(15) . . .
O(1) Na(2) C(97) C(104) 20.0(10) . . .
C(97) Na(2) O(1) Na(1) -167.3(6) . . .
C(97) Na(2) O(1) O(2) 33.9(9) . . .
C(97) Na(2) O(1) C(100) 17.3(11) . . .
C(97) Na(2) O(1) C(103) -19.7(15) . . .
C(97) Na(2) O(1) C(104) -59.1(17) . . .
O(1) Na(2) C(104) Na(1) 62.3(15) . . .
O(1) Na(2) C(104) O(2) -72.8(18) . . .
O(1) Na(2) C(104) C(97) -105(2) . . .
O(1) Na(2) C(104) C(100) -49.4(19) . . .
O(1) Na(2) C(104) C(103) -70(4) . . .
C(104) Na(2) O(1) Na(1) -108.2(16) . . .
C(104) Na(2) O(1) O(2) 93.0(18) . . .
C(104) Na(2) O(1) C(97) 59.1(17) . . .
C(104) Na(2) O(1) C(100) 76.3(19) . . .
C(104) Na(2) O(1) C(103) 39(2) . . .
O(2) Na(2) C(97) O(1) 81.5(13) . . .
O(2) Na(2) C(97) C(98) -79.7(18) . . .
O(2) Na(2) C(97) C(104) 101.5(16) . . .
C(97) Na(2) O(2) O(1) -72.2(11) . . .
C(97) Na(2) O(2) C(98) 36.0(10) . . .
C(97) Na(2) O(2) C(101) 131(6) . . .
C(97) Na(2) O(2) C(104) -53.2(12) . . .
O(2) Na(2) C(104) Na(1) 135.1(12) . . .
O(2) Na(2) C(104) O(1) 72.8(18) . . .
O(2) Na(2) C(104) C(97) -31.9(9) . . .
O(2) Na(2) C(104) C(100) 23.4(15) . . .
O(2) Na(2) C(104) C(103) 3(3) . . .
C(104) Na(2) O(2) O(1) -19.0(8) . . .
C(104) Na(2) O(2) C(97) 53.2(12) . . .
C(104) Na(2) O(2) C(98) 89.1(14) . . .
C(104) Na(2) O(2) C(101) -175(6) . . .
C(97) Na(2) C(104) Na(1) 167.1(13) . . .
C(97) Na(2) C(104) O(1) 105(2) . . .
C(97) Na(2) C(104) O(2) 31.9(9) . . .
C(97) Na(2) C(104) C(100) 55.3(14) . . .
C(97) Na(2) C(104) C(103) 35(3) . . .
C(104) Na(2) C(97) O(1) -20.0(10) . . .
C(104) Na(2) C(97) O(2) -101.5(16) . . .
C(104) Na(2) C(97) C(98) 178.7(19) . . .
Na(1) O(1) O(2) Na(2) -23.3(10) . . .
Na(1) O(1) O(2) C(97) -87.8(11) . . .
Na(1) O(1) O(2) C(98) -155.5(5) . . .
Na(1) O(1) O(2) C(101) 150.9(9) . . .
Na(1) O(1) O(2) C(104) -97.1(16) . . .
Na(1) O(1) C(97) Na(2) 13.5(6) . . .
Na(1) O(1) C(97) O(2) 104.7(11) . . .
Na(1) O(1) C(97) C(98) -175.7(4) . . .
Na(1) O(1) C(97) C(104) -86.4(19) . . .
Na(1) O(1) C(100) C(99) 174.3(5) . . .
Na(1) O(1) C(100) C(102) -156.4(11) . . .
Na(1) O(1) C(100) C(103) 87(2) . . .
Na(1) O(1) C(100) C(104) 117.6(17) . . .
Na(1) O(1) C(103) C(99) -179.4(5) . . .
Na(1) O(1) C(103) C(100) -111.7(16) . . .
Na(1) O(1) C(103) C(102) -151.7(8) . . .
Na(1) O(1) C(103) C(104) 98.7(18) . . .
Na(1) O(1) C(104) Na(2) 68.5(7) . . .
Na(1) O(1) C(104) O(2) 117.5(5) . . .
Na(1) O(1) C(104) C(97) 112.8(9) . . .
Na(1) O(1) C(104) C(100) -141.6(6) . . .
Na(1) O(1) C(104) C(103) -131.8(6) . . .
Na(2) O(1) O(2) C(97) -64.5(9) . . .
Na(2) O(1) O(2) C(98) -132.1(12) . . .
Na(2) O(1) O(2) C(101) 174.2(15) . . .
Na(2) O(1) O(2) C(104) -73.8(17) . . .
Na(2) O(1) C(97) O(2) 91.2(12) . . .
Na(2) O(1) C(97) C(98) 170.8(7) . . .
Na(2) O(1) C(97) C(104) -99.9(19) . . .
Na(2) O(1) C(100) C(99) -12.1(12) . . .
Na(2) O(1) C(100) C(102) 17.2(17) . . .
Na(2) O(1) C(100) C(103) -99(2) . . .
Na(2) O(1) C(100) C(104) -68.7(18) . . .
Na(2) O(1) C(103) C(99) 45(2) . . .
Na(2) O(1) C(103) C(100) 112(2) . . .
Na(2) O(1) C(103) C(102) 72(2) . . .
Na(2) O(1) C(103) C(104) -37(2) . . .
Na(2) O(1) C(104) Na(1) -68.5(7) . . .
Na(2) O(1) C(104) O(2) 49.0(6) . . .
Na(2) O(1) C(104) C(97) 44.3(8) . . .
Na(2) O(1) C(104) C(100) 149.9(4) . . .
Na(2) O(1) C(104) C(103) 159.7(9) . . .
O(2) O(1) C(97) Na(2) -91.2(12) . . .
O(2) O(1) C(97) C(98) 79.7(11) . . .
O(2) O(1) C(97) C(104) 169(2) . . .
C(97) O(1) O(2) Na(2) 64.5(9) . . .
C(97) O(1) O(2) C(98) -67.6(12) . . .
C(97) O(1) O(2) C(101) -121.3(17) . . .
C(97) O(1) O(2) C(104) -9.3(18) . . .
O(2) O(1) C(100) C(99) -24.7(8) . . .
O(2) O(1) C(100) C(102) 4.7(13) . . .
O(2) O(1) C(100) C(103) -112(2) . . .
O(2) O(1) C(100) C(104) -81.3(17) . . .
C(100) O(1) O(2) Na(2) 171.4(6) . . .
C(100) O(1) O(2) C(97) 106.9(10) . . .
C(100) O(1) O(2) C(98) 39.3(9) . . .
C(100) O(1) O(2) C(101) -14.4(12) . . .
C(100) O(1) O(2) C(104) 97.6(16) . . .
O(2) O(1) C(103) C(99) 5.6(15) . . .
O(2) O(1) C(103) C(100) 73(2) . . .
O(2) O(1) C(103) C(102) 33.3(15) . . .
O(2) O(1) C(103) C(104) -76.4(17) . . .
C(103) O(1) O(2) Na(2) 152.5(10) . . .
C(103) O(1) O(2) C(97) 88.0(13) . . .
C(103) O(1) O(2) C(98) 20.4(13) . . .
C(103) O(1) O(2) C(101) -33.3(15) . . .
C(103) O(1) O(2) C(104) 78.7(18) . . .
O(2) O(1) C(104) Na(1) -117.5(5) . . .
O(2) O(1) C(104) Na(2) -49.0(6) . . .
O(2) O(1) C(104) C(97) -4.7(9) . . .
O(2) O(1) C(104) C(100) 100.9(6) . . .
O(2) O(1) C(104) C(103) 110.7(8) . . .
C(104) O(1) O(2) Na(2) 73.8(17) . . .
C(104) O(1) O(2) C(97) 9.3(18) . . .
C(104) O(1) O(2) C(98) -58.4(17) . . .
C(104) O(1) O(2) C(101) -112.0(19) . . .
C(97) O(1) C(100) C(99) 0.0(6) . . .
C(97) O(1) C(100) C(102) 29.3(12) . . .
C(97) O(1) C(100) C(103) -87.2(19) . . .
C(97) O(1) C(100) C(104) -56.6(16) . . .
C(100) O(1) C(97) Na(2) -170.9(5) . . .
C(100) O(1) C(97) O(2) -79.7(11) . . .
C(100) O(1) C(97) C(98) -0.0(5) . . .
C(100) O(1) C(97) C(104) 89.2(19) . . .
C(97) O(1) C(103) C(99) 31.2(13) . . .
C(97) O(1) C(103) C(100) 98.8(18) . . .
C(97) O(1) C(103) C(102) 58.8(13) . . .
C(97) O(1) C(103) C(104) -50.8(16) . . .
C(103) O(1) C(97) Na(2) 169.0(9) . . .
C(103) O(1) C(97) O(2) -99.8(13) . . .
C(103) O(1) C(97) C(98) -20.2(10) . . .
C(103) O(1) C(97) C(104) 69(2) . . .
C(97) O(1) C(104) Na(1) -112.8(9) . . .
C(97) O(1) C(104) Na(2) -44.3(8) . . .
C(97) O(1) C(104) O(2) 4.7(9) . . .
C(97) O(1) C(104) C(100) 105.6(10) . . .
C(97) O(1) C(104) C(103) 115.4(12) . . .
C(104) O(1) C(97) Na(2) 99.9(19) . . .
C(104) O(1) C(97) O(2) -169(2) . . .
C(104) O(1) C(97) C(98) -89.2(19) . . .
C(100) O(1) C(103) C(99) -67.7(16) . . .
C(100) O(1) C(103) C(102) -40.0(14) . . .
C(100) O(1) C(103) C(104) -150(2) . . .
C(103) O(1) C(100) C(99) 87.2(19) . . .
C(103) O(1) C(100) C(102) 117(2) . . .
C(103) O(1) C(100) C(104) 31(2) . . .
C(100) O(1) C(104) Na(1) 141.6(6) . . .
C(100) O(1) C(104) Na(2) -149.9(4) . . .
C(100) O(1) C(104) O(2) -100.9(6) . . .
C(100) O(1) C(104) C(97) -105.6(10) . . .
C(100) O(1) C(104) C(103) 9.8(7) . . .
C(104) O(1) C(100) C(99) 56.6(16) . . .
C(104) O(1) C(100) C(102) 86.0(19) . . .
C(104) O(1) C(100) C(103) -31(2) . . .
C(103) O(1) C(104) Na(1) 131.8(6) . . .
C(103) O(1) C(104) Na(2) -159.7(9) . . .
C(103) O(1) C(104) O(2) -110.7(8) . . .
C(103) O(1) C(104) C(97) -115.4(12) . . .
C(103) O(1) C(104) C(100) -9.8(7) . . .
C(104) O(1) C(103) C(99) 82.0(18) . . .
C(104) O(1) C(103) C(100) 150(2) . . .
C(104) O(1) C(103) C(102) 109.6(19) . . .
Na(2) O(2) C(97) O(1) -98.7(4) . . .
Na(2) O(2) C(97) C(98) 152.1(4) . . .
Na(2) O(2) C(97) C(104) -102.5(8) . . .
Na(2) O(2) C(98) C(97) -34.2(8) . . .
Na(2) O(2) C(98) C(99) -142.1(9) . . .
Na(2) O(2) C(98) C(101) 162.0(13) . . .
Na(2) O(2) C(101) C(98) -107(5) . . .
Na(2) O(2) C(101) C(99) -158(5) . . .
Na(2) O(2) C(101) C(102) 175(5) . . .
Na(2) O(2) C(104) Na(1) -46.1(10) . . .
Na(2) O(2) C(104) O(1) -105.7(16) . . .
Na(2) O(2) C(104) C(97) 63.3(10) . . .
Na(2) O(2) C(104) C(100) -166.5(10) . . .
Na(2) O(2) C(104) C(103) -178.8(14) . . .
O(1) O(2) C(97) Na(2) 98.7(4) . . .
O(1) O(2) C(97) C(98) -109.3(3) . . .
O(1) O(2) C(97) C(104) -3.8(7) . . .
O(1) O(2) C(98) C(97) 68.8(10) . . .
O(1) O(2) C(98) C(99) -39.2(9) . . .
O(1) O(2) C(98) C(101) -95.0(9) . . .
O(1) O(2) C(101) C(98) 97.3(9) . . .
O(1) O(2) C(101) C(99) 45.9(12) . . .
O(1) O(2) C(101) C(102) 19.3(17) . . .
O(1) O(2) C(104) Na(1) 59.6(15) . . .
O(1) O(2) C(104) Na(2) 105.7(16) . . .
O(1) O(2) C(104) C(97) 169(2) . . .
O(1) O(2) C(104) C(100) -60.8(13) . . .
O(1) O(2) C(104) C(103) -73.1(17) . . .
C(97) O(2) C(98) C(99) -108.0(10) . . .
C(97) O(2) C(98) C(101) -163.8(13) . . .
C(98) O(2) C(97) Na(2) -152.1(4) . . .
C(98) O(2) C(97) O(1) 109.3(3) . . .
C(98) O(2) C(97) C(104) 105.4(7) . . .
C(97) O(2) C(101) C(98) 18.5(16) . . .
C(97) O(2) C(101) C(99) -33(2) . . .
C(97) O(2) C(101) C(102) -60(2) . . .
C(101) O(2) C(97) Na(2) -167.3(14) . . .
C(101) O(2) C(97) O(1) 94.0(14) . . .
C(101) O(2) C(97) C(98) -15.2(13) . . .
C(101) O(2) C(97) C(104) 90.2(16) . . .
C(97) O(2) C(104) Na(1) -109.4(13) . . .
C(97) O(2) C(104) Na(2) -63.3(10) . . .
C(97) O(2) C(104) O(1) -169(2) . . .
C(97) O(2) C(104) C(100) 130.2(14) . . .
C(97) O(2) C(104) C(103) 117.9(18) . . .
C(104) O(2) C(97) Na(2) 102.5(8) . . .
C(104) O(2) C(97) O(1) 3.8(7) . . .
C(104) O(2) C(97) C(98) -105.4(7) . . .
C(98) O(2) C(101) C(99) -51.4(7) . . .
C(98) O(2) C(101) C(102) -78.0(13) . . .
C(101) O(2) C(98) C(97) 163.8(13) . . .
C(101) O(2) C(98) C(99) 55.9(7) . . .
C(98) O(2) C(104) Na(1) -176.5(8) . . .
C(98) O(2) C(104) Na(2) -130.4(10) . . .
C(98) O(2) C(104) O(1) 123.9(16) . . .
C(98) O(2) C(104) C(97) -67.1(12) . . .
C(98) O(2) C(104) C(100) 63.1(10) . . .
C(98) O(2) C(104) C(103) 50.8(15) . . .
C(104) O(2) C(98) C(97) 52.1(11) . . .
C(104) O(2) C(98) C(99) -55.9(10) . . .
C(104) O(2) C(98) C(101) -111.8(10) . . .
C(101) O(2) C(104) Na(1) 132.7(11) . . .
C(101) O(2) C(104) Na(2) 178.8(16) . . .
C(101) O(2) C(104) O(1) 73.1(19) . . .
C(101) O(2) C(104) C(97) -117.9(18) . . .
C(101) O(2) C(104) C(100) 12.3(15) . . .
C(101) O(2) C(104) C(103) -0.0(19) . . .
C(104) O(2) C(101) C(98) 78.0(12) . . .
C(104) O(2) C(101) C(99) 26.6(16) . . .
C(104) O(2) C(101) C(102) -0.0(19) . . .
S(5) C(1) C(2) C(3) -178.4(4) . . .
S(5) C(1) C(2) C(7) -3.4(7) . . .
S(5) C(1) C(6) C(5) 178.4(4) . . .
S(5) C(1) C(6) C(16) 0.8(7) . . .
C(2) C(1) C(6) C(5) 3.6(7) . . .
C(2) C(1) C(6) C(16) -174.0(4) . . .
C(6) C(1) C(2) C(3) -3.5(7) . . .
C(6) C(1) C(2) C(7) 171.4(4) . . .
C(1) C(2) C(3) C(4) 1.5(8) . . .
C(1) C(2) C(7) C(8) 102.9(5) . . .
C(1) C(2) C(7) C(12) -80.9(7) . . .
C(3) C(2) C(7) C(8) -82.0(7) . . .
C(3) C(2) C(7) C(12) 94.2(5) . . .
C(7) C(2) C(3) C(4) -173.8(5) . . .
C(2) C(3) C(4) C(5) 0.5(9) . . .
C(3) C(4) C(5) C(6) -0.5(8) . . .
C(4) C(5) C(6) C(1) -1.6(9) . . .
C(4) C(5) C(6) C(16) 176.0(6) . . .
C(1) C(6) C(16) C(17) 79.6(7) . . .
C(1) C(6) C(16) C(21) -100.4(5) . . .
C(5) C(6) C(16) C(17) -97.9(6) . . .
C(5) C(6) C(16) C(21) 82.1(7) . . .
C(2) C(7) C(8) C(9) 174.4(4) . . .
C(2) C(7) C(8) C(13) -5.3(7) . . .
C(2) C(7) C(12) C(11) -174.5(5) . . .
C(2) C(7) C(12) C(15) 4.6(7) . . .
C(8) C(7) C(12) C(11) 1.8(7) . . .
C(8) C(7) C(12) C(15) -179.1(5) . . .
C(12) C(7) C(8) C(9) -1.8(7) . . .
C(12) C(7) C(8) C(13) 178.5(5) . . .
C(7) C(8) C(9) C(10) 0.5(7) . . .
C(13) C(8) C(9) C(10) -179.9(4) . . .
C(8) C(9) C(10) C(11) 0.9(8) . . .
C(8) C(9) C(10) C(14) -179.7(5) . . .
C(9) C(10) C(11) C(12) -1.0(8) . . .
C(14) C(10) C(11) C(12) 179.6(5) . . .
C(10) C(11) C(12) C(7) -0.4(7) . . .
C(10) C(11) C(12) C(15) -179.5(5) . . .
C(6) C(16) C(17) C(18) -175.3(4) . . .
C(6) C(16) C(17) C(22) 3.7(7) . . .
C(6) C(16) C(21) C(20) 173.2(4) . . .
C(6) C(16) C(21) C(24) -8.0(7) . . .
C(17) C(16) C(21) C(20) -6.8(7) . . .
C(17) C(16) C(21) C(24) 172.0(5) . . .
C(21) C(16) C(17) C(18) 4.7(7) . . .
C(21) C(16) C(17) C(22) -176.3(5) . . .
C(16) C(17) C(18) C(19) 1.1(7) . . .
C(22) C(17) C(18) C(19) -177.9(5) . . .
C(17) C(18) C(19) C(20) -4.6(8) . . .
C(17) C(18) C(19) C(23) 176.3(5) . . .
C(18) C(19) C(20) C(21) 2.3(8) . . .
C(23) C(19) C(20) C(21) -178.5(5) . . .
C(19) C(20) C(21) C(16) 3.2(8) . . .
C(19) C(20) C(21) C(24) -175.6(5) . . .
S(6) C(25) C(26) C(27) 176.8(2) . . .
S(6) C(25) C(26) C(31) -1.4(4) . . .
S(6) C(25) C(30) C(29) -176.9(2) . . .
S(6) C(25) C(30) C(40) 3.2(4) . . .
C(26) C(25) C(30) C(29) -1.9(5) . . .
C(26) C(25) C(30) C(40) 178.2(3) . . .
C(30) C(25) C(26) C(27) 1.8(5) . . .
C(30) C(25) C(26) C(31) -176.4(3) . . .
C(25) C(26) C(27) C(28) -0.5(6) . . .
C(25) C(26) C(31) C(32) -106.0(4) . . .
C(25) C(26) C(31) C(36) 78.3(4) . . .
C(27) C(26) C(31) C(32) 75.8(4) . . .
C(27) C(26) C(31) C(36) -99.9(5) . . .
C(31) C(26) C(27) C(28) 177.7(3) . . .
C(26) C(27) C(28) C(29) -0.6(6) . . .
C(27) C(28) C(29) C(30) 0.5(6) . . .
C(28) C(29) C(30) C(25) 0.7(6) . . .
C(28) C(29) C(30) C(40) -179.4(3) . . .
C(25) C(30) C(40) C(41) -79.6(5) . . .
C(25) C(30) C(40) C(45) 102.4(4) . . .
C(29) C(30) C(40) C(41) 100.5(4) . . .
C(29) C(30) C(40) C(45) -77.4(5) . . .
C(26) C(31) C(32) C(33) 179.9(3) . . .
C(26) C(31) C(32) C(37) -0.4(6) . . .
C(26) C(31) C(36) C(35) 178.6(3) . . .
C(26) C(31) C(36) C(39) -0.5(6) . . .
C(32) C(31) C(36) C(35) 2.9(6) . . .
C(32) C(31) C(36) C(39) -176.2(4) . . .
C(36) C(31) C(32) C(33) -4.5(6) . . .
C(36) C(31) C(32) C(37) 175.3(4) . . .
C(31) C(32) C(33) C(34) 3.3(7) . . .
C(37) C(32) C(33) C(34) -176.5(4) . . .
C(32) C(33) C(34) C(35) -0.5(7) . . .
C(32) C(33) C(34) C(38) 179.3(4) . . .
C(33) C(34) C(35) C(36) -1.2(7) . . .
C(38) C(34) C(35) C(36) 179.0(4) . . .
C(34) C(35) C(36) C(31) -0.1(5) . . .
C(34) C(35) C(36) C(39) 179.1(4) . . .
C(30) C(40) C(41) C(42) -178.1(4) . . .
C(30) C(40) C(41) C(46) 1.5(7) . . .
C(30) C(40) C(45) C(44) 179.3(4) . . .
C(30) C(40) C(45) C(48) -0.5(6) . . .
C(41) C(40) C(45) C(44) 1.4(6) . . .
C(41) C(40) C(45) C(48) -178.5(4) . . .
C(45) C(40) C(41) C(42) -0.2(5) . . .
C(45) C(40) C(41) C(46) 179.4(4) . . .
C(40) C(41) C(42) C(43) -1.1(7) . . .
C(46) C(41) C(42) C(43) 179.3(5) . . .
C(41) C(42) C(43) C(44) 1.2(7) . . .
C(41) C(42) C(43) C(47) 179.2(4) . . .
C(42) C(43) C(44) C(45) 0.0(6) . . .
C(47) C(43) C(44) C(45) -178.0(4) . . .
C(43) C(44) C(45) C(40) -1.3(6) . . .
C(43) C(44) C(45) C(48) 178.5(4) . . .
S(7) C(49) C(50) C(51) -172.7(4) . . .
S(7) C(49) C(50) C(55) 9.2(6) . . .
S(7) C(49) C(54) C(53) 171.6(3) . . .
S(7) C(49) C(54) C(64) -9.3(6) . . .
C(50) C(49) C(54) C(53) -4.0(6) . . .
C(50) C(49) C(54) C(64) 175.1(4) . . .
C(54) C(49) C(50) C(51) 3.3(7) . . .
C(54) C(49) C(50) C(55) -174.9(4) . . .
C(49) C(50) C(51) C(52) 0.3(8) . . .
C(49) C(50) C(55) C(56) 79.4(7) . . .
C(49) C(50) C(55) C(60) -105.0(6) . . .
C(51) C(50) C(55) C(56) -98.8(6) . . .
C(51) C(50) C(55) C(60) 76.8(7) . . .
C(55) C(50) C(51) C(52) 178.6(5) . . .
C(50) C(51) C(52) C(53) -3.0(9) . . .
C(51) C(52) C(53) C(54) 2.2(9) . . .
C(52) C(53) C(54) C(49) 1.4(8) . . .
C(52) C(53) C(54) C(64) -177.8(5) . . .
C(49) C(54) C(64) C(65) -103.2(6) . . .
C(49) C(54) C(64) C(69) 85.5(6) . . .
C(53) C(54) C(64) C(65) 75.9(6) . . .
C(53) C(54) C(64) C(69) -95.4(6) . . .
C(50) C(55) C(56) C(57) 175.7(6) . . .
C(50) C(55) C(56) C(61) -4.7(9) . . .
C(50) C(55) C(60) C(59) -176.9(6) . . .
C(50) C(55) C(60) C(63) 4.0(10) . . .
C(56) C(55) C(60) C(59) -1.3(10) . . .
C(56) C(55) C(60) C(63) 179.6(7) . . .
C(60) C(55) C(56) C(57) 0.1(8) . . .
C(60) C(55) C(56) C(61) 179.7(6) . . .
C(55) C(56) C(57) C(58) 1.6(10) . . .
C(61) C(56) C(57) C(58) -178.0(7) . . .
C(56) C(57) C(58) C(59) -1.9(11) . . .
C(56) C(57) C(58) C(62) 177.3(7) . . .
C(57) C(58) C(59) C(60) 0.7(12) . . .
C(62) C(58) C(59) C(60) -178.5(7) . . .
C(58) C(59) C(60) C(55) 0.9(11) . . .
C(58) C(59) C(60) C(63) -179.9(6) . . .
C(54) C(64) C(65) C(66) -172.3(5) . . .
C(54) C(64) C(65) C(70) 6.5(8) . . .
C(54) C(64) C(69) C(68) 170.3(5) . . .
C(54) C(64) C(69) C(72) -10.9(8) . . .
C(65) C(64) C(69) C(68) -0.9(8) . . .
C(65) C(64) C(69) C(72) 177.9(5) . . .
C(69) C(64) C(65) C(66) -1.0(8) . . .
C(69) C(64) C(65) C(70) 177.8(5) . . .
C(64) C(65) C(66) C(67) 3.3(9) . . .
C(70) C(65) C(66) C(67) -175.5(5) . . .
C(65) C(66) C(67) C(68) -3.5(9) . . .
C(65) C(66) C(67) C(71) 176.1(6) . . .
C(66) C(67) C(68) C(69) 1.4(9) . . .
C(71) C(67) C(68) C(69) -178.2(6) . . .
C(67) C(68) C(69) C(64) 0.8(9) . . .
C(67) C(68) C(69) C(72) -178.0(5) . . .
S(8) C(73) C(74) C(75) -174.2(3) . . .
S(8) C(73) C(74) C(79) 5.5(6) . . .
S(8) C(73) C(78) C(77) 176.8(3) . . .
S(8) C(73) C(78) C(88) -1.4(6) . . .
C(74) C(73) C(78) C(77) 2.3(6) . . .
C(74) C(73) C(78) C(88) -175.9(4) . . .
C(78) C(73) C(74) C(75) 0.4(6) . . .
C(78) C(73) C(74) C(79) -179.8(4) . . .
C(73) C(74) C(75) C(76) -2.7(7) . . .
C(73) C(74) C(79) C(80) -79.3(5) . . .
C(73) C(74) C(79) C(84) 108.0(5) . . .
C(75) C(74) C(79) C(80) 100.4(5) . . .
C(75) C(74) C(79) C(84) -72.3(5) . . .
C(79) C(74) C(75) C(76) 177.5(4) . . .
C(74) C(75) C(76) C(77) 2.1(7) . . .
C(75) C(76) C(77) C(78) 0.8(7) . . .
C(76) C(77) C(78) C(73) -3.0(7) . . .
C(76) C(77) C(78) C(88) 175.4(4) . . .
C(73) C(78) C(88) C(89) -114.3(4) . . .
C(73) C(78) C(88) C(93) 71.2(5) . . .
C(77) C(78) C(88) C(89) 67.4(4) . . .
C(77) C(78) C(88) C(93) -107.0(4) . . .
C(74) C(79) C(80) C(81) -172.5(4) . . .
C(74) C(79) C(80) C(85) 7.2(6) . . .
C(74) C(79) C(84) C(83) 171.9(4) . . .
C(74) C(79) C(84) C(87) -9.7(6) . . .
C(80) C(79) C(84) C(83) -0.9(6) . . .
C(80) C(79) C(84) C(87) 177.5(4) . . .
C(84) C(79) C(80) C(81) 0.1(4) . . .
C(84) C(79) C(80) C(85) 179.9(3) . . .
C(79) C(80) C(81) C(82) 0.3(5) . . .
C(85) C(80) C(81) C(82) -179.4(4) . . .
C(80) C(81) C(82) C(83) 0.0(6) . . .
C(80) C(81) C(82) C(86) 179.0(4) . . .
C(81) C(82) C(83) C(84) -0.8(7) . . .
C(86) C(82) C(83) C(84) -179.8(4) . . .
C(82) C(83) C(84) C(79) 1.3(6) . . .
C(82) C(83) C(84) C(87) -177.2(4) . . .
C(78) C(88) C(89) C(90) -175.1(3) . . .
C(78) C(88) C(89) C(94) 6.2(4) . . .
C(78) C(88) C(93) C(92) 173.2(3) . . .
C(78) C(88) C(93) C(96) -8.0(5) . . .
C(89) C(88) C(93) C(92) -1.2(4) . . .
C(89) C(88) C(93) C(96) 177.6(3) . . .
C(93) C(88) C(89) C(90) -0.5(5) . . .
C(93) C(88) C(89) C(94) -179.3(3) . . .
C(88) C(89) C(90) C(91) 1.4(5) . . .
C(94) C(89) C(90) C(91) -179.8(3) . . .
C(89) C(90) C(91) C(92) -0.5(5) . . .
C(89) C(90) C(91) C(95) -179.7(3) . . .
C(90) C(91) C(92) C(93) -1.3(5) . . .
C(95) C(91) C(92) C(93) 177.9(3) . . .
C(91) C(92) C(93) C(88) 2.1(5) . . .
C(91) C(92) C(93) C(96) -176.8(3) . . .
Na(2) C(97) C(98) O(2) 82.1(17) . . .
Na(2) C(97) C(98) C(99) 160.5(12) . . .
Na(2) C(97) C(98) C(101) 96.5(14) . . .
Na(2) C(97) C(104) Na(1) -13.9(13) . . .
Na(2) C(97) C(104) O(1) -83.7(18) . . .
Na(2) C(97) C(104) O(2) -94.9(13) . . .
Na(2) C(97) C(104) C(100) -149.1(10) . . .
Na(2) C(97) C(104) C(103) -166.5(15) . . .
O(1) C(97) C(98) O(2) -78.4(11) . . .
O(1) C(97) C(98) C(99) 0.0(6) . . .
O(1) C(97) C(98) C(101) -64.0(6) . . .
O(1) C(97) C(104) Na(1) 69.8(19) . . .
O(1) C(97) C(104) Na(2) 83.7(18) . . .
O(1) C(97) C(104) O(2) -11(2) . . .
O(1) C(97) C(104) C(100) -65.4(17) . . .
O(1) C(97) C(104) C(103) -83(2) . . .
O(2) C(97) C(98) C(99) 78.4(12) . . .
O(2) C(97) C(98) C(101) 14.4(12) . . .
O(2) C(97) C(104) Na(1) 81.0(15) . . .
O(2) C(97) C(104) Na(2) 94.9(13) . . .
O(2) C(97) C(104) O(1) 11(2) . . .
O(2) C(97) C(104) C(100) -54.3(17) . . .
O(2) C(97) C(104) C(103) -72(2) . . .
C(98) C(97) C(104) Na(1) 166.8(8) . . .
C(98) C(97) C(104) Na(2) -179.4(9) . . .
C(98) C(97) C(104) O(1) 96.9(18) . . .
C(98) C(97) C(104) O(2) 85.7(12) . . .
C(98) C(97) C(104) C(100) 31.5(15) . . .
C(98) C(97) C(104) C(103) 14(2) . . .
C(104) C(97) C(98) O(2) -99.2(15) . . .
C(104) C(97) C(98) C(99) -20.7(12) . . .
C(104) C(97) C(98) C(101) -84.8(12) . . .
O(2) C(98) C(99) C(100) 24.3(8) . . .
O(2) C(98) C(99) C(101) -53.4(8) . . .
O(2) C(98) C(99) C(102) -35.4(17) . . .
O(2) C(98) C(99) C(103) 43.1(10) . . .
O(2) C(98) C(101) C(99) 118.1(7) . . .
O(2) C(98) C(101) C(102) 111.0(10) . . .
C(97) C(98) C(99) C(100) -0.0(6) . . .
C(97) C(98) C(99) C(101) -77.7(7) . . .
C(97) C(98) C(99) C(102) -59.8(17) . . .
C(97) C(98) C(99) C(103) 18.8(10) . . .
C(97) C(98) C(101) O(2) -6.6(5) . . .
C(97) C(98) C(101) C(99) 111.5(4) . . .
C(97) C(98) C(101) C(102) 104.4(8) . . .
C(99) C(98) C(101) O(2) -118.1(7) . . .
C(99) C(98) C(101) C(102) -7.1(6) . . .
C(101) C(98) C(99) C(100) 77.7(7) . . .
C(101) C(98) C(99) C(102) 17.9(17) . . .
C(101) C(98) C(99) C(103) 96.5(10) . . .
C(98) C(99) C(100) O(1) 0.0(6) . . .
C(98) C(99) C(100) C(102) -118.0(13) . . .
C(98) C(99) C(100) C(103) 79.6(16) . . .
C(98) C(99) C(100) C(104) 15.2(9) . . .
C(98) C(99) C(101) O(2) 54.0(9) . . .
C(98) C(99) C(101) C(102) 164.3(14) . . .
C(98) C(99) C(102) C(100) 89.9(12) . . .
C(98) C(99) C(102) C(101) -14.8(13) . . .
C(98) C(99) C(102) C(103) 95.7(11) . . .
C(98) C(99) C(103) O(1) -30.7(13) . . .
C(98) C(99) C(103) C(100) -105.6(15) . . .
C(98) C(99) C(103) C(102) -120.6(12) . . .
C(98) C(99) C(103) C(104) -10.5(14) . . .
C(100) C(99) C(101) O(2) -57.7(10) . . .
C(100) C(99) C(101) C(98) -111.6(5) . . .
C(100) C(99) C(101) C(102) 52.6(13) . . .
C(101) C(99) C(100) O(1) 50.7(8) . . .
C(101) C(99) C(100) C(102) -67.3(14) . . .
C(101) C(99) C(100) C(103) 130.3(16) . . .
C(101) C(99) C(100) C(104) 65.9(10) . . .
C(100) C(99) C(102) C(101) -104.8(9) . . .
C(100) C(99) C(102) C(103) 5.8(6) . . .
C(102) C(99) C(100) O(1) 118.0(13) . . .
C(102) C(99) C(100) C(103) -162(2) . . .
C(102) C(99) C(100) C(104) 133.2(14) . . .
C(100) C(99) C(103) O(1) 74.9(15) . . .
C(100) C(99) C(103) C(102) -15.1(17) . . .
C(100) C(99) C(103) C(104) 95.1(18) . . .
C(103) C(99) C(100) O(1) -79.6(15) . . .
C(103) C(99) C(100) C(102) 162(2) . . .
C(103) C(99) C(100) C(104) -64.4(16) . . .
C(101) C(99) C(102) C(100) 104.8(9) . . .
C(101) C(99) C(102) C(103) 110.5(8) . . .
C(102) C(99) C(101) O(2) -110.3(16) . . .
C(102) C(99) C(101) C(98) -164.3(14) . . .
C(101) C(99) C(103) O(1) 23.4(14) . . .
C(101) C(99) C(103) C(100) -51.6(17) . . .
C(101) C(99) C(103) C(102) -66.6(13) . . .
C(101) C(99) C(103) C(104) 43.5(15) . . .
C(103) C(99) C(101) O(2) -43.2(13) . . .
C(103) C(99) C(101) C(98) -97.2(9) . . .
C(103) C(99) C(101) C(102) 67.1(15) . . .
C(102) C(99) C(103) O(1) 90.0(15) . . .
C(102) C(99) C(103) C(100) 15.1(17) . . .
C(102) C(99) C(103) C(104) 110.2(16) . . .
C(103) C(99) C(102) C(100) -5.8(6) . . .
C(103) C(99) C(102) C(101) -110.5(8) . . .
O(1) C(100) C(102) C(99) -73.9(15) . . .
O(1) C(100) C(102) C(101) 7.8(18) . . .
O(1) C(100) C(102) C(103) -94.0(19) . . .
O(1) C(100) C(103) C(99) 108.1(4) . . .
O(1) C(100) C(103) C(102) 117.6(10) . . .
O(1) C(100) C(103) C(104) 10.1(8) . . .
O(1) C(100) C(104) Na(1) -39.1(11) . . .
O(1) C(100) C(104) Na(2) 58(2) . . .
O(1) C(100) C(104) O(2) 76.6(18) . . .
O(1) C(100) C(104) C(97) 96(2) . . .
O(1) C(100) C(104) C(103) -146(2) . . .
C(99) C(100) C(102) C(101) 81.7(13) . . .
C(99) C(100) C(102) C(103) -20(2) . . .
C(99) C(100) C(103) O(1) -108.1(4) . . .
C(99) C(100) C(103) C(102) 9.6(10) . . .
C(99) C(100) C(103) C(104) -98.0(10) . . .
C(99) C(100) C(104) Na(1) -165.8(8) . . .
C(99) C(100) C(104) Na(2) -68.2(18) . . .
C(99) C(100) C(104) O(1) -126.7(15) . . .
C(99) C(100) C(104) O(2) -50.1(11) . . .
C(99) C(100) C(104) C(97) -30.4(14) . . .
C(99) C(100) C(104) C(103) 87(2) . . .
C(102) C(100) C(103) O(1) -117.6(10) . . .
C(102) C(100) C(103) C(99) -9.6(10) . . .
C(102) C(100) C(103) C(104) -107.6(13) . . .
C(103) C(100) C(102) C(99) 20(2) . . .
C(103) C(100) C(102) C(101) 102(2) . . .
C(102) C(100) C(104) Na(1) -142.6(11) . . .
C(102) C(100) C(104) Na(2) -45(2) . . .
C(102) C(100) C(104) O(1) -103.5(18) . . .
C(102) C(100) C(104) O(2) -26.9(17) . . .
C(102) C(100) C(104) C(97) -7(2) . . .
C(102) C(100) C(104) C(103) 110(2) . . .
C(104) C(100) C(102) C(99) -53.7(16) . . .
C(104) C(100) C(102) C(101) 28.0(18) . . .
C(104) C(100) C(102) C(103) -74(2) . . .
C(103) C(100) C(104) Na(1) 107(2) . . .
C(103) C(100) C(104) Na(2) -155(2) . . .
C(103) C(100) C(104) O(1) 146(2) . . .
C(103) C(100) C(104) O(2) -137(2) . . .
C(103) C(100) C(104) C(97) -117(2) . . .
C(104) C(100) C(103) O(1) -10.1(8) . . .
C(104) C(100) C(103) C(99) 98.0(10) . . .
C(104) C(100) C(103) C(102) 107.6(13) . . .
O(2) C(101) C(102) C(99) 76.1(17) . . .
O(2) C(101) C(102) C(100) -17.3(19) . . .
O(2) C(101) C(102) C(103) 0.0(19) . . .
C(98) C(101) C(102) C(99) 13.7(12) . . .
C(98) C(101) C(102) C(100) -79.7(13) . . .
C(98) C(101) C(102) C(103) -62.3(14) . . .
C(99) C(101) C(102) C(100) -93.4(16) . . .
C(99) C(101) C(102) C(103) -76.0(15) . . .
C(99) C(102) C(103) O(1) -96.3(14) . . .
C(99) C(102) C(103) C(100) -160(2) . . .
C(99) C(102) C(103) C(104) -76.5(17) . . .
C(100) C(102) C(103) O(1) 63.4(16) . . .
C(100) C(102) C(103) C(99) 160(2) . . .
C(100) C(102) C(103) C(104) 83(2) . . .
C(101) C(102) C(103) O(1) -19.9(18) . . .
C(101) C(102) C(103) C(99) 76.4(13) . . .
C(101) C(102) C(103) C(100) -83(2) . . .
C(101) C(102) C(103) C(104) -0(2) . . .
O(1) C(103) C(104) Na(1) -51.7(13) . . .
O(1) C(103) C(104) Na(2) 73(4) . . .
O(1) C(103) C(104) O(2) 75.6(19) . . .
O(1) C(103) C(104) C(97) 100(2) . . .
O(1) C(103) C(104) C(100) 30(2) . . .
C(99) C(103) C(104) Na(1) -153.9(10) . . .
C(99) C(103) C(104) Na(2) -29(4) . . .
C(99) C(103) C(104) O(1) -102.2(17) . . .
C(99) C(103) C(104) O(2) -26.6(18) . . .
C(99) C(103) C(104) C(97) -2(2) . . .
C(99) C(103) C(104) C(100) -72.0(18) . . .
C(100) C(103) C(104) Na(1) -82(2) . . .
C(100) C(103) C(104) Na(2) 43(5) . . .
C(100) C(103) C(104) O(1) -30(2) . . .
C(100) C(103) C(104) O(2) 45(2) . . .
C(100) C(103) C(104) C(97) 70(2) . . .
C(102) C(103) C(104) Na(1) -127.3(13) . . .
C(102) C(103) C(104) Na(2) -3(4) . . .
C(102) C(103) C(104) O(1) -76(2) . . .
C(102) C(103) C(104) O(2) 0(2) . . .
C(102) C(103) C(104) C(97) 24(2) . . .
C(102) C(103) C(104) C(100) -45.4(16) . . .
C(106) C(105) C(108) C(107) -106(47) . 2_756 2_756
C(106) C(105) C(108) C(109) -105(47) . 2_756 2_756
C(108) C(105) C(106) C(107) 104(47) 2_756 . .
C(108) C(105) C(106) C(109) 104(47) 2_756 . .
C(106) C(105) C(109) C(105) -179.9(19) . . 2_756
C(106) C(105) C(109) C(107) -0.6(10) . . .
C(106) C(105) C(109) C(108) -154(29) . . .
C(106) C(105) C(109) C(109) -179.9(15) . . 2_756
C(109) C(105) C(106) C(107) 0.6(10) . . .
C(106) C(105) C(109) C(105) 0(2) . 2_756 2_756
C(106) C(105) C(109) C(106) 1(11) . 2_756 2_756
C(106) C(105) C(109) C(107) 179.4(15) . 2_756 2_756
C(106) C(105) C(109) C(108) 178.3(17) . 2_756 2_756
C(106) C(105) C(109) C(109) 0.1(15) . 2_756 .
C(109) C(105) C(106) C(107) 0.4(16) 2_756 . .
C(109) C(105) C(106) C(109) -0.1(16) 2_756 . .
C(108) C(105) C(109) C(105) 2(2) 2_756 . 2_756
C(108) C(105) C(109) C(106) -178.4(17) 2_756 . .
C(108) C(105) C(109) C(107) -178.9(16) 2_756 . .
C(108) C(105) C(109) C(108) 28(32) 2_756 . .
C(108) C(105) C(109) C(109) 1.7(18) 2_756 . 2_756
C(109) C(105) C(108) C(107) -3(2) . 2_756 2_756
C(109) C(105) C(108) C(109) -1.9(19) . 2_756 2_756
C(108) C(105) C(109) C(105) -178(2) 2_756 2_756 2_756
C(108) C(105) C(109) C(106) -178(11) 2_756 2_756 2_756
C(108) C(105) C(109) C(107) 1.1(18) 2_756 2_756 2_756
C(108) C(105) C(109) C(109) -178.2(18) 2_756 2_756 .
C(109) C(105) C(108) C(107) -1.0(17) 2_756 2_756 2_756
C(109) C(105) C(109) C(106) 1(10) . 2_756 2_756
C(109) C(105) C(109) C(107) 179(2) . 2_756 2_756
C(109) C(105) C(109) C(108) 178.2(18) . 2_756 2_756
C(109) C(105) C(109) C(106) 179.9(15) 2_756 . .
C(109) C(105) C(109) C(107) 179.3(13) 2_756 . .
C(109) C(105) C(109) C(108) 26(30) 2_756 . .
C(105) C(106) C(107) C(108) 0(2) . . .
C(105) C(106) C(107) C(109) -0.6(11) . . .
C(105) C(106) C(109) C(105) 1(10) . . 2_756
C(105) C(106) C(109) C(107) 179.5(10) . . .
C(105) C(106) C(109) C(108) 178(2) . . .
C(105) C(106) C(109) C(109) 0.1(13) . . 2_756
C(107) C(106) C(109) C(105) -179.5(10) . . .
C(107) C(106) C(109) C(105) -179(9) . . 2_756
C(107) C(106) C(109) C(108) -1(2) . . .
C(107) C(106) C(109) C(109) -179.3(12) . . 2_756
C(109) C(106) C(107) C(108) 1.1(16) . . .
C(106) C(107) C(108) C(105) -2(2) . . 2_756
C(106) C(107) C(108) C(109) -1.1(16) . . .
C(106) C(107) C(109) C(105) 0.5(9) . . .
C(106) C(107) C(109) C(105) 180(2) . . 2_756
C(106) C(107) C(109) C(108) 178.7(19) . . .
C(106) C(107) C(109) C(109) 5(10) . . 2_756
C(108) C(107) C(109) C(105) -178(2) . . .
C(108) C(107) C(109) C(105) 1.0(17) . . 2_756
C(108) C(107) C(109) C(106) -178.7(19) . . .
C(108) C(107) C(109) C(109) -173(10) . . 2_756
C(109) C(107) C(108) C(105) -1.0(17) . . 2_756
C(105) C(108) C(109) C(105) -27(31) 2_756 . .
C(105) C(108) C(109) C(106) -179.5(16) 2_756 . .
C(105) C(108) C(109) C(107) 179.1(16) 2_756 . .
C(105) C(108) C(109) C(109) -1.9(19) 2_756 . 2_756
C(107) C(108) C(109) C(105) 154(29) . . .
C(107) C(108) C(109) C(105) -179.1(16) . . 2_756
C(107) C(108) C(109) C(106) 1(2) . . .
C(107) C(108) C(109) C(109) 179.1(14) . . 2_756
C(105) C(109) C(109) C(106) -179.9(19) . 2_756 2_756
C(105) C(109) C(109) C(107) -175(17) . 2_756 2_756
C(105) C(109) C(109) C(108) -1.9(19) . 2_756 2_756
C(105) C(109) C(109) C(106) 0.1(12) 2_756 2_756 2_756
C(105) C(109) C(109) C(107) 5(16) 2_756 2_756 2_756
C(105) C(109) C(109) C(108) 178(2) 2_756 2_756 2_756
C(106) C(109) C(109) C(105) -0.1(13) . 2_756 .
C(106) C(109) C(109) C(105) 179.9(18) . 2_756 2_756
C(106) C(109) C(109) C(107) -175(16) . 2_756 2_756
C(106) C(109) C(109) C(108) -2(3) . 2_756 2_756
C(107) C(109) C(109) C(105) -5(10) . 2_756 .
C(107) C(109) C(109) C(105) 175(9) . 2_756 2_756
C(107) C(109) C(109) C(106) 175(9) . 2_756 2_756
C(107) C(109) C(109) C(108) -7(12) . 2_756 2_756
C(108) C(109) C(109) C(105) -178(2) . 2_756 .
C(108) C(109) C(109) C(105) 1.9(19) . 2_756 2_756
C(108) C(109) C(109) C(106) 2(3) . 2_756 2_756
C(108) C(109) C(109) C(107) 7(17) . 2_756 2_756
C(110) C(110) C(111) C(112) 5.8(8) 2_666 . .
C(110) C(110) C(111) C(114) -170.0(14) 2_666 . 2_666
C(110) C(110) C(111) C(115) -146(5) 2_666 . 2_666
C(111) C(110) C(110) C(115) 5.0(10) . 2_666 2_666
C(111) C(110) C(110) C(116) -169(2) . 2_666 2_666
C(111) C(110) C(110) C(112) -35(4) . 2_666 .
C(111) C(110) C(110) C(113) -168.7(14) . 2_666 .
C(110) C(110) C(111) C(112) 167.5(18) 2_666 2_666 2_666
C(110) C(110) C(111) C(114) -140(4) 2_666 2_666 .
C(110) C(110) C(111) C(115) -171.7(16) 2_666 2_666 .
C(111) C(110) C(110) C(115) -175.0(12) 2_666 2_666 2_666
C(111) C(110) C(110) C(116) 11(2) 2_666 2_666 2_666
C(111) C(110) C(110) C(112) 145(5) 2_666 2_666 .
C(111) C(110) C(110) C(113) 11.3(12) 2_666 2_666 .
C(110) C(110) C(112) C(111) -29(3) 2_666 2_666 2_666
C(110) C(110) C(112) C(113) 139(4) 2_666 2_666 2_666
C(110) C(110) C(112) C(115) -41(4) 2_666 2_666 .
C(110) C(110) C(112) C(116) 151(4) 2_666 2_666 .
C(112) C(110) C(110) C(111) 35(4) 2_666 2_666 2_666
C(112) C(110) C(110) C(115) -140(5) 2_666 2_666 2_666
C(112) C(110) C(110) C(116) 47(5) 2_666 2_666 2_666
C(112) C(110) C(110) C(111) -145(5) 2_666 2_666 .
C(112) C(110) C(110) C(113) 47(5) 2_666 2_666 .
C(110) C(110) C(113) C(112) -165.1(18) 2_666 2_666 2_666
C(110) C(110) C(113) C(114) 6.3(10) 2_666 2_666 2_666
C(110) C(110) C(113) C(116) 180.0(11) 2_666 2_666 .
C(113) C(110) C(110) C(111) 168.7(14) 2_666 2_666 2_666
C(113) C(110) C(110) C(115) -6.3(10) 2_666 2_666 2_666
C(113) C(110) C(110) C(116) 180.0(17) 2_666 2_666 2_666
C(113) C(110) C(110) C(111) -11.3(12) 2_666 2_666 .
C(113) C(110) C(110) C(112) -47(5) 2_666 2_666 .
C(110) C(110) C(115) C(114) -3.2(11) 2_666 . .
C(110) C(110) C(115) C(111) 6.3(12) 2_666 . 2_666
C(110) C(110) C(115) C(112) 166.9(16) 2_666 . 2_666
C(115) C(110) C(110) C(111) -5.0(10) . 2_666 2_666
C(115) C(110) C(110) C(116) 6(2) . 2_666 2_666
C(115) C(110) C(110) C(111) 175.0(12) . 2_666 .
C(115) C(110) C(110) C(112) 140(5) . 2_666 .
C(115) C(110) C(110) C(113) 6.3(10) . 2_666 .
C(110) C(110) C(116) C(112) -158(3) 2_666 . 2_666
C(110) C(110) C(116) C(113) -0(2) 2_666 . 2_666
C(116) C(110) C(110) C(111) 169(2) . 2_666 2_666
C(116) C(110) C(110) C(115) -6(2) . 2_666 2_666
C(116) C(110) C(110) C(111) -11(2) . 2_666 .
C(116) C(110) C(110) C(112) -47(5) . 2_666 .
C(116) C(110) C(110) C(113) -180.0(17) . 2_666 .
C(111) C(110) C(111) C(112) 168(2) . 2_666 2_666
C(111) C(110) C(111) C(114) -140(3) . 2_666 .
C(111) C(110) C(111) C(115) -171.7(13) . 2_666 .
C(111) C(110) C(111) C(112) 5.8(13) 2_666 . .
C(111) C(110) C(111) C(114) -170.0(10) 2_666 . 2_666
C(111) C(110) C(111) C(115) -146(5) 2_666 . 2_666
C(111) C(110) C(112) C(111) -143(5) . 2_666 2_666
C(111) C(110) C(112) C(113) 25(4) . 2_666 2_666
C(111) C(110) C(112) C(115) -155(4) . 2_666 .
C(111) C(110) C(112) C(116) 37(5) . 2_666 .
C(112) C(110) C(111) C(110) 146(4) 2_666 . 2_666
C(112) C(110) C(111) C(112) 152(4) 2_666 . .
C(112) C(110) C(111) C(111) 146(5) 2_666 . 2_666
C(112) C(110) C(111) C(114) -24(4) 2_666 . 2_666
C(112) C(110) C(111) C(115) 0(7) 2_666 . 2_666
C(111) C(110) C(113) C(112) -171.5(17) . 2_666 2_666
C(111) C(110) C(113) C(114) -0.0(8) . 2_666 2_666
C(111) C(110) C(113) C(116) 173.6(12) . 2_666 .
C(113) C(110) C(111) C(110) 170.0(10) 2_666 . 2_666
C(113) C(110) C(111) C(112) 175.8(11) 2_666 . .
C(113) C(110) C(111) C(111) 170.0(11) 2_666 . 2_666
C(113) C(110) C(111) C(114) 0.0(8) 2_666 . 2_666
C(113) C(110) C(111) C(115) 24(5) 2_666 . 2_666
C(111) C(110) C(115) C(114) 0.0(15) . . .
C(111) C(110) C(115) C(111) 9.6(15) . . 2_666
C(111) C(110) C(115) C(112) 170(2) . . 2_666
C(115) C(110) C(111) C(110) -5.8(14) . . 2_666
C(115) C(110) C(111) C(112) -0.0(15) . . .
C(115) C(110) C(111) C(111) -5.8(9) . . 2_666
C(115) C(110) C(111) C(114) -175.8(10) . . 2_666
C(115) C(110) C(111) C(115) -152(4) . . 2_666
C(111) C(110) C(116) C(112) -166(2) . . 2_666
C(111) C(110) C(116) C(113) -7.3(14) . . 2_666
C(116) C(110) C(111) C(110) 174.2(11) . . 2_666
C(116) C(110) C(111) C(112) -180.0(10) . . .
C(116) C(110) C(111) C(111) 174.2(15) . . 2_666
C(116) C(110) C(111) C(114) 4.2(12) . . 2_666
C(116) C(110) C(111) C(115) 28(5) . . 2_666
C(111) C(110) C(112) C(113) 167.3(15) 2_666 2_666 2_666
C(111) C(110) C(112) C(115) -12.7(14) 2_666 2_666 .
C(111) C(110) C(112) C(116) -180.0(14) 2_666 2_666 .
C(112) C(110) C(111) C(110) -167.5(18) 2_666 2_666 2_666
C(112) C(110) C(111) C(111) -168(2) 2_666 2_666 .
C(112) C(110) C(111) C(114) 53(4) 2_666 2_666 .
C(112) C(110) C(111) C(115) 21(2) 2_666 2_666 .
C(111) C(110) C(113) C(112) -131(4) 2_666 2_666 2_666
C(111) C(110) C(113) C(114) 40(3) 2_666 2_666 2_666
C(111) C(110) C(113) C(116) -146(3) 2_666 2_666 .
C(113) C(110) C(111) C(110) -40(3) 2_666 2_666 2_666
C(113) C(110) C(111) C(112) 127(4) 2_666 2_666 2_666
C(113) C(110) C(111) C(111) -40(3) 2_666 2_666 .
C(113) C(110) C(111) C(114) -180(2) 2_666 2_666 .
C(113) C(110) C(111) C(115) 148(3) 2_666 2_666 .
C(111) C(110) C(115) C(114) -9.5(13) 2_666 . .
C(111) C(110) C(115) C(112) 161(2) 2_666 . 2_666
C(115) C(110) C(111) C(110) 171.7(16) . 2_666 2_666
C(115) C(110) C(111) C(112) -21(2) . 2_666 2_666
C(115) C(110) C(111) C(111) 171.7(13) . 2_666 .
C(115) C(110) C(111) C(114) 32(3) . 2_666 .
C(111) C(110) C(116) C(112) 0(3) 2_666 . 2_666
C(111) C(110) C(116) C(113) 158(3) 2_666 . 2_666
C(116) C(110) C(111) C(110) -168(2) . 2_666 2_666
C(116) C(110) C(111) C(112) -0(2) . 2_666 2_666
C(116) C(110) C(111) C(111) -168(3) . 2_666 .
C(116) C(110) C(111) C(114) 53(5) . 2_666 .
C(116) C(110) C(111) C(115) 21(3) . 2_666 .
C(112) C(110) C(113) C(114) 171.5(15) 2_666 2_666 2_666
C(112) C(110) C(113) C(116) -14.9(17) 2_666 2_666 .
C(113) C(110) C(112) C(111) -167.3(15) 2_666 2_666 2_666
C(113) C(110) C(112) C(115) 180.0(9) 2_666 2_666 .
C(113) C(110) C(112) C(116) 12.7(15) 2_666 2_666 .
C(112) C(110) C(115) C(114) -170.1(16) 2_666 . .
C(112) C(110) C(115) C(111) -161(2) 2_666 . 2_666
C(115) C(110) C(112) C(111) 12.7(14) . 2_666 2_666
C(115) C(110) C(112) C(113) -180.0(9) . 2_666 2_666
C(115) C(110) C(112) C(116) -167.3(17) . 2_666 .
C(112) C(110) C(116) C(113) 158(2) 2_666 . 2_666
C(116) C(110) C(112) C(111) 180.0(14) . 2_666 2_666
C(116) C(110) C(112) C(113) -12.7(15) . 2_666 2_666
C(116) C(110) C(112) C(115) 167.3(17) . 2_666 .
C(113) C(110) C(115) C(114) -170(2) 2_666 . .
C(113) C(110) C(115) C(111) -161(2) 2_666 . 2_666
C(113) C(110) C(115) C(112) -0(2) 2_666 . 2_666
C(115) C(110) C(113) C(112) 0(2) . 2_666 2_666
C(115) C(110) C(113) C(114) 171(2) . 2_666 2_666
C(115) C(110) C(113) C(116) -15(2) . 2_666 .
C(113) C(110) C(116) C(112) -158(2) 2_666 . 2_666
C(116) C(110) C(113) C(112) 14.9(17) . 2_666 2_666
C(116) C(110) C(113) C(114) -173.7(14) . 2_666 2_666
C(115) C(110) C(116) C(112) 14(2) . . 2_666
C(115) C(110) C(116) C(113) 172.7(13) . . 2_666
C(116) C(110) C(115) C(114) 180.0(10) . . .
C(116) C(110) C(115) C(111) -170.5(16) . . 2_666
C(116) C(110) C(115) C(112) -9.9(13) . . 2_666
C(110) C(111) C(111) C(112) -5.1(8) . 2_666 2_666
C(110) C(111) C(111) C(114) 166.3(17) . 2_666 .
C(110) C(111) C(111) C(115) 18(2) . 2_666 .
C(110) C(111) C(112) C(110) -14(2) . . 2_666
C(110) C(111) C(112) C(113) 0.0(16) . . .
C(110) C(111) C(112) C(115) -172.7(17) . . 2_666
C(110) C(111) C(112) C(116) -14(4) . . 2_666
C(110) C(111) C(114) C(113) -0.0(8) . 2_666 2_666
C(110) C(111) C(114) C(115) 173.6(14) . 2_666 2_666
C(110) C(111) C(115) C(110) 146(5) . 2_666 2_666
C(110) C(111) C(115) C(114) -25(5) . 2_666 2_666
C(110) C(111) C(115) C(112) 155(5) . 2_666 .
C(110) C(111) C(111) C(112) 174.9(12) 2_666 2_666 2_666
C(110) C(111) C(111) C(114) -13.7(14) 2_666 2_666 .
C(110) C(111) C(111) C(115) -162(3) 2_666 2_666 .
C(110) C(111) C(112) C(113) 14.4(17) 2_666 . .
C(110) C(111) C(112) C(115) -158(2) 2_666 . 2_666
C(110) C(111) C(112) C(116) -0(3) 2_666 . 2_666
C(110) C(111) C(114) C(113) -140(3) 2_666 2_666 2_666
C(110) C(111) C(114) C(115) 34(3) 2_666 2_666 2_666
C(110) C(111) C(115) C(114) -171.4(11) 2_666 2_666 2_666
C(110) C(111) C(115) C(112) 8.6(9) 2_666 2_666 .
C(111) C(111) C(112) C(110) -10.7(18) 2_666 . 2_666
C(111) C(111) C(112) C(113) 3.7(11) 2_666 . .
C(111) C(111) C(112) C(115) -169.0(13) 2_666 . 2_666
C(111) C(111) C(112) C(116) -11(3) 2_666 . 2_666
C(112) C(111) C(111) C(110) -174.9(12) . 2_666 .
C(112) C(111) C(111) C(110) 5.1(8) . 2_666 2_666
C(112) C(111) C(111) C(114) -8.6(14) . 2_666 .
C(112) C(111) C(111) C(115) -157(3) . 2_666 .
C(111) C(111) C(114) C(113) -8.6(14) 2_666 2_666 2_666
C(111) C(111) C(114) C(115) 165.1(19) 2_666 2_666 2_666
C(114) C(111) C(111) C(110) 13.7(14) 2_666 2_666 .
C(114) C(111) C(111) C(110) -166.3(17) 2_666 2_666 2_666
C(114) C(111) C(111) C(112) 8.6(14) 2_666 2_666 2_666
C(114) C(111) C(111) C(115) 32(3) 2_666 2_666 .
C(111) C(111) C(115) C(110) 15(2) 2_666 2_666 2_666
C(111) C(111) C(115) C(114) -156(2) 2_666 2_666 2_666
C(111) C(111) C(115) C(112) 24(2) 2_666 2_666 .
C(115) C(111) C(111) C(110) 162(3) 2_666 2_666 .
C(115) C(111) C(111) C(110) -18(2) 2_666 2_666 2_666
C(115) C(111) C(111) C(112) 157(3) 2_666 2_666 2_666
C(115) C(111) C(111) C(114) -32(3) 2_666 2_666 .
C(112) C(111) C(114) C(113) -173.7(17) . 2_666 2_666
C(112) C(111) C(114) C(115) -0.0(15) . 2_666 2_666
C(114) C(111) C(112) C(110) 158(2) 2_666 . 2_666
C(114) C(111) C(112) C(113) 172.7(14) 2_666 . .
C(114) C(111) C(112) C(115) 0.0(15) 2_666 . 2_666
C(114) C(111) C(112) C(116) 158(3) 2_666 . 2_666
C(112) C(111) C(115) C(110) -8.6(9) . 2_666 2_666
C(112) C(111) C(115) C(114) 180.0(9) . 2_666 2_666
C(115) C(111) C(112) C(110) 158(2) 2_666 . 2_666
C(115) C(111) C(112) C(113) 172.7(14) 2_666 . .
C(115) C(111) C(112) C(116) 158(3) 2_666 . 2_666
C(114) C(111) C(115) C(110) 171.4(11) 2_666 2_666 2_666
C(114) C(111) C(115) C(112) -180.0(9) 2_666 2_666 .
C(115) C(111) C(114) C(113) -173.6(12) 2_666 2_666 2_666
C(110) C(112) C(113) C(114) 9.8(18) 2_666 . .
C(110) C(112) C(113) C(116) -162(2) 2_666 . 2_666
C(110) C(112) C(115) C(114) -15(2) 2_666 2_666 2_666
C(110) C(112) C(115) C(111) -14.9(16) 2_666 2_666 .
C(110) C(112) C(116) C(113) 20(2) 2_666 2_666 .
C(111) C(112) C(113) C(110) -9.8(11) . . 2_666
C(111) C(112) C(113) C(114) -0.0(16) . . .
C(111) C(112) C(113) C(116) -172.1(17) . . 2_666
C(111) C(112) C(115) C(110) 14.9(16) . 2_666 2_666
C(111) C(112) C(115) C(114) -0.0(15) . 2_666 2_666
C(111) C(112) C(116) C(110) 0(2) . 2_666 2_666
C(111) C(112) C(116) C(113) 20(4) . 2_666 .
C(113) C(112) C(115) C(110) -0(2) . 2_666 2_666
C(113) C(112) C(115) C(114) -15(3) . 2_666 2_666
C(113) C(112) C(115) C(111) -15(2) . 2_666 .
C(115) C(112) C(113) C(110) 0(2) 2_666 . 2_666
C(115) C(112) C(113) C(114) 10(3) 2_666 . .
C(115) C(112) C(113) C(116) -162(2) 2_666 . 2_666
C(113) C(112) C(116) C(110) -20(2) . 2_666 2_666
C(116) C(112) C(113) C(110) 162(2) 2_666 . 2_666
C(116) C(112) C(113) C(114) 172.1(17) 2_666 . .
C(115) C(112) C(116) C(110) 134(5) 2_666 2_666 2_666
C(115) C(112) C(116) C(113) 154(3) 2_666 2_666 .
C(116) C(112) C(115) C(110) -139(4) 2_666 2_666 2_666
C(116) C(112) C(115) C(114) -154(3) 2_666 2_666 2_666
C(116) C(112) C(115) C(111) -154(4) 2_666 2_666 .
C(110) C(113) C(114) C(111) -0.0(8) 2_666 . 2_666
C(110) C(113) C(114) C(115) 4.2(13) 2_666 . .
C(110) C(113) C(116) C(112) -7.6(8) 2_666 2_666 .
C(112) C(113) C(114) C(111) -4.2(12) . . 2_666
C(112) C(113) C(114) C(115) 0.0(16) . . .
C(112) C(113) C(116) C(110) 7.6(8) . 2_666 2_666
C(114) C(113) C(116) C(110) -54(9) . 2_666 2_666
C(114) C(113) C(116) C(112) -62(9) . 2_666 .
C(116) C(113) C(114) C(111) 53(9) 2_666 . 2_666
C(116) C(113) C(114) C(115) 57(9) 2_666 . .
C(111) C(114) C(115) C(110) 7.3(10) 2_666 . .
C(111) C(114) C(115) C(112) -0.0(15) 2_666 . 2_666
C(113) C(114) C(115) C(110) -0.0(16) . . .
C(113) C(114) C(115) C(111) -7.3(14) . . 2_666
C(113) C(114) C(115) C(112) -7(2) . . 2_666
